data_4126998
loop_
_publ_author_name
'Smith, Jordan Neale'
'Hook, James M.'
'Lucas, Nigel T.'

_publ_section_title
;
 Superphenylphosphines: Nanographene-based Ligands That Control
 Coordination Geometry and Drive Supramolecular Assembly.
;
_journal_name_full 'Journal of the American Chemical Society'
_journal_paper_doi 10.1021/jacs.7b12251
_journal_year 2017
_chemical_formula_moiety 'C372 H342 Cl2 P2 Pd'
_chemical_formula_sum 'C372 H342 Cl2 P2 Pd'
_chemical_formula_weight 5051.68
_chemical_name_systematic
;
trans-Dichlorobis{tris[5,8,11,14,17-penta(tert-butyl)hexa-peri-
hexabenzocoronen-2-yl]phosphine}palladium(II)
;
_space_group_crystal_system triclinic
_space_group_IT_number 2
_space_group_name_Hall '-P 1'
_space_group_name_H-M_alt 'P -1'
_symmetry_space_group_name_Hall '-P 1'
_symmetry_space_group_name_H-M 'P -1'
_atom_sites_solution_hydrogens geom
_audit_block_code ntl1763_JNS-PA-51
_audit_creation_method SHELXL-2014/7
_cell_angle_alpha 70.558(6)
_cell_angle_beta 89.426(4)
_cell_angle_gamma 64.192(7)
_cell_formula_units_Z 2
_cell_length_a 25.0905(15)
_cell_length_b 25.279(2)
_cell_length_c 37.6216(16)
_cell_measurement_reflns_used 10252
_cell_measurement_temperature 100.0(1)
_cell_measurement_theta_max 73.958
_cell_measurement_theta_min 3.876
_cell_volume 20000(3)
_computing_cell_refinement 'CrysAlisPro 1.171.38.46 (Rigaku OD, 2015)'
_computing_data_collection 'CrysAlisPro 1.171.38.46 (Rigaku OD, 2015)'
_computing_data_reduction 'CrysAlisPro 1.171.38.46 (Rigaku OD, 2015)'
_computing_molecular_graphics 'Mercury CSD 3.9 (CCDC, 2016)'
_computing_publication_material 'enCIFer 1.6 (CCDC, 2016)'
_computing_structure_refinement 'SHELXL-2014/7 (Sheldrick, 2014)'
_computing_structure_solution 'SHELXS-2014/7 (Sheldrick, 2014)'
_diffrn_ambient_temperature 100.0(1)
_diffrn_crystal_treatment
; 
Crystal was attached with Paratone N oil to a 0.3 mm CryoLoop supported 
in a copper mounting pin, then quenched in a cold nitrogen gas stream
from an Oxford Cryosystems Cryostream.
;
_diffrn_detector_area_resol_mean 5.1725
_diffrn_measured_fraction_theta_full 0.998
_diffrn_measured_fraction_theta_max 0.958
_diffrn_measurement_device_type 'SuperNova, Dual, Cu at zero, Atlas'
_diffrn_measurement_method '\w scans'
_diffrn_radiation_type CuK\a
_diffrn_radiation_wavelength 1.54184
_diffrn_reflns_av_R_equivalents 0.1160
_diffrn_reflns_av_unetI/netI 0.1478
_diffrn_reflns_Laue_measured_fraction_full 0.998
_diffrn_reflns_Laue_measured_fraction_max 0.958
_diffrn_reflns_limit_h_max 28
_diffrn_reflns_limit_h_min -30
_diffrn_reflns_limit_k_max 30
_diffrn_reflns_limit_k_min -31
_diffrn_reflns_limit_l_max 46
_diffrn_reflns_limit_l_min -32
_diffrn_reflns_number 153992
_diffrn_reflns_point_group_measured_fraction_full 0.998
_diffrn_reflns_point_group_measured_fraction_max 0.958
_diffrn_reflns_theta_full 67.000
_diffrn_reflns_theta_max 74.777
_diffrn_reflns_theta_min 3.534
_diffrn_source 'micro-focus sealed X-ray tube'
_exptl_absorpt_coefficient_mu 0.891
_exptl_absorpt_correction_T_max 1.000
_exptl_absorpt_correction_T_min 0.632
_exptl_absorpt_correction_type gaussian
_exptl_absorpt_process_details
;
CrysAlisPro 1.171.38.46 (Rigaku Oxford Diffraction, 2015)
Numerical absorption correction based on gaussian integration 
over a multifaceted crystal model. 
Empirical absorption correction using spherical harmonics, 
implemented in SCALE3 ABSPACK scaling algorithm.
;
_exptl_crystal_colour orange
_exptl_crystal_density_diffrn 0.839
_exptl_crystal_description 'flat rod'
_exptl_crystal_F_000 5368
_exptl_crystal_preparation
;
Crystals were grown by diffusion of hexane vapour into a 
chloroform solution at RT. The crystals, which lost solvent over hours,  
were mounted using Paratone N oil.
;
_exptl_crystal_size_max 0.230
_exptl_crystal_size_mid 0.080
_exptl_crystal_size_min 0.040
_refine_diff_density_max 1.349
_refine_diff_density_min -0.615
_refine_diff_density_rms 0.063
_refine_ls_extinction_method none
_refine_ls_goodness_of_fit_ref 0.958
_refine_ls_hydrogen_treatment constr
_refine_ls_matrix_type fullcycle
_refine_ls_number_parameters 4057
_refine_ls_number_reflns 78716
_refine_ls_number_restraints 2785
_refine_ls_restrained_S_all 0.971
_refine_ls_R_factor_all 0.2040
_refine_ls_R_factor_gt 0.1012
_refine_ls_shift/su_max 0.085
_refine_ls_shift/su_mean 0.009
_refine_ls_structure_factor_coef Fsqd
_refine_ls_weighting_details 'w=1/[\s^2^(Fo^2^)+(0.1483P)^2^] where P=(Fo^2^+2Fc^2^)/3'
_refine_ls_weighting_scheme calc
_refine_ls_wR_factor_gt 0.2621
_refine_ls_wR_factor_ref 0.3294
_reflns_Friedel_coverage 0.000
_reflns_number_gt 29853
_reflns_number_total 78716
_reflns_threshold_expression 'I > 2\s(I)'
_cod_data_source_file ja7b12251_si_003.cif
_cod_data_source_block trans-PdCl2_3_2
_cod_database_code 4126998
_shelx_shelxl_version_number 2014/7
_shelx_space_group_comment
;
The symmetry employed for this shelxl refinement is uniquely defined
by the following loop, which should always be used as a source of
symmetry information in preference to the above space-group names.
They are only intended as comments.
;
_shelx_estimated_absorpt_t_min 0.821
_shelx_estimated_absorpt_t_max 0.965
_platon_squeeze_void_probe_radius 1.20

loop_
_space_group_symop_operation_xyz
'x, y, z'
'-x, -y, -z'

loop_
_atom_site_label
_atom_site_type_symbol
_atom_site_fract_x
_atom_site_fract_y
_atom_site_fract_z
_atom_site_U_iso_or_equiv
_atom_site_adp_type
_atom_site_occupancy
_atom_site_site_symmetry_order
_atom_site_calc_flag
_atom_site_refinement_flags_posn
_atom_site_refinement_flags_adp
_atom_site_refinement_flags_occupancy
_atom_site_disorder_assembly
_atom_site_disorder_group
Pd1 Pd 0.35674(2) 0.54597(2) 0.26024(2) 0.06166(14) Uani 1 1 d . . . . .
Cl1 Cl 0.33970(9) 0.62563(9) 0.20299(4) 0.0851(5) Uani 1 1 d . . . . .
Cl2 Cl 0.37073(6) 0.46663(8) 0.31774(3) 0.0686(4) Uani 1 1 d . . . . .
P1 P 0.36368(6) 0.47093(8) 0.23423(4) 0.0589(4) Uani 1 1 d . . . . .
P2 P 0.31219(6) 0.62528(10) 0.28864(3) 0.0728(5) Uani 1 1 d . . . . .
C450 C -0.1177(6) 0.6796(8) 0.4828(4) 0.272(7) Uani 1 1 d D U . . .
H45A H -0.1340 0.6759 0.5068 0.408 Uiso 1 1 calc R U . . .
H45B H -0.1415 0.7222 0.4640 0.408 Uiso 1 1 calc R U . . .
H45C H -0.0760 0.6715 0.4873 0.408 Uiso 1 1 calc R U . . .
C101 C 0.2616(2) 0.4785(3) 0.19870(14) 0.0594(14) Uani 1 1 d . . . . .
H101 H 0.2833 0.4731 0.1783 0.071 Uiso 1 1 calc R U . . .
C102 C 0.2868(2) 0.4820(3) 0.22984(13) 0.0588(14) Uani 1 1 d . . . . .
C103 C 0.2559(2) 0.4881(3) 0.25984(13) 0.0572(14) Uani 1 1 d . . . . .
H103 H 0.2725 0.4929 0.2805 0.069 Uiso 1 1 calc R U . . .
C104 C 0.2024(2) 0.4740(3) 0.32897(14) 0.0686(17) Uani 1 1 d . . . . .
H104 H 0.2417 0.4704 0.3295 0.082 Uiso 1 1 calc R U . . .
C105 C 0.1781(2) 0.4678(4) 0.36238(14) 0.0728(19) Uani 1 1 d . . . . .
C106 C 0.1206(3) 0.4749(4) 0.36087(14) 0.078(2) Uani 1 1 d . . . . .
H106 H 0.1022 0.4736 0.3831 0.093 Uiso 1 1 calc R U . . .
C107 C 0.0019(3) 0.4768(5) 0.35920(16) 0.106(3) Uani 1 1 d . . . . .
H107 H 0.0223 0.4712 0.3823 0.127 Uiso 1 1 calc R U . . .
C108 C -0.0528(3) 0.4759(6) 0.35949(17) 0.129(4) Uani 1 1 d . . . . .
C109 C -0.0824(3) 0.4865(5) 0.32563(17) 0.128(4) Uani 1 1 d . . . . .
H109 H -0.1207 0.4877 0.3252 0.154 Uiso 1 1 calc R U . . .
C110 C -0.1492(3) 0.5110(6) 0.2541(2) 0.145(5) Uani 1 1 d . . . . .
H110 H -0.1697 0.5136 0.2753 0.174 Uiso 1 1 calc R U . . .
C111 C -0.1779(4) 0.5137(7) 0.2219(2) 0.160(6) Uani 1 1 d . . . . .
C112 C -0.1484(3) 0.5127(6) 0.1907(2) 0.140(5) Uani 1 1 d . . . . .
H112 H -0.1681 0.5158 0.1682 0.167 Uiso 1 1 calc R U . . .
C113 C -0.0842(3) 0.5025(6) 0.1264(2) 0.129(4) Uani 1 1 d . . . . .
H113 H -0.1225 0.5034 0.1261 0.155 Uiso 1 1 calc R U . . .
C114 C -0.0563(4) 0.5000(6) 0.0951(2) 0.135(4) Uani 1 1 d . . . . .
C115 C -0.0008(3) 0.4998(5) 0.09541(19) 0.110(3) Uani 1 1 d . . . . .
H115 H 0.0179 0.5007 0.0733 0.132 Uiso 1 1 calc R U . . .
C116 C 0.1212(3) 0.4870(5) 0.0985(2) 0.098(3) Uani 1 1 d . . . . .
H116 H 0.1023 0.4891 0.0760 0.118 Uiso 1 1 calc R U . . .
C117 C 0.1795(3) 0.4786(5) 0.10010(19) 0.106(3) Uani 1 1 d . . . . .
C118 C 0.2059(3) 0.4764(4) 0.13318(18) 0.092(2) Uani 1 1 d . . . . .
H118 H 0.2461 0.4702 0.1349 0.110 Uiso 1 1 calc R U . . .
C119 C 0.1758(3) 0.4830(4) 0.16373(15) 0.0715(18) Uani 1 1 d . . . . .
C120 C 0.2041(2) 0.4831(3) 0.19744(14) 0.0637(15) Uani 1 1 d . . . . .
C121 C 0.1721(2) 0.4884(3) 0.22819(14) 0.0600(15) Uani 1 1 d . . . . .
C122 C 0.2002(2) 0.4876(3) 0.26043(13) 0.0585(14) Uani 1 1 d . . . . .
C123 C 0.1720(2) 0.4851(3) 0.29490(13) 0.0589(15) Uani 1 1 d . . . . .
C124 C 0.1144(2) 0.4885(3) 0.29375(13) 0.0637(16) Uani 1 1 d . . . . .
C125 C 0.0878(3) 0.4840(4) 0.32699(14) 0.0742(19) Uani 1 1 d . . . . .
C126 C 0.0284(3) 0.4854(4) 0.32649(15) 0.083(2) Uani 1 1 d . . . . .
C127 C -0.0014(3) 0.4932(4) 0.29259(15) 0.082(2) Uani 1 1 d . . . . .
C128 C -0.0589(3) 0.4958(5) 0.29193(16) 0.098(3) Uani 1 1 d . . . . .
C129 C -0.0910(3) 0.5046(5) 0.25667(18) 0.110(3) Uani 1 1 d . . . . .
C130 C -0.0608(3) 0.5024(5) 0.22480(16) 0.097(3) Uani 1 1 d . . . . .
C131 C -0.0906(3) 0.5074(5) 0.19128(19) 0.105(3) Uani 1 1 d . . . . .
C132 C -0.0589(3) 0.5036(5) 0.15831(19) 0.102(3) Uani 1 1 d . . . . .
C133 C -0.0013(3) 0.4998(4) 0.15921(16) 0.082(2) Uani 1 1 d . . . . .
C134 C 0.0281(3) 0.4983(4) 0.12761(17) 0.087(2) Uani 1 1 d . . . . .
C135 C 0.0886(3) 0.4926(4) 0.12907(17) 0.080(2) Uani 1 1 d . . . . .
C136 C 0.1166(2) 0.4899(3) 0.16217(15) 0.0694(17) Uani 1 1 d . . . . .
C137 C 0.0859(2) 0.4940(3) 0.19413(14) 0.0660(16) Uani 1 1 d . . . . .
C138 C 0.1141(2) 0.4913(3) 0.22759(14) 0.0595(14) Uani 1 1 d . . . . .
C139 C 0.0847(2) 0.4938(3) 0.25948(13) 0.0643(16) Uani 1 1 d . . . . .
C140 C 0.0265(2) 0.4970(4) 0.25907(16) 0.0743(19) Uani 1 1 d . . . . .
C141 C -0.0021(3) 0.4999(4) 0.22498(15) 0.077(2) Uani 1 1 d . . . . .
C142 C 0.0268(2) 0.4992(4) 0.19334(15) 0.0720(18) Uani 1 1 d . . . . .
C143 C 0.2168(3) 0.4465(4) 0.40066(15) 0.086(2) Uani 1 1 d . U . . .
C144 C 0.2645(3) 0.4703(4) 0.39651(15) 0.079(2) Uani 1 1 d . U . . .
H14A H 0.2910 0.4545 0.3792 0.119 Uiso 1 1 calc R U . . .
H14B H 0.2881 0.4550 0.4216 0.119 Uiso 1 1 calc R U . . .
H14C H 0.2446 0.5166 0.3861 0.119 Uiso 1 1 calc R U . . .
C145 C 0.2489(4) 0.3756(5) 0.4168(2) 0.127(3) Uani 1 1 d . U . . .
H14D H 0.2196 0.3593 0.4224 0.191 Uiso 1 1 calc R U . . .
H14E H 0.2759 0.3612 0.4404 0.191 Uiso 1 1 calc R U . . .
H14F H 0.2723 0.3601 0.3982 0.191 Uiso 1 1 calc R U . . .
C146 C 0.1783(3) 0.4704(5) 0.42950(17) 0.123(3) Uani 1 1 d . U . . .
H14G H 0.1542 0.5163 0.4181 0.185 Uiso 1 1 calc R U . . .
H14H H 0.2046 0.4594 0.4526 0.185 Uiso 1 1 calc R U . . .
H14I H 0.1518 0.4506 0.4361 0.185 Uiso 1 1 calc R U . . .
C147 C -0.0783(4) 0.4572(7) 0.39764(19) 0.148(4) Uani 1 1 d . U . . .
C148 C -0.0719(5) 0.3900(7) 0.4053(3) 0.187(4) Uani 1 1 d . U . . .
H14J H -0.0294 0.3593 0.4114 0.280 Uiso 1 1 calc R U . . .
H14K H -0.0902 0.3898 0.3825 0.280 Uiso 1 1 calc R U . . .
H14L H -0.0922 0.3787 0.4268 0.280 Uiso 1 1 calc R U . . .
C149 C -0.0403(4) 0.4526(7) 0.43096(19) 0.183(5) Uani 1 1 d . U . . .
H14M H -0.0427 0.4940 0.4267 0.274 Uiso 1 1 calc R U . . .
H14N H 0.0016 0.4221 0.4329 0.274 Uiso 1 1 calc R U . . .
H14O H -0.0551 0.4386 0.4547 0.274 Uiso 1 1 calc R U . . .
C150 C -0.1447(4) 0.5063(6) 0.3927(2) 0.159(4) Uani 1 1 d . U . . .
H15A H -0.1609 0.4944 0.4162 0.239 Uiso 1 1 calc R U . . .
H15B H -0.1681 0.5076 0.3714 0.239 Uiso 1 1 calc R U . . .
H15C H -0.1472 0.5481 0.3873 0.239 Uiso 1 1 calc R U . . .
C151 C -0.2418(4) 0.5187(8) 0.2195(3) 0.173(4) Uani 1 1 d . U . . .
C152 C -0.2580(5) 0.4986(9) 0.2577(3) 0.237(7) Uani 1 1 d . U . . .
H15D H -0.2877 0.5356 0.2623 0.355 Uiso 1 1 calc R U . . .
H15E H -0.2221 0.4771 0.2771 0.355 Uiso 1 1 calc R U . . .
H15F H -0.2749 0.4696 0.2592 0.355 Uiso 1 1 calc R U . . .
C153 C -0.2834(4) 0.5807(8) 0.1882(3) 0.197(5) Uani 1 1 d . U . . .
H15G H -0.3186 0.5780 0.1797 0.296 Uiso 1 1 calc R U . . .
H15H H -0.2622 0.5891 0.1666 0.296 Uiso 1 1 calc R U . . .
H15I H -0.2962 0.6149 0.1981 0.296 Uiso 1 1 calc R U . . .
C154 C -0.2371(5) 0.4631(8) 0.2073(4) 0.204(5) Uani 1 1 d . U . . .
H15J H -0.2707 0.4539 0.2145 0.306 Uiso 1 1 calc R U . . .
H15K H -0.1992 0.4253 0.2201 0.306 Uiso 1 1 calc R U . . .
H15L H -0.2385 0.4754 0.1795 0.306 Uiso 1 1 calc R U . . .
C155 C -0.0868(4) 0.4987(7) 0.0601(3) 0.157(4) Uani 1 1 d . U . . .
C156 C -0.0516(4) 0.4939(7) 0.0300(3) 0.171(5) Uani 1 1 d . U . . .
H15M H -0.0729 0.4912 0.0095 0.256 Uiso 1 1 calc R U . . .
H15N H -0.0129 0.4560 0.0400 0.256 Uiso 1 1 calc R U . . .
H15O H -0.0449 0.5312 0.0200 0.256 Uiso 1 1 calc R U . . .
C157 C -0.0944(6) 0.4339(9) 0.0758(4) 0.213(5) Uani 1 1 d . U . . .
H15P H -0.1072 0.4285 0.1009 0.320 Uiso 1 1 calc R U . . .
H15Q H -0.0560 0.3975 0.0779 0.320 Uiso 1 1 calc R U . . .
H15R H -0.1247 0.4369 0.0579 0.320 Uiso 1 1 calc R U . . .
C158 C -0.1486(4) 0.5519(8) 0.0475(3) 0.192(5) Uani 1 1 d . U . . .
H15S H -0.1467 0.5919 0.0371 0.288 Uiso 1 1 calc R U . . .
H15T H -0.1702 0.5513 0.0694 0.288 Uiso 1 1 calc R U . . .
H15U H -0.1698 0.5474 0.0278 0.288 Uiso 1 1 calc R U . . .
C159 C 0.2116(4) 0.4774(5) 0.0651(2) 0.139(3) Uani 1 1 d D U . . .
C160 C 0.2673(4) 0.4785(6) 0.0672(2) 0.173(5) Uani 1 1 d D U . . .
H16A H 0.2956 0.4414 0.0886 0.259 Uiso 1 1 calc R U . . .
H16B H 0.2618 0.5169 0.0711 0.259 Uiso 1 1 calc R U . . .
H16C H 0.2832 0.4779 0.0434 0.259 Uiso 1 1 calc R U . . .
C161 C 0.1715(4) 0.5360(6) 0.0293(3) 0.179(4) Uani 1 1 d D U . . .
H16D H 0.1661 0.5745 0.0331 0.268 Uiso 1 1 calc R U . . .
H16E H 0.1323 0.5373 0.0255 0.268 Uiso 1 1 calc R U . . .
H16F H 0.1909 0.5333 0.0068 0.268 Uiso 1 1 calc R U . . .
C162 C 0.2122(5) 0.4273(6) 0.0531(3) 0.179(5) Uani 1 1 d D U . . .
H16G H 0.2193 0.4355 0.0266 0.268 Uiso 1 1 calc R U . . .
H16H H 0.1734 0.4268 0.0551 0.268 Uiso 1 1 calc R U . . .
H16I H 0.2442 0.3864 0.0697 0.268 Uiso 1 1 calc R U . . .
C301 C 0.3761(3) 0.3532(3) 0.28209(14) 0.0643(15) Uani 1 1 d . . . . .
H301 H 0.3335 0.3730 0.2770 0.077 Uiso 1 1 calc R U . . .
C302 C 0.4059(2) 0.3878(3) 0.26528(13) 0.0575(14) Uani 1 1 d . . . . .
C303 C 0.4683(2) 0.3583(3) 0.27136(14) 0.0626(15) Uani 1 1 d . . . . .
H303 H 0.4893 0.3814 0.2598 0.075 Uiso 1 1 calc R U . . .
C304 C 0.5987(2) 0.2914(4) 0.27905(16) 0.0748(18) Uani 1 1 d . . . . .
H304 H 0.5775 0.3341 0.2620 0.090 Uiso 1 1 calc R U . . .
C305 C 0.6620(3) 0.2601(4) 0.28299(17) 0.085(2) Uani 1 1 d D . . . .
C306 C 0.6909(3) 0.1975(4) 0.30867(18) 0.088(2) Uani 1 1 d . . . . .
H306 H 0.7334 0.1751 0.3118 0.106 Uiso 1 1 calc R U . . .
C307 C 0.7564(3) 0.0701(5) 0.3634(2) 0.110(3) Uani 1 1 d . . . . .
H307 H 0.7783 0.0899 0.3489 0.132 Uiso 1 1 calc R U . . .
C308 C 0.7874(4) 0.0074(5) 0.3921(3) 0.129(4) Uani 1 1 d . . . . .
C309 C 0.7551(4) -0.0182(5) 0.4134(3) 0.123(3) Uani 1 1 d . . . . .
H309 H 0.7760 -0.0580 0.4335 0.147 Uiso 1 1 calc R U . . .
C310 C 0.6897(5) -0.0783(5) 0.4604(3) 0.124(3) Uani 1 1 d . . . . .
H310 H 0.7322 -0.0984 0.4655 0.149 Uiso 1 1 calc R U . . .
C311 C 0.6599(5) -0.1080(4) 0.4832(3) 0.128(3) Uani 1 1 d . . . . .
C312 C 0.5983(5) -0.0791(4) 0.4745(3) 0.126(3) Uani 1 1 d . . . . .
H312 H 0.5768 -0.0985 0.4900 0.151 Uiso 1 1 calc R U . . .
C313 C 0.4684(5) -0.0269(4) 0.4494(3) 0.119(3) Uani 1 1 d . . . . .
H313 H 0.4897 -0.0685 0.4677 0.142 Uiso 1 1 calc R U . . .
C314 C 0.4054(5) -0.0014(4) 0.4398(3) 0.113(3) Uani 1 1 d . . . . .
C315 C 0.3768(4) 0.0580(4) 0.4121(3) 0.112(3) Uani 1 1 d . . . . .
H315 H 0.3350 0.0758 0.4040 0.135 Uiso 1 1 calc R U . . .
C316 C 0.3117(3) 0.1870(4) 0.3584(2) 0.094(2) Uani 1 1 d . . . . .
H316 H 0.2910 0.1637 0.3701 0.113 Uiso 1 1 calc R U . . .
C317 C 0.2791(3) 0.2483(4) 0.3328(2) 0.090(2) Uani 1 1 d . . . . .
C318 C 0.3104(3) 0.2831(4) 0.31651(19) 0.082(2) Uani 1 1 d . . . . .
H318 H 0.2887 0.3259 0.2999 0.098 Uiso 1 1 calc R U . . .
C319 C 0.3730(3) 0.2550(3) 0.32462(17) 0.0685(16) Uani 1 1 d . . . . .
C320 C 0.4066(3) 0.2903(3) 0.30621(15) 0.0657(15) Uani 1 1 d . . . . .
C321 C 0.4696(2) 0.2605(3) 0.31324(15) 0.0632(15) Uani 1 1 d . . . . .
C322 C 0.5002(2) 0.2943(3) 0.29463(15) 0.0620(15) Uani 1 1 d . . . . .
C323 C 0.5666(3) 0.2617(4) 0.29934(16) 0.0706(17) Uani 1 1 d . . . . .
C324 C 0.5970(3) 0.1979(3) 0.32522(17) 0.0726(17) Uani 1 1 d . . . . .
C325 C 0.6603(3) 0.1667(4) 0.32962(18) 0.0780(19) Uani 1 1 d . . . . .
C326 C 0.6927(3) 0.1020(4) 0.3572(2) 0.095(2) Uani 1 1 d . . . . .
C327 C 0.6611(3) 0.0716(4) 0.3799(2) 0.092(2) Uani 1 1 d . . . . .
C328 C 0.6932(3) 0.0103(4) 0.4074(2) 0.102(3) Uani 1 1 d . . . . .
C329 C 0.6602(4) -0.0196(4) 0.4301(3) 0.106(3) Uani 1 1 d . . . . .
C330 C 0.5979(4) 0.0093(4) 0.4225(2) 0.101(2) Uani 1 1 d . . . . .
C331 C 0.5657(4) -0.0212(4) 0.4432(2) 0.107(3) Uani 1 1 d . . . . .
C332 C 0.5012(4) 0.0064(4) 0.4331(2) 0.100(2) Uani 1 1 d . . . . .
C333 C 0.4690(4) 0.0672(3) 0.4052(2) 0.089(2) Uani 1 1 d . . . . .
C334 C 0.4068(4) 0.0933(4) 0.3952(2) 0.091(2) Uani 1 1 d . . . . .
C335 C 0.3736(3) 0.1584(4) 0.3673(2) 0.086(2) Uani 1 1 d . . . . .
C336 C 0.4051(3) 0.1919(3) 0.35050(19) 0.0755(17) Uani 1 1 d . . . . .
C337 C 0.4705(3) 0.1631(3) 0.35833(18) 0.0740(17) Uani 1 1 d . . . . .
C338 C 0.5020(3) 0.1960(3) 0.33923(17) 0.0692(16) Uani 1 1 d . . . . .
C339 C 0.5649(3) 0.1665(3) 0.34587(16) 0.0702(16) Uani 1 1 d . . . . .
C340 C 0.5962(3) 0.1039(3) 0.3730(2) 0.0792(18) Uani 1 1 d . . . . .
C341 C 0.5653(4) 0.0710(4) 0.3936(2) 0.091(2) Uani 1 1 d . . . . .
C342 C 0.5009(3) 0.1016(3) 0.3861(2) 0.0804(18) Uani 1 1 d . . . . .
C343 C 0.6960(3) 0.2949(4) 0.2602(2) 0.106(3) Uani 1 1 d D U . . .
C344 C 0.6734(5) 0.3607(6) 0.2629(3) 0.170(4) Uani 1 1 d D U . . .
H34A H 0.6774 0.3897 0.2394 0.255 Uiso 1 1 calc R U . . .
H34B H 0.6972 0.3574 0.2847 0.255 Uiso 1 1 calc R U . . .
H34C H 0.6311 0.3768 0.2663 0.255 Uiso 1 1 calc R U . . .
C345 C 0.6844(5) 0.3062(7) 0.2182(3) 0.182(5) Uani 1 1 d D U . . .
H34D H 0.6996 0.2656 0.2148 0.272 Uiso 1 1 calc R U . . .
H34E H 0.7049 0.3298 0.2038 0.272 Uiso 1 1 calc R U . . .
H34F H 0.6412 0.3306 0.2089 0.272 Uiso 1 1 calc R U . . .
C346 C 0.7635(4) 0.2580(6) 0.2745(3) 0.196(6) Uani 1 1 d D U . . .
H34G H 0.7782 0.2149 0.2750 0.294 Uiso 1 1 calc R U . . .
H34H H 0.7717 0.2566 0.3003 0.294 Uiso 1 1 calc R U . . .
H34I H 0.7840 0.2788 0.2573 0.294 Uiso 1 1 calc R U . . .
C347 C 0.8577(5) -0.0199(9) 0.3983(4) 0.251(8) Uani 1 1 d . U . . .
C348 C 0.8814(6) 0.0036(12) 0.3696(5) 0.363(12) Uani 1 1 d . U . . .
H34J H 0.8831 0.0405 0.3715 0.545 Uiso 1 1 calc R U . . .
H34K H 0.8567 0.0160 0.3454 0.545 Uiso 1 1 calc R U . . .
H34L H 0.9221 -0.0285 0.3705 0.545 Uiso 1 1 calc R U . . .
C349 C 0.8763(6) -0.0881(11) 0.3953(6) 0.342(10) Uani 1 1 d . U . . .
H34M H 0.8864 -0.0869 0.3699 0.513 Uiso 1 1 calc R U . . .
H34N H 0.8426 -0.0982 0.3994 0.513 Uiso 1 1 calc R U . . .
H34O H 0.9111 -0.1206 0.4147 0.513 Uiso 1 1 calc R U . . .
C350 C 0.8803(6) -0.0369(11) 0.4376(4) 0.298(10) Uani 1 1 d . U . . .
H35A H 0.9023 -0.0136 0.4390 0.447 Uiso 1 1 calc R U . . .
H35B H 0.9072 -0.0823 0.4487 0.447 Uiso 1 1 calc R U . . .
H35C H 0.8467 -0.0264 0.4519 0.447 Uiso 1 1 calc R U . . .
C351 C 0.6937(6) -0.1717(5) 0.5163(3) 0.148(4) Uani 1 1 d . U . . .
C352 C 0.7309(6) -0.2210(5) 0.4993(3) 0.180(5) Uani 1 1 d . U . . .
H35D H 0.7042 -0.2252 0.4828 0.271 Uiso 1 1 calc R U . . .
H35E H 0.7545 -0.2617 0.5200 0.271 Uiso 1 1 calc R U . . .
H35F H 0.7580 -0.2077 0.4843 0.271 Uiso 1 1 calc R U . . .
C353 C 0.7373(5) -0.1673(5) 0.5418(3) 0.169(4) Uani 1 1 d . U . . .
H35G H 0.7655 -0.1562 0.5267 0.253 Uiso 1 1 calc R U . . .
H35H H 0.7595 -0.2081 0.5627 0.253 Uiso 1 1 calc R U . . .
H35I H 0.7149 -0.1348 0.5524 0.253 Uiso 1 1 calc R U . . .
C354 C 0.6516(5) -0.1924(5) 0.5418(3) 0.154(4) Uani 1 1 d . U . . .
H35J H 0.6286 -0.1604 0.5525 0.231 Uiso 1 1 calc R U . . .
H35K H 0.6757 -0.2329 0.5625 0.231 Uiso 1 1 calc R U . . .
H35L H 0.6239 -0.1971 0.5263 0.231 Uiso 1 1 calc R U . . .
C355 C 0.3759(5) -0.0424(4) 0.4584(3) 0.126(3) Uani 1 1 d . U . . .
C356 C 0.4042(6) -0.1043(5) 0.4504(3) 0.153(4) Uani 1 1 d . U . . .
H35M H 0.3881 -0.0960 0.4244 0.229 Uiso 1 1 calc R U . . .
H35N H 0.3946 -0.1356 0.4688 0.229 Uiso 1 1 calc R U . . .
H35O H 0.4478 -0.1204 0.4529 0.229 Uiso 1 1 calc R U . . .
C357 C 0.3877(6) -0.0618(5) 0.5018(3) 0.152(4) Uani 1 1 d . U . . .
H35P H 0.4310 -0.0830 0.5106 0.228 Uiso 1 1 calc R U . . .
H35Q H 0.3709 -0.0906 0.5140 0.228 Uiso 1 1 calc R U . . .
H35R H 0.3687 -0.0241 0.5085 0.228 Uiso 1 1 calc R U . . .
C358 C 0.3083(6) -0.0075(5) 0.4434(4) 0.181(5) Uani 1 1 d . U . . .
H35S H 0.2912 0.0344 0.4451 0.272 Uiso 1 1 calc R U . . .
H35T H 0.2889 -0.0315 0.4588 0.272 Uiso 1 1 calc R U . . .
H35U H 0.3018 -0.0032 0.4167 0.272 Uiso 1 1 calc R U . . .
C359 C 0.2103(3) 0.2805(4) 0.3234(3) 0.108(2) Uani 1 1 d . U . . .
C360 C 0.1878(4) 0.2309(5) 0.3340(4) 0.170(5) Uani 1 1 d . U . . .
H36A H 0.1440 0.2518 0.3270 0.255 Uiso 1 1 calc R U . . .
H36B H 0.1987 0.2070 0.3616 0.255 Uiso 1 1 calc R U . . .
H36C H 0.2060 0.2021 0.3203 0.255 Uiso 1 1 calc R U . . .
C361 C 0.1852(4) 0.3220(5) 0.3477(3) 0.143(3) Uani 1 1 d . U . . .
H36D H 0.2001 0.3535 0.3416 0.214 Uiso 1 1 calc R U . . .
H36E H 0.1982 0.2954 0.3748 0.214 Uiso 1 1 calc R U . . .
H36F H 0.1413 0.3435 0.3421 0.214 Uiso 1 1 calc R U . . .
C362 C 0.1873(3) 0.3248(5) 0.2823(2) 0.120(3) Uani 1 1 d . U . . .
H36G H 0.2084 0.3029 0.2655 0.180 Uiso 1 1 calc R U . . .
H36H H 0.1943 0.3615 0.2782 0.180 Uiso 1 1 calc R U . . .
H36I H 0.1442 0.3388 0.2766 0.180 Uiso 1 1 calc R U . . .
C201 C 0.3685(2) 0.5260(3) 0.15685(13) 0.0619(15) Uani 1 1 d D . . . .
H201 H 0.3497 0.5650 0.1607 0.074 Uiso 1 1 calc R U . . .
C202 C 0.3835(2) 0.4701(2) 0.18800(12) 0.0582(14) Uani 1 1 d D . . . .
C203 C 0.4102(2) 0.4136(3) 0.18222(13) 0.0634(16) Uani 1 1 d D . . . .
H203 H 0.4210 0.3752 0.2032 0.076 Uiso 1 1 calc R U . . .
C204 C 0.4661(7) 0.2944(3) 0.1707(2) 0.192(7) Uani 1 1 d D . . . .
H204 H 0.4628 0.2947 0.1958 0.231 Uiso 1 1 calc R U . . .
C205 C 0.4890(9) 0.2374(4) 0.1653(2) 0.294(13) Uani 1 1 d D . . . .
C206 C 0.4946(8) 0.2397(4) 0.1287(2) 0.243(10) Uani 1 1 d D . . . .
H206 H 0.5110 0.2010 0.1246 0.292 Uiso 1 1 calc R U . . .
C207 C 0.5078(5) 0.2390(4) 0.0524(2) 0.130(4) Uani 1 1 d D . . . .
H207 H 0.5127 0.2018 0.0726 0.156 Uiso 1 1 calc R U . . .
C208 C 0.5210(4) 0.2354(4) 0.0168(2) 0.110(3) Uani 1 1 d D . . . .
C209 C 0.5111(4) 0.2917(4) -0.01253(19) 0.101(3) Uani 1 1 d D . . . .
H209 H 0.5207 0.2900 -0.0367 0.121 Uiso 1 1 calc R U . . .
C210 C 0.4808(3) 0.4101(4) -0.07727(15) 0.086(2) Uani 1 1 d D . . . .
H210 H 0.4962 0.3715 -0.0816 0.103 Uiso 1 1 calc R U . . .
C211 C 0.4656(3) 0.4653(3) -0.10815(15) 0.085(2) Uani 1 1 d D . . . .
C212 C 0.4471(3) 0.5194(4) -0.10150(14) 0.100(3) Uani 1 1 d D . . . .
H212 H 0.4394 0.5569 -0.1224 0.120 Uiso 1 1 calc R U . . .
C213 C 0.3941(4) 0.6418(4) -0.08916(15) 0.117(3) Uani 1 1 d D . . . .
H213 H 0.3997 0.6421 -0.1142 0.140 Uiso 1 1 calc R U . . .
C214 C 0.3678(5) 0.6974(4) -0.08364(17) 0.135(4) Uani 1 1 d D . . . .
C215 C 0.3595(4) 0.6972(4) -0.04767(17) 0.120(3) Uani 1 1 d D . . . .
H215 H 0.3415 0.7362 -0.0438 0.144 Uiso 1 1 calc R U . . .
C216 C 0.3428(3) 0.6971(3) 0.02936(18) 0.097(2) Uani 1 1 d D . . . .
H216 H 0.3360 0.7350 0.0092 0.116 Uiso 1 1 calc R U . . .
C217 C 0.3289(3) 0.6995(3) 0.06515(17) 0.089(2) Uani 1 1 d D . . . .
C218 C 0.3409(3) 0.6427(3) 0.09425(16) 0.0779(19) Uani 1 1 d D . . . .
H218 H 0.3314 0.6433 0.1187 0.094 Uiso 1 1 calc R U . . .
C219 C 0.3658(2) 0.5857(3) 0.08927(13) 0.0658(16) Uani 1 1 d D . . . .
C220 C 0.3799(2) 0.5267(2) 0.12064(13) 0.0586(14) Uani 1 1 d D . . . .
C221 C 0.4065(2) 0.4697(3) 0.11496(12) 0.0656(17) Uani 1 1 d D . . . .
C222 C 0.4216(3) 0.4119(3) 0.14577(14) 0.0737(18) Uani 1 1 d D . . . .
C223 C 0.4476(4) 0.3518(3) 0.13970(16) 0.107(3) Uani 1 1 d D . . . .
C224 C 0.4567(4) 0.3514(3) 0.10322(17) 0.107(3) Uani 1 1 d D . . . .
C225 C 0.4784(5) 0.2940(3) 0.0977(2) 0.136(4) Uani 1 1 d D . . . .
C226 C 0.4880(5) 0.2939(4) 0.0596(2) 0.122(3) Uani 1 1 d D . . . .
C227 C 0.4778(4) 0.3507(3) 0.02913(16) 0.094(2) Uani 1 1 d D . . . .
C228 C 0.4880(3) 0.3498(4) -0.00852(16) 0.087(2) Uani 1 1 d D . . . .
C229 C 0.4747(3) 0.4083(3) -0.03969(14) 0.081(2) Uani 1 1 d D . . . .
C230 C 0.4524(3) 0.4651(3) -0.03349(14) 0.078(2) Uani 1 1 d D . . . .
C231 C 0.4386(3) 0.5230(3) -0.06477(13) 0.085(2) Uani 1 1 d D . . . .
C232 C 0.4134(3) 0.5825(4) -0.05829(15) 0.092(2) Uani 1 1 d D . . . .
C233 C 0.4032(3) 0.5824(3) -0.02111(13) 0.077(2) Uani 1 1 d D . . . .
C234 C 0.3775(3) 0.6395(3) -0.01570(15) 0.090(2) Uani 1 1 d D . . . .
C235 C 0.3659(3) 0.6417(3) 0.02232(15) 0.083(2) Uani 1 1 d D . . . .
C236 C 0.3790(2) 0.5842(3) 0.05299(14) 0.0685(17) Uani 1 1 d D . . . .
C237 C 0.4048(2) 0.5257(3) 0.04689(12) 0.0679(18) Uani 1 1 d D . . . .
C238 C 0.4185(2) 0.4677(3) 0.07718(13) 0.0681(17) Uani 1 1 d D . . . .
C239 C 0.4427(3) 0.4106(3) 0.07188(14) 0.0759(19) Uani 1 1 d D . . . .
C240 C 0.4539(3) 0.4094(3) 0.03482(14) 0.0764(19) Uani 1 1 d D . . . .
C241 C 0.4413(2) 0.4670(3) 0.00419(13) 0.0711(19) Uani 1 1 d D . . . .
C242 C 0.4174(3) 0.5242(3) 0.01011(14) 0.0711(18) Uani 1 1 d D . . . .
C243 C 0.5065(8) 0.1749(5) 0.1997(3) 0.394(13) Uani 1 1 d D U . . .
C244 C 0.4998(9) 0.1809(6) 0.2350(3) 0.335(12) Uani 1 1 d D U . . .
H24A H 0.5197 0.2051 0.2385 0.502 Uiso 1 1 calc R U . . .
H24B H 0.5180 0.1389 0.2552 0.502 Uiso 1 1 calc R U . . .
H24C H 0.4570 0.2029 0.2363 0.502 Uiso 1 1 calc R U . . .
C245 C 0.5733(10) 0.1241(7) 0.1995(4) 0.402(14) Uani 1 1 d D U . . .
H24D H 0.5957 0.1024 0.2256 0.604 Uiso 1 1 calc R U . . .
H24E H 0.5936 0.1457 0.1829 0.604 Uiso 1 1 calc R U . . .
H24F H 0.5712 0.0932 0.1901 0.604 Uiso 1 1 calc R U . . .
C246 C 0.4686(12) 0.1409(10) 0.1899(6) 0.504(17) Uani 1 1 d D U . . .
H24G H 0.4832 0.0983 0.2092 0.756 Uiso 1 1 calc R U . . .
H24H H 0.4742 0.1383 0.1646 0.756 Uiso 1 1 calc R U . . .
H24I H 0.4259 0.1659 0.1901 0.756 Uiso 1 1 calc R U . . .
C247 C 0.5429(5) 0.1730(5) 0.0115(2) 0.137(4) Uani 1 1 d D U . . .
C248 C 0.5045(6) 0.1412(6) 0.0268(3) 0.193(5) Uani 1 1 d D U . . .
H24J H 0.5067 0.1313 0.0544 0.290 Uiso 1 1 calc R U . . .
H24K H 0.5188 0.1021 0.0216 0.290 Uiso 1 1 calc R U . . .
H24L H 0.4628 0.1694 0.0142 0.290 Uiso 1 1 calc R U . . .
C249 C 0.6065(6) 0.1264(6) 0.0355(3) 0.176(5) Uani 1 1 d D U . . .
H24M H 0.6029 0.1107 0.0625 0.263 Uiso 1 1 calc R U . . .
H24N H 0.6312 0.1483 0.0322 0.263 Uiso 1 1 calc R U . . .
H24O H 0.6252 0.0908 0.0268 0.263 Uiso 1 1 calc R U . . .
C250 C 0.5490(6) 0.1785(5) -0.0307(2) 0.159(4) Uani 1 1 d D U . . .
H25A H 0.5674 0.1363 -0.0320 0.239 Uiso 1 1 calc R U . . .
H25B H 0.5742 0.1992 -0.0403 0.239 Uiso 1 1 calc R U . . .
H25C H 0.5092 0.2036 -0.0464 0.239 Uiso 1 1 calc R U . . .
C251 C 0.4664(3) 0.4664(3) -0.14942(15) 0.095(2) Uani 1 1 d D U . . .
C252 C 0.5196(3) 0.4090(5) -0.15176(18) 0.110(3) Uani 1 1 d D U . . .
H25D H 0.5201 0.4124 -0.1785 0.165 Uiso 1 1 calc R U . . .
H25E H 0.5163 0.3709 -0.1367 0.165 Uiso 1 1 calc R U . . .
H25F H 0.5567 0.4066 -0.1416 0.165 Uiso 1 1 calc R U . . .
C253 C 0.4078(4) 0.4672(5) -0.16158(18) 0.129(4) Uani 1 1 d D U . . .
H25G H 0.3738 0.5025 -0.1579 0.194 Uiso 1 1 calc R U . . .
H25H H 0.4079 0.4274 -0.1461 0.194 Uiso 1 1 calc R U . . .
H25I H 0.4043 0.4724 -0.1886 0.194 Uiso 1 1 calc R U . . .
C254 C 0.4704(3) 0.5231(4) -0.17620(16) 0.106(3) Uani 1 1 d D U . . .
H25J H 0.5073 0.5229 -0.1678 0.159 Uiso 1 1 calc R U . . .
H25K H 0.4357 0.5614 -0.1764 0.159 Uiso 1 1 calc R U . . .
H25L H 0.4708 0.5219 -0.2020 0.159 Uiso 1 1 calc R U . . .
C255 C 0.3415(4) 0.7576(4) -0.11895(19) 0.188(5) Uani 1 1 d D U . . .
C256 C 0.3464(6) 0.8104(5) -0.1104(2) 0.174(5) Uani 1 1 d D U . . .
H25M H 0.3414 0.8443 -0.1345 0.260 Uiso 1 1 calc R U . . .
H25N H 0.3858 0.7938 -0.0956 0.260 Uiso 1 1 calc R U . . .
H25O H 0.3150 0.8271 -0.0957 0.260 Uiso 1 1 calc R U . . .
C257 C 0.2752(5) 0.7775(6) -0.1294(3) 0.251(7) Uani 1 1 d D U . . .
H25P H 0.2704 0.7409 -0.1292 0.376 Uiso 1 1 calc R U . . .
H25Q H 0.2598 0.8104 -0.1549 0.376 Uiso 1 1 calc R U . . .
H25R H 0.2528 0.7939 -0.1108 0.376 Uiso 1 1 calc R U . . .
C258 C 0.3713(6) 0.7514(5) -0.1540(2) 0.225(6) Uani 1 1 d D U . . .
H25S H 0.3634 0.7223 -0.1624 0.337 Uiso 1 1 calc R U . . .
H25T H 0.4146 0.7350 -0.1474 0.337 Uiso 1 1 calc R U . . .
H25U H 0.3548 0.7929 -0.1746 0.337 Uiso 1 1 calc R U . . .
C259 C 0.3047(4) 0.7606(3) 0.0735(2) 0.111(3) Uani 1 1 d D U . . .
C260 C 0.2890(5) 0.8191(4) 0.0383(3) 0.151(4) Uani 1 1 d D U . . .
H26A H 0.3253 0.8159 0.0272 0.227 Uiso 1 1 calc R U . . .
H26B H 0.2721 0.8565 0.0454 0.227 Uiso 1 1 calc R U . . .
H26C H 0.2596 0.8227 0.0195 0.227 Uiso 1 1 calc R U . . .
C261 C 0.2479(4) 0.7675(5) 0.0920(3) 0.165(5) Uani 1 1 d D U . . .
H26D H 0.2262 0.8102 0.0923 0.248 Uiso 1 1 calc R U . . .
H26E H 0.2595 0.7367 0.1182 0.248 Uiso 1 1 calc R U . . .
H26F H 0.2219 0.7598 0.0772 0.248 Uiso 1 1 calc R U . . .
C262 C 0.3504(4) 0.7557(5) 0.1031(2) 0.129(3) Uani 1 1 d D U . . .
H26G H 0.3896 0.7432 0.0947 0.193 Uiso 1 1 calc R U . . .
H26H H 0.3537 0.7241 0.1279 0.193 Uiso 1 1 calc R U . . .
H26I H 0.3369 0.7968 0.1057 0.193 Uiso 1 1 calc R U . . .
C401 C 0.2076(2) 0.6323(3) 0.25932(13) 0.0714(18) Uani 1 1 d . . . . .
H401 H 0.2261 0.6312 0.2372 0.086 Uiso 1 1 calc R U . . .
C402 C 0.2398(3) 0.6262(4) 0.29174(14) 0.0735(19) Uani 1 1 d . . . . .
C403 C 0.2127(2) 0.6277(4) 0.32424(14) 0.076(2) Uani 1 1 d . . . . .
H403 H 0.2343 0.6232 0.3465 0.091 Uiso 1 1 calc R U . . .
C404 C 0.1529(3) 0.6415(5) 0.38828(16) 0.107(3) Uani 1 1 d . . . . .
H404 H 0.1899 0.6435 0.3864 0.128 Uiso 1 1 calc R U . . .
C405 C 0.1272(3) 0.6421(6) 0.42153(18) 0.130(4) Uani 1 1 d . . . . .
C406 C 0.0735(3) 0.6390(6) 0.42330(18) 0.145(5) Uani 1 1 d . . . . .
H406 H 0.0565 0.6378 0.4461 0.174 Uiso 1 1 calc R U . . .
C407 C -0.0382(3) 0.6273(7) 0.4292(2) 0.181(7) Uani 1 1 d . . . . .
H407 H -0.0156 0.6204 0.4519 0.217 Uiso 1 1 calc R U . . .
C408 C -0.0945(4) 0.6299(9) 0.4311(2) 0.221(9) Uani 1 1 d . . . . .
C409 C -0.1260(3) 0.6391(7) 0.3980(2) 0.184(7) Uani 1 1 d . . . . .
H409 H -0.1643 0.6401 0.3986 0.221 Uiso 1 1 calc R U . . .
C410 C -0.1992(3) 0.6709(7) 0.3271(2) 0.166(6) Uani 1 1 d . . . . .
H410 H -0.2175 0.6736 0.3492 0.199 Uiso 1 1 calc R U . . .
C411 C -0.2329(4) 0.6807(7) 0.2947(2) 0.162(6) Uani 1 1 d . . . . .
C412 C -0.2058(3) 0.6790(6) 0.2631(2) 0.144(5) Uani 1 1 d . . . . .
H412 H -0.2289 0.6859 0.2406 0.173 Uiso 1 1 calc R U . . .
C413 C -0.1531(4) 0.6819(5) 0.19300(19) 0.126(4) Uani 1 1 d . . . . .
H413 H -0.1935 0.6888 0.1927 0.151 Uiso 1 1 calc R U . . .
C414 C -0.1289(4) 0.6851(5) 0.15980(19) 0.119(4) Uani 1 1 d . . . . .
C415 C -0.0702(3) 0.6754(4) 0.16044(17) 0.097(3) Uani 1 1 d . . . . .
H415 H -0.0534 0.6772 0.1376 0.116 Uiso 1 1 calc R U . . .
C416 C 0.0525(3) 0.6604(3) 0.15963(15) 0.0764(19) Uani 1 1 d . . . . .
H416 H 0.0311 0.6639 0.1376 0.092 Uiso 1 1 calc R U . . .
C417 C 0.1079(3) 0.6588(3) 0.15710(14) 0.0711(17) Uani 1 1 d . . . . .
C418 C 0.1389(3) 0.6514(3) 0.19033(13) 0.0689(17) Uani 1 1 d . . . . .
H418 H 0.1775 0.6496 0.1896 0.083 Uiso 1 1 calc R U . . .
C419 C 0.1160(2) 0.6467(3) 0.22456(14) 0.0670(16) Uani 1 1 d . . . . .
C420 C 0.1495(2) 0.6400(3) 0.25842(13) 0.0664(17) Uani 1 1 d . . . . .
C421 C 0.1214(2) 0.6394(3) 0.29132(14) 0.0734(19) Uani 1 1 d . . . . .
C422 C 0.1541(3) 0.6356(4) 0.32431(15) 0.082(2) Uani 1 1 d . . . . .
C423 C 0.1252(3) 0.6379(4) 0.35816(16) 0.092(3) Uani 1 1 d . . . . .
C424 C 0.0695(3) 0.6383(5) 0.35916(16) 0.100(3) Uani 1 1 d . . . . .
C425 C 0.0436(3) 0.6376(5) 0.39318(17) 0.121(4) Uani 1 1 d . . . . .
C426 C -0.0128(3) 0.6344(6) 0.39543(19) 0.133(4) Uani 1 1 d . . . . .
C427 C -0.0459(3) 0.6421(6) 0.36199(19) 0.130(4) Uani 1 1 d . . . . .
C428 C -0.1033(3) 0.6472(6) 0.36300(19) 0.146(5) Uani 1 1 d . . . . .
C429 C -0.1394(3) 0.6573(6) 0.32819(19) 0.143(5) Uani 1 1 d . . . . .
C430 C -0.1126(3) 0.6585(5) 0.29503(18) 0.110(3) Uani 1 1 d . . . . .
C431 C -0.1471(3) 0.6680(6) 0.26185(19) 0.120(4) Uani 1 1 d . . . . .
C432 C -0.1193(3) 0.6684(5) 0.22750(17) 0.105(3) Uani 1 1 d . . . . .
C433 C -0.0602(3) 0.6610(4) 0.22725(16) 0.087(2) Uani 1 1 d . . . . .
C434 C -0.0349(3) 0.6632(4) 0.19308(15) 0.083(2) Uani 1 1 d . . . . .
C435 C 0.0257(3) 0.6572(3) 0.19257(14) 0.0740(18) Uani 1 1 d . . . . .
C436 C 0.0579(2) 0.6510(3) 0.22541(14) 0.0687(17) Uani 1 1 d . . . . .
C437 C 0.0310(3) 0.6495(4) 0.25976(15) 0.078(2) Uani 1 1 d . . . . .
C438 C 0.0632(3) 0.6432(4) 0.29239(14) 0.076(2) Uani 1 1 d . . . . .
C439 C 0.0380(3) 0.6407(4) 0.32617(16) 0.091(3) Uani 1 1 d . . . . .
C440 C -0.0202(3) 0.6451(4) 0.32690(16) 0.096(3) Uani 1 1 d . . . . .
C441 C -0.0521(3) 0.6505(4) 0.29431(16) 0.096(3) Uani 1 1 d . . . . .
C442 C -0.0262(3) 0.6533(4) 0.26063(16) 0.086(2) Uani 1 1 d . . . . .
C443 C 0.1593(4) 0.6499(7) 0.4540(2) 0.137(3) Uani 1 1 d . U . . .
C444 C 0.2254(3) 0.5991(6) 0.46414(19) 0.128(3) Uani 1 1 d . U . . .
H44A H 0.2447 0.6042 0.4413 0.192 Uiso 1 1 calc R U . . .
H44B H 0.2273 0.5571 0.4736 0.192 Uiso 1 1 calc R U . . .
H44C H 0.2463 0.6036 0.4840 0.192 Uiso 1 1 calc R U . . .
C445 C 0.1304(4) 0.6365(6) 0.4908(2) 0.157(5) Uani 1 1 d . U . . .
H44D H 0.1518 0.6386 0.5115 0.235 Uiso 1 1 calc R U . . .
H44E H 0.1329 0.5943 0.4983 0.235 Uiso 1 1 calc R U . . .
H44F H 0.0882 0.6681 0.4857 0.235 Uiso 1 1 calc R U . . .
C446 C 0.1534(5) 0.7177(7) 0.4395(3) 0.160(4) Uani 1 1 d . U . . .
H44G H 0.1734 0.7239 0.4171 0.240 Uiso 1 1 calc R U . . .
H44H H 0.1721 0.7235 0.4597 0.240 Uiso 1 1 calc R U . . .
H44I H 0.1108 0.7486 0.4325 0.240 Uiso 1 1 calc R U . . .
C447 C -0.1203(4) 0.6294(6) 0.4671(2) 0.193(5) Uani 1 1 d D U . . .
C448 C -0.0812(4) 0.5721(7) 0.4976(3) 0.240(7) Uani 1 1 d D U . . .
H44J H -0.0808 0.5805 0.5212 0.360 Uiso 1 1 calc R U . . .
H44K H -0.0406 0.5560 0.4913 0.360 Uiso 1 1 calc R U . . .
H44L H -0.0957 0.5406 0.5012 0.360 Uiso 1 1 calc R U . . .
C449 C -0.1833(3) 0.6463(6) 0.4640(2) 0.139(4) Uani 1 1 d D U . . .
H44M H -0.1903 0.6164 0.4559 0.209 Uiso 1 1 calc R U . . .
H44N H -0.2062 0.6890 0.4450 0.209 Uiso 1 1 calc R U . . .
H44O H -0.1962 0.6448 0.4888 0.209 Uiso 1 1 calc R U . . .
C451 C -0.2995(4) 0.7013(7) 0.2939(3) 0.192(5) Uani 1 1 d D U . . .
C452 C -0.3330(5) 0.7308(8) 0.2568(3) 0.238(7) Uani 1 1 d D U . . .
H45D H -0.3127 0.7060 0.2412 0.356 Uiso 1 1 calc R U . . .
H45E H -0.3364 0.7733 0.2452 0.356 Uiso 1 1 calc R U . . .
H45F H -0.3731 0.7337 0.2583 0.356 Uiso 1 1 calc R U . . .
C453 C -0.3026(6) 0.6430(8) 0.3159(5) 0.298(8) Uani 1 1 d D U . . .
H45G H -0.3409 0.6535 0.3256 0.448 Uiso 1 1 calc R U . . .
H45H H -0.2695 0.6175 0.3374 0.448 Uiso 1 1 calc R U . . .
H45I H -0.2995 0.6191 0.2995 0.448 Uiso 1 1 calc R U . . .
C454 C -0.3285(6) 0.7428(9) 0.3159(4) 0.291(8) Uani 1 1 d D U . . .
H45J H -0.3427 0.7870 0.2992 0.436 Uiso 1 1 calc R U . . .
H45K H -0.2992 0.7323 0.3374 0.436 Uiso 1 1 calc R U . . .
H45L H -0.3625 0.7365 0.3256 0.436 Uiso 1 1 calc R U . . .
C455 C -0.1691(4) 0.7061(7) 0.1207(2) 0.138(3) Uani 1 1 d . U . . .
C456 C -0.1921(7) 0.7770(8) 0.1017(3) 0.225(6) Uani 1 1 d . U . . .
H45M H -0.1987 0.7890 0.0739 0.338 Uiso 1 1 calc R U . . .
H45N H -0.1625 0.7887 0.1088 0.338 Uiso 1 1 calc R U . . .
H45O H -0.2300 0.7989 0.1100 0.338 Uiso 1 1 calc R U . . .
C457 C -0.2110(6) 0.6748(8) 0.1269(3) 0.210(6) Uani 1 1 d . U . . .
H45P H -0.2396 0.6907 0.1433 0.316 Uiso 1 1 calc R U . . .
H45Q H -0.1871 0.6290 0.1392 0.316 Uiso 1 1 calc R U . . .
H45R H -0.2329 0.6848 0.1023 0.316 Uiso 1 1 calc R U . . .
C458 C -0.1266(5) 0.6762(7) 0.0934(3) 0.187(5) Uani 1 1 d . U . . .
H45S H -0.0903 0.6387 0.1089 0.281 Uiso 1 1 calc R U . . .
H45T H -0.1157 0.7073 0.0762 0.281 Uiso 1 1 calc R U . . .
H45U H -0.1480 0.6642 0.0783 0.281 Uiso 1 1 calc R U . . .
C459 C 0.1312(3) 0.6719(4) 0.11877(15) 0.0791(18) Uani 1 1 d . U . . .
C460 C 0.1052(3) 0.6526(5) 0.09126(18) 0.107(3) Uani 1 1 d . U . . .
H46A H 0.0638 0.6848 0.0802 0.160 Uiso 1 1 calc R U . . .
H46B H 0.1058 0.6120 0.1052 0.160 Uiso 1 1 calc R U . . .
H46C H 0.1295 0.6488 0.0708 0.160 Uiso 1 1 calc R U . . .
C461 C 0.2004(3) 0.6354(3) 0.12378(15) 0.0739(17) Uani 1 1 d . U . . .
H46D H 0.2132 0.5899 0.1351 0.111 Uiso 1 1 calc R U . . .
H46E H 0.2183 0.6478 0.1406 0.111 Uiso 1 1 calc R U . . .
H46F H 0.2134 0.6454 0.0988 0.111 Uiso 1 1 calc R U . . .
C462 C 0.1124(4) 0.7410(4) 0.10149(18) 0.106(2) Uani 1 1 d . U . . .
H46G H 0.1266 0.7505 0.0769 0.159 Uiso 1 1 calc R U . . .
H46H H 0.1299 0.7532 0.1186 0.159 Uiso 1 1 calc R U . . .
H46I H 0.0686 0.7645 0.0976 0.159 Uiso 1 1 calc R U . . .
C501 C 0.3786(2) 0.5536(3) 0.36145(13) 0.0630(15) Uani 1 1 d . . . . .
H501 H 0.3971 0.5206 0.3518 0.076 Uiso 1 1 calc R U . . .
C502 C 0.3399(2) 0.6129(3) 0.33712(14) 0.0679(17) Uani 1 1 d . . . . .
C503 C 0.3167(3) 0.6625(3) 0.35031(14) 0.0739(18) Uani 1 1 d . . . . .
H503 H 0.2912 0.7039 0.3330 0.089 Uiso 1 1 calc R U . . .
C504 C 0.2693(4) 0.7667(4) 0.37803(18) 0.106(3) Uani 1 1 d . . . . .
H504 H 0.2590 0.7755 0.3517 0.127 Uiso 1 1 calc R U . . .
C505 C 0.2477(4) 0.8150(4) 0.39149(19) 0.116(3) Uani 1 1 d . . . . .
C506 C 0.2612(4) 0.8030(4) 0.42974(19) 0.105(3) Uani 1 1 d . . . . .
H506 H 0.2454 0.8370 0.4387 0.126 Uiso 1 1 calc R U . . .
C507 C 0.2860(3) 0.7752(4) 0.51114(17) 0.0774(18) Uani 1 1 d . . . . .
H507 H 0.2615 0.8171 0.4940 0.093 Uiso 1 1 calc R U . . .
C508 C 0.2952(3) 0.7646(4) 0.54939(19) 0.0821(19) Uani 1 1 d . . . . .
C509 C 0.3317(3) 0.7038(4) 0.57384(17) 0.0776(19) Uani 1 1 d . . . . .
H509 H 0.3389 0.6954 0.6003 0.093 Uiso 1 1 calc R U . . .
C510 C 0.4091(3) 0.5756(3) 0.62642(14) 0.0677(16) Uani 1 1 d . . . . .
H510 H 0.3919 0.6089 0.6359 0.081 Uiso 1 1 calc R U . . .
C511 C 0.4464(2) 0.5141(3) 0.65190(14) 0.0685(18) Uani 1 1 d . . . . .
C512 C 0.4711(2) 0.4661(3) 0.63734(13) 0.0642(16) Uani 1 1 d . . . . .
H512 H 0.4972 0.4245 0.6542 0.077 Uiso 1 1 calc R U . . .
C513 C 0.5118(3) 0.3627(4) 0.60975(16) 0.0798(19) Uani 1 1 d . . . . .
H513 H 0.5197 0.3543 0.6362 0.096 Uiso 1 1 calc R U . . .
C514 C 0.5304(3) 0.3132(3) 0.59796(16) 0.0791(19) Uani 1 1 d . . . . .
C515 C 0.5205(3) 0.3270(3) 0.55875(15) 0.0718(17) Uani 1 1 d . . . . .
H515 H 0.5352 0.2931 0.5497 0.086 Uiso 1 1 calc R U . . .
C516 C 0.4930(2) 0.3528(3) 0.47744(14) 0.0618(15) Uani 1 1 d . . . . .
H516 H 0.5166 0.3107 0.4946 0.074 Uiso 1 1 calc R U . . .
C517 C 0.4771(3) 0.3629(3) 0.43970(15) 0.0661(15) Uani 1 1 d . . . . .
C518 C 0.4449(2) 0.4255(3) 0.41503(14) 0.0635(16) Uani 1 1 d . . . . .
H518 H 0.4347 0.4340 0.3888 0.076 Uiso 1 1 calc R U . . .
C519 C 0.4275(2) 0.4753(3) 0.42710(13) 0.0551(14) Uani 1 1 d . . . . .
C520 C 0.3914(2) 0.5408(3) 0.40087(13) 0.0577(14) Uani 1 1 d . . . . .
C521 C 0.3684(2) 0.5901(3) 0.41434(13) 0.0571(14) Uani 1 1 d . . . . .
C522 C 0.3303(3) 0.6524(3) 0.38873(14) 0.0664(16) Uani 1 1 d . . . . .
C523 C 0.3065(3) 0.7039(4) 0.40252(15) 0.0772(19) Uani 1 1 d . . . . .
C524 C 0.3210(3) 0.6919(3) 0.44240(15) 0.0715(17) Uani 1 1 d . . . . .
C525 C 0.2979(3) 0.7413(3) 0.45588(16) 0.0755(18) Uani 1 1 d . . . . .
C526 C 0.3103(3) 0.7287(3) 0.49647(16) 0.0695(16) Uani 1 1 d . . . . .
C527 C 0.3470(2) 0.6662(3) 0.52152(14) 0.0621(15) Uani 1 1 d . . . . .
C528 C 0.3581(2) 0.6543(3) 0.56073(14) 0.0634(15) Uani 1 1 d . . . . .
C529 C 0.3969(2) 0.5891(3) 0.58729(14) 0.0613(15) Uani 1 1 d . . . . .
C530 C 0.4224(2) 0.5403(3) 0.57311(13) 0.0561(14) Uani 1 1 d . . . . .
C531 C 0.4586(2) 0.4773(3) 0.59828(13) 0.0627(16) Uani 1 1 d . . . . .
C532 C 0.4807(2) 0.4272(3) 0.58416(14) 0.0629(15) Uani 1 1 d . . . . .
C533 C 0.4693(2) 0.4387(3) 0.54540(13) 0.0552(13) Uani 1 1 d . . . . .
C534 C 0.4899(2) 0.3887(3) 0.53229(13) 0.0618(15) Uani 1 1 d . . . . .
C535 C 0.4761(2) 0.4010(3) 0.49123(13) 0.0573(14) Uani 1 1 d . . . . .
C536 C 0.4418(2) 0.4638(3) 0.46618(12) 0.0520(13) Uani 1 1 d . . . . .
C537 C 0.4196(2) 0.5147(3) 0.47974(12) 0.0538(13) Uani 1 1 d . . . . .
C538 C 0.3830(2) 0.5772(3) 0.45448(13) 0.0566(14) Uani 1 1 d . . . . .
C539 C 0.3594(2) 0.6275(3) 0.46797(13) 0.0603(15) Uani 1 1 d . . . . .
C540 C 0.3727(2) 0.6147(3) 0.50768(14) 0.0584(14) Uani 1 1 d . . . . .
C541 C 0.4090(2) 0.5530(3) 0.53246(13) 0.0549(14) Uani 1 1 d . . . . .
C542 C 0.4330(2) 0.5025(3) 0.51922(13) 0.0549(13) Uani 1 1 d . . . . .
C543 C 0.2071(6) 0.8807(5) 0.3638(3) 0.183(5) Uani 1 1 d D U . . .
C544 C 0.1457(7) 0.8854(8) 0.3580(5) 0.295(8) Uani 1 1 d D U . . .
H54A H 0.1247 0.8944 0.3790 0.442 Uiso 1 1 calc R U . . .
H54B H 0.1496 0.8453 0.3576 0.442 Uiso 1 1 calc R U . . .
H54C H 0.1229 0.9194 0.3337 0.442 Uiso 1 1 calc R U . . .
C545 C 0.2198(6) 0.8960(5) 0.3253(2) 0.194(6) Uani 1 1 d D U . . .
H54D H 0.1874 0.9369 0.3090 0.290 Uiso 1 1 calc R U . . .
H54E H 0.2228 0.8633 0.3158 0.290 Uiso 1 1 calc R U . . .
H54F H 0.2578 0.8984 0.3250 0.290 Uiso 1 1 calc R U . . .
C546 C 0.1964(8) 0.9309(7) 0.3763(3) 0.285(8) Uani 1 1 d D U . . .
H54G H 0.2321 0.9375 0.3758 0.427 Uiso 1 1 calc R U . . .
H54H H 0.1873 0.9203 0.4024 0.427 Uiso 1 1 calc R U . . .
H54I H 0.1623 0.9695 0.3594 0.427 Uiso 1 1 calc R U . . .
C547 C 0.2658(4) 0.8178(4) 0.5646(2) 0.113(3) Uani 1 1 d D U . . .
C548 C 0.2029(6) 0.8637(7) 0.5448(4) 0.262(8) Uani 1 1 d D U . . .
H54J H 0.2034 0.8982 0.5231 0.393 Uiso 1 1 calc R U . . .
H54K H 0.1792 0.8810 0.5627 0.393 Uiso 1 1 calc R U . . .
H54L H 0.1850 0.8421 0.5356 0.393 Uiso 1 1 calc R U . . .
C549 C 0.3006(7) 0.8518(7) 0.5603(4) 0.229(7) Uani 1 1 d D U . . .
H54M H 0.2759 0.8930 0.5621 0.343 Uiso 1 1 calc R U . . .
H54N H 0.3138 0.8578 0.5353 0.343 Uiso 1 1 calc R U . . .
H54O H 0.3357 0.8276 0.5804 0.343 Uiso 1 1 calc R U . . .
C550 C 0.2574(4) 0.7959(5) 0.6052(2) 0.136(3) Uani 1 1 d D U . . .
H55A H 0.2961 0.7640 0.6211 0.205 Uiso 1 1 calc R U . . .
H55B H 0.2296 0.7776 0.6076 0.205 Uiso 1 1 calc R U . . .
H55C H 0.2409 0.8318 0.6137 0.205 Uiso 1 1 calc R U . . .
C551 C 0.4566(3) 0.4995(3) 0.69515(14) 0.081(2) Uani 1 1 d D . . . .
C552 C 0.4710(3) 0.5484(4) 0.70255(14) 0.081(2) Uani 1 1 d D . . . .
H55D H 0.4359 0.5900 0.6923 0.121 Uiso 1 1 calc R U . . .
H55E H 0.5050 0.5500 0.6900 0.121 Uiso 1 1 calc R U . . .
H55F H 0.4814 0.5364 0.7301 0.121 Uiso 1 1 calc R U . . .
C553 C 0.5084(3) 0.4333(4) 0.71635(14) 0.096(3) Uani 1 1 d D . . . .
H55G H 0.5145 0.4260 0.7436 0.145 Uiso 1 1 calc R U . . .
H55H H 0.5452 0.4301 0.7059 0.145 Uiso 1 1 calc R U . . .
H55I H 0.4986 0.4015 0.7131 0.145 Uiso 1 1 calc R U . . .
C554 C 0.3981(3) 0.5036(4) 0.70942(16) 0.099(3) Uani 1 1 d D . . . .
H55J H 0.3650 0.5452 0.6950 0.149 Uiso 1 1 calc R U . . .
H55K H 0.4017 0.4972 0.7366 0.149 Uiso 1 1 calc R U . . .
H55L H 0.3902 0.4709 0.7057 0.149 Uiso 1 1 calc R U . . .
C555 C 0.5553(4) 0.2461(4) 0.62712(18) 0.104(3) Uani 1 1 d . . . . .
C556 C 0.5957(4) 0.2363(4) 0.66184(17) 0.110(3) Uani 1 1 d . . . . .
H55M H 0.6280 0.2467 0.6531 0.165 Uiso 1 1 calc R U . . .
H55N H 0.6129 0.1921 0.6792 0.165 Uiso 1 1 calc R U . . .
H55O H 0.5717 0.2638 0.6752 0.165 Uiso 1 1 calc R U . . .
C557 C 0.4999(5) 0.2354(5) 0.6424(2) 0.131(4) Uani 1 1 d . . . . .
H55P H 0.4796 0.2635 0.6562 0.197 Uiso 1 1 calc R U . . .
H55Q H 0.5144 0.1914 0.6596 0.197 Uiso 1 1 calc R U . . .
H55R H 0.4718 0.2445 0.6207 0.197 Uiso 1 1 calc R U . . .
C558 C 0.5930(6) 0.1974(5) 0.6103(2) 0.159(5) Uani 1 1 d . . . . .
H55S H 0.5669 0.1955 0.5920 0.238 Uiso 1 1 calc R U . . .
H55T H 0.6141 0.1560 0.6308 0.238 Uiso 1 1 calc R U . . .
H55U H 0.6222 0.2094 0.5972 0.238 Uiso 1 1 calc R U . . .
C559 C 0.4900(3) 0.3087(4) 0.42551(17) 0.0796(19) Uani 1 1 d . . . . .
C560 C 0.5309(4) 0.2454(4) 0.45497(19) 0.101(2) Uani 1 1 d . . . . .
H56A H 0.5662 0.2468 0.4647 0.152 Uiso 1 1 calc R U . . .
H56B H 0.5436 0.2133 0.4434 0.152 Uiso 1 1 calc R U . . .
H56C H 0.5096 0.2349 0.4760 0.152 Uiso 1 1 calc R U . . .
C561 C 0.4294(3) 0.3110(4) 0.4157(2) 0.099(2) Uani 1 1 d . . . . .
H56D H 0.4103 0.3058 0.4386 0.148 Uiso 1 1 calc R U . . .
H56E H 0.4360 0.2769 0.4066 0.148 Uiso 1 1 calc R U . . .
H56F H 0.4034 0.3518 0.3958 0.148 Uiso 1 1 calc R U . . .
C562 C 0.5192(3) 0.3183(4) 0.38903(17) 0.0794(19) Uani 1 1 d . . . . .
H56G H 0.4911 0.3575 0.3687 0.119 Uiso 1 1 calc R U . . .
H56H H 0.5290 0.2826 0.3808 0.119 Uiso 1 1 calc R U . . .
H56I H 0.5559 0.3209 0.3944 0.119 Uiso 1 1 calc R U . . .
C601 C 0.3280(3) 0.7367(3) 0.2383(3) 0.066(3) Uani 0.5 1 d D U P A 1
H601 H 0.3680 0.7072 0.2388 0.080 Uiso 0.5 1 calc R U P A 1
C602 C 0.2915(4) 0.7153(3) 0.2608(3) 0.064(3) Uani 0.5 1 d D U P A 1
C603 C 0.2354(4) 0.7596(3) 0.2627(4) 0.078(4) Uani 0.5 1 d D U P A 1
H603 H 0.2109 0.7459 0.2788 0.094 Uiso 0.5 1 calc R U P A 1
C604 C 0.1187(5) 0.8530(5) 0.2686(4) 0.097(5) Uani 0.5 1 d D U P A 1
H604 H 0.1325 0.8097 0.2837 0.117 Uiso 0.5 1 calc R U P A 1
C605 C 0.0632(5) 0.8972(5) 0.2718(4) 0.120(7) Uani 0.5 1 d D U P A 1
C606 C 0.0430(5) 0.9581(5) 0.2477(4) 0.111(6) Uani 0.5 1 d D U P A 1
H606 H 0.0039 0.9881 0.2483 0.133 Uiso 0.5 1 calc R U P A 1
C607 C 0.0014(5) 1.0909(5) 0.2016(4) 0.105(5) Uani 0.5 1 d D U P A 1
H607 H -0.0202 1.0793 0.2210 0.126 Uiso 0.5 1 calc R U P A 1
C608 C -0.0208(5) 1.1549(5) 0.1787(4) 0.115(5) Uani 0.5 1 d D U P A 1
C609 C 0.0067(7) 1.1688(5) 0.1466(4) 0.143(8) Uani 0.5 1 d D U P A 1
H609 H -0.0099 1.2113 0.1293 0.172 Uiso 0.5 1 calc R U P A 1
C610 C 0.0622(7) 1.1990(7) 0.0776(5) 0.168(11) Uani 0.5 1 d D U P A 1
H610 H 0.0236 1.2295 0.0787 0.202 Uiso 0.5 1 calc R U P A 1
C611 C 0.0891(5) 1.2148(6) 0.0463(4) 0.149(9) Uani 0.5 1 d D U P A 1
C612 C 0.1467(6) 1.1740(6) 0.0472(4) 0.152(9) Uani 0.5 1 d D U P A 1
H612 H 0.1676 1.1869 0.0277 0.183 Uiso 0.5 1 calc R U P A 1
C613 C 0.2719(5) 1.0821(5) 0.0465(3) 0.109(5) Uani 0.5 1 d D U P A 1
H613 H 0.2556 1.1238 0.0281 0.131 Uiso 0.5 1 calc R U P A 1
C614 C 0.3270(5) 1.0386(5) 0.0446(3) 0.105(5) Uani 0.5 1 d D U P A 1
C615 C 0.3532(5) 0.9807(5) 0.0734(3) 0.095(4) Uani 0.5 1 d D U P A 1
H615 H 0.3930 0.9514 0.0732 0.114 Uiso 0.5 1 calc R U P A 1
C616 C 0.4127(4) 0.8595(5) 0.1382(3) 0.078(3) Uani 0.5 1 d D U P A 1
H616 H 0.4356 0.8720 0.1200 0.094 Uiso 0.5 1 calc R U P A 1
C617 C 0.4406(3) 0.7998(4) 0.1673(3) 0.087(4) Uani 0.5 1 d D U P A 1
C618 C 0.4054(3) 0.7810(4) 0.1921(3) 0.080(4) Uani 0.5 1 d D U P A 1
H618 H 0.4235 0.7402 0.2116 0.095 Uiso 0.5 1 calc R U P A 1
C619 C 0.3450(3) 0.8195(4) 0.1894(3) 0.074(3) Uani 0.5 1 d D U P A 1
C620 C 0.3078(3) 0.7996(3) 0.2151(3) 0.080(4) Uani 0.5 1 d D U P A 1
C621 C 0.2501(3) 0.8431(3) 0.2156(3) 0.071(3) Uani 0.5 1 d D U P A 1
C622 C 0.2139(4) 0.8244(4) 0.2412(3) 0.077(3) Uani 0.5 1 d D U P A 1
C623 C 0.1546(4) 0.8713(4) 0.2435(3) 0.081(4) Uani 0.5 1 d D U P A 1
C624 C 0.1321(4) 0.9342(4) 0.2196(3) 0.086(4) Uani 0.5 1 d D U P A 1
C625 C 0.0759(4) 0.9785(4) 0.2225(3) 0.089(4) Uani 0.5 1 d D U P A 1
C626 C 0.0532(5) 1.0439(4) 0.1973(4) 0.100(4) Uani 0.5 1 d D U P A 1
C627 C 0.0848(5) 1.0612(4) 0.1676(3) 0.100(4) Uani 0.5 1 d D U P A 1
C628 C 0.0568(6) 1.1240(5) 0.1386(4) 0.144(8) Uani 0.5 1 d D U P A 1
C629 C 0.0888(6) 1.1400(5) 0.1079(4) 0.133(7) Uani 0.5 1 d D U P A 1
C630 C 0.1463(5) 1.0961(5) 0.1067(3) 0.111(5) Uani 0.5 1 d D U P A 1
C631 C 0.1774(5) 1.1127(5) 0.0759(3) 0.109(5) Uani 0.5 1 d D U P A 1
C632 C 0.2379(5) 1.0668(5) 0.0754(4) 0.111(5) Uani 0.5 1 d D U P A 1
C633 C 0.2646(4) 1.0057(4) 0.1044(3) 0.089(4) Uani 0.5 1 d D U P A 1
C634 C 0.3224(4) 0.9629(4) 0.1037(3) 0.085(3) Uani 0.5 1 d D U P A 1
C635 C 0.3531(4) 0.9009(4) 0.1350(3) 0.084(3) Uani 0.5 1 d D U P A 1
C636 C 0.3193(3) 0.8819(4) 0.1626(3) 0.072(3) Uani 0.5 1 d D U P A 1
C637 C 0.2590(4) 0.9263(4) 0.1623(3) 0.076(3) Uani 0.5 1 d D U P A 1
C638 C 0.2244(4) 0.9089(4) 0.1896(3) 0.078(3) Uani 0.5 1 d D U P A 1
C639 C 0.1679(4) 0.9522(4) 0.1917(3) 0.086(4) Uani 0.5 1 d D U P A 1
C640 C 0.1420(5) 1.0155(4) 0.1648(3) 0.101(5) Uani 0.5 1 d D U P A 1
C641 C 0.1744(5) 1.0325(4) 0.1353(3) 0.107(5) Uani 0.5 1 d D U P A 1
C642 C 0.2323(4) 0.9889(4) 0.1344(3) 0.083(3) Uani 0.5 1 d D U P A 1
C643 C 0.0266(6) 0.8738(6) 0.3007(4) 0.161(8) Uani 0.5 1 d D U P A 1
C644 C 0.0512(9) 0.8518(11) 0.3388(4) 0.179(9) Uani 0.5 1 d D U P A 1
H64A H 0.0333 0.8263 0.3547 0.269 Uiso 0.5 1 calc R U P A 1
H64B H 0.0429 0.8877 0.3465 0.269 Uiso 0.5 1 calc R U P A 1
H64C H 0.0946 0.8258 0.3420 0.269 Uiso 0.5 1 calc R U P A 1
C645 C 0.0169(10) 0.8212(11) 0.2908(7) 0.177(9) Uani 0.5 1 d D U P A 1
H64D H 0.0557 0.7886 0.2893 0.265 Uiso 0.5 1 calc R U P A 1
H64E H -0.0094 0.8410 0.2661 0.265 Uiso 0.5 1 calc R U P A 1
H64F H -0.0015 0.8020 0.3107 0.265 Uiso 0.5 1 calc R U P A 1
C646 C -0.0424(8) 0.9305(10) 0.2900(7) 0.189(10) Uani 0.5 1 d D U P A 1
H64G H -0.0422 0.9699 0.2886 0.284 Uiso 0.5 1 calc R U P A 1
H64H H -0.0655 0.9195 0.3098 0.284 Uiso 0.5 1 calc R U P A 1
H64I H -0.0608 0.9361 0.2653 0.284 Uiso 0.5 1 calc R U P A 1
C647 C -0.0784(6) 1.2035(6) 0.1850(4) 0.155(7) Uani 0.5 1 d D U P A 1
C648 C -0.0808(8) 1.1967(10) 0.2262(4) 0.183(9) Uani 0.5 1 d D U P A 1
H64J H -0.0433 1.1919 0.2377 0.275 Uiso 0.5 1 calc R U P A 1
H64K H -0.0862 1.1593 0.2400 0.275 Uiso 0.5 1 calc R U P A 1
H64L H -0.1145 1.2343 0.2278 0.275 Uiso 0.5 1 calc R U P A 1
C649 C -0.1323(7) 1.1946(10) 0.1731(7) 0.199(9) Uani 0.5 1 d D U P A 1
H64M H -0.1693 1.2247 0.1783 0.298 Uiso 0.5 1 calc R U P A 1
H64N H -0.1255 1.1515 0.1876 0.298 Uiso 0.5 1 calc R U P A 1
H64O H -0.1360 1.2021 0.1457 0.298 Uiso 0.5 1 calc R U P A 1
C650 C -0.0924(9) 1.2730(6) 0.1606(6) 0.200(10) Uani 0.5 1 d D U P A 1
H65A H -0.1008 1.2975 0.1772 0.300 Uiso 0.5 1 calc R U P A 1
H65B H -0.1274 1.2918 0.1410 0.300 Uiso 0.5 1 calc R U P A 1
H65C H -0.0577 1.2731 0.1485 0.300 Uiso 0.5 1 calc R U P A 1
C651 C 0.0541(5) 1.2747(6) 0.0105(3) 0.198(9) Uani 0.5 1 d D U P A 1
C652 C 0.0461(10) 1.2582(11) -0.0235(5) 0.222(12) Uani 0.5 1 d D U P A 1
H65D H 0.0081 1.2562 -0.0248 0.334 Uiso 0.5 1 calc R U P A 1
H65E H 0.0793 1.2171 -0.0209 0.334 Uiso 0.5 1 calc R U P A 1
H65F H 0.0458 1.2906 -0.0469 0.334 Uiso 0.5 1 calc R U P A 1
C653 C 0.0912(10) 1.3109(9) 0.0030(6) 0.234(12) Uani 0.5 1 d D U P A 1
H65G H 0.0744 1.3461 -0.0216 0.351 Uiso 0.5 1 calc R U P A 1
H65H H 0.1328 1.2825 0.0025 0.351 Uiso 0.5 1 calc R U P A 1
H65I H 0.0903 1.3273 0.0234 0.351 Uiso 0.5 1 calc R U P A 1
C654 C -0.0073(7) 1.3160(8) 0.0155(6) 0.201(10) Uani 0.5 1 d D U P A 1
H65J H -0.0048 1.3414 0.0296 0.302 Uiso 0.5 1 calc R U P A 1
H65K H -0.0256 1.2898 0.0298 0.302 Uiso 0.5 1 calc R U P A 1
H65L H -0.0319 1.3440 -0.0096 0.302 Uiso 0.5 1 calc R U P A 1
C655 C 0.3544(5) 1.0571(5) 0.0092(3) 0.161(7) Uani 0.5 1 d D U P A 1
C656 C 0.3314(11) 1.0441(11) -0.0228(5) 0.242(13) Uani 0.5 1 d D U P A 1
H65M H 0.3294 1.0748 -0.0475 0.363 Uiso 0.5 1 calc R U P A 1
H65N H 0.2912 1.0476 -0.0197 0.363 Uiso 0.5 1 calc R U P A 1
H65O H 0.3586 1.0014 -0.0216 0.363 Uiso 0.5 1 calc R U P A 1
C657 C 0.4225(6) 1.0179(10) 0.0174(6) 0.206(10) Uani 0.5 1 d D U P A 1
H65P H 0.4330 0.9739 0.0326 0.309 Uiso 0.5 1 calc R U P A 1
H65Q H 0.4399 1.0343 0.0317 0.309 Uiso 0.5 1 calc R U P A 1
H65R H 0.4382 1.0205 -0.0067 0.309 Uiso 0.5 1 calc R U P A 1
C658 C 0.3407(10) 1.1265(6) -0.0066(5) 0.186(9) Uani 0.5 1 d D U P A 1
H65S H 0.3694 1.1324 0.0072 0.278 Uiso 0.5 1 calc R U P A 1
H65T H 0.2999 1.1525 -0.0034 0.278 Uiso 0.5 1 calc R U P A 1
H65U H 0.3441 1.1392 -0.0338 0.278 Uiso 0.5 1 calc R U P A 1
C659 C 0.5077(3) 0.7548(4) 0.1719(3) 0.078(3) Uani 0.5 1 d D U P A 1
C660 C 0.5256(5) 0.6900(5) 0.2017(3) 0.102(5) Uani 0.5 1 d D U P A 1
H66A H 0.5203 0.6932 0.2269 0.153 Uiso 0.5 1 calc R U P A 1
H66B H 0.5677 0.6621 0.2020 0.153 Uiso 0.5 1 calc R U P A 1
H66C H 0.5003 0.6727 0.1955 0.153 Uiso 0.5 1 calc R U P A 1
C661 C 0.5203(6) 0.7480(7) 0.1329(3) 0.095(4) Uani 0.5 1 d D U P A 1
H66D H 0.5386 0.7032 0.1363 0.143 Uiso 0.5 1 calc R U P A 1
H66E H 0.5478 0.7654 0.1228 0.143 Uiso 0.5 1 calc R U P A 1
H66F H 0.4826 0.7710 0.1150 0.143 Uiso 0.5 1 calc R U P A 1
C662 C 0.5468(6) 0.7832(8) 0.1809(4) 0.112(6) Uani 0.5 1 d D U P A 1
H66G H 0.5396 0.8215 0.1593 0.168 Uiso 0.5 1 calc R U P A 1
H66H H 0.5892 0.7524 0.1856 0.168 Uiso 0.5 1 calc R U P A 1
H66I H 0.5365 0.7938 0.2037 0.168 Uiso 0.5 1 calc R U P A 1
C901 C 0.3269(3) 0.7258(3) 0.2484(3) 0.062(3) Uani 0.5 1 d D U P A 2
H901 H 0.3667 0.6969 0.2481 0.074 Uiso 0.5 1 calc R U P A 2
C902 C 0.2879(4) 0.7019(3) 0.2649(4) 0.062(3) Uani 0.5 1 d D U P A 2
C903 C 0.2295(3) 0.7446(3) 0.2643(3) 0.063(3) Uani 0.5 1 d D U P A 2
H903 H 0.2011 0.7296 0.2725 0.075 Uiso 0.5 1 calc R U P A 2
C904 C 0.1104(5) 0.8323(4) 0.2715(5) 0.102(5) Uani 0.5 1 d D U P A 2
H904 H 0.1227 0.7883 0.2819 0.122 Uiso 0.5 1 calc R U P A 2
C905 C 0.0533(4) 0.8741(5) 0.2740(4) 0.098(5) Uani 0.5 1 d D U P A 2
C906 C 0.0379(5) 0.9367(5) 0.2600(6) 0.120(6) Uani 0.5 1 d D U P A 2
H906 H -0.0026 0.9662 0.2583 0.143 Uiso 0.5 1 calc R U P A 2
C907 C 0.0016(6) 1.0690(6) 0.2301(9) 0.43(3) Uani 0.5 1 d D U P A 2
H907 H -0.0248 1.0582 0.2457 0.512 Uiso 0.5 1 calc R U P A 2
C908 C -0.0206(6) 1.1290(8) 0.2010(10) 0.60(4) Uani 0.5 1 d D U P A 2
C909 C 0.0208(6) 1.1532(7) 0.1920(12) 0.39(3) Uani 0.5 1 d D U P A 2
H909 H 0.0065 1.1965 0.1766 0.466 Uiso 0.5 1 calc R U P A 2
C910 C 0.1102(7) 1.2024(5) 0.1784(10) 0.240(17) Uani 0.5 1 d D U P A 2
H910 H 0.0704 1.2311 0.1790 0.288 Uiso 0.5 1 calc R U P A 2
C911 C 0.1490(7) 1.2264(5) 0.1634(8) 0.239(17) Uani 0.5 1 d D U P A 2
C912 C 0.2030(7) 1.1863(4) 0.1586(6) 0.157(8) Uani 0.5 1 d D U P A 2
H912 H 0.2284 1.2030 0.1461 0.189 Uiso 0.5 1 calc R U P A 2
C913 C 0.3213(8) 1.0988(5) 0.1462(8) 0.185(11) Uani 0.5 1 d D U P A 2
H913 H 0.3101 1.1427 0.1374 0.222 Uiso 0.5 1 calc R U P A 2
C914 C 0.3740(8) 1.0590(5) 0.1392(8) 0.208(14) Uani 0.5 1 d D U P A 2
C915 C 0.3926(8) 0.9955(5) 0.1545(10) 0.27(2) Uani 0.5 1 d D U P A 2
H915 H 0.4323 0.9672 0.1535 0.325 Uiso 0.5 1 calc R U P A 2
C916 C 0.4271(6) 0.8606(5) 0.1790(7) 0.152(9) Uani 0.5 1 d D U P A 2
H916 H 0.4541 0.8761 0.1680 0.183 Uiso 0.5 1 calc R U P A 2
C917 C 0.4445(5) 0.7960(4) 0.1898(5) 0.119(6) Uani 0.5 1 d D U P A 2
C918 C 0.4049(4) 0.7742(4) 0.2072(4) 0.098(5) Uani 0.5 1 d D U P A 2
H918 H 0.4160 0.7306 0.2147 0.117 Uiso 0.5 1 calc R U P A 2
C919 C 0.3502(4) 0.8135(3) 0.2139(4) 0.085(3) Uani 0.5 1 d D U P A 2
C920 C 0.3095(3) 0.7900(3) 0.2325(3) 0.070(3) Uani 0.5 1 d D U P A 2
C921 C 0.2523(3) 0.8321(3) 0.2350(3) 0.066(3) Uani 0.5 1 d D U P A 2
C922 C 0.2113(3) 0.8100(3) 0.2518(3) 0.066(3) Uani 0.5 1 d D U P A 2
C923 C 0.1504(4) 0.8542(4) 0.2538(4) 0.074(3) Uani 0.5 1 d D U P A 2
C924 C 0.1337(4) 0.9185(4) 0.2416(4) 0.090(4) Uani 0.5 1 d D U P A 2
C925 C 0.0786(5) 0.9588(4) 0.2484(6) 0.137(8) Uani 0.5 1 d D U P A 2
C926 C 0.0614(5) 1.0256(4) 0.2363(6) 0.233(14) Uani 0.5 1 d D U P A 2
C927 C 0.1020(5) 1.0484(4) 0.2193(7) 0.171(10) Uani 0.5 1 d D U P A 2
C928 C 0.0822(5) 1.1158(4) 0.2049(7) 0.259(14) Uani 0.5 1 d D U P A 2
C929 C 0.1267(6) 1.1374(4) 0.1930(8) 0.227(14) Uani 0.5 1 d D U P A 2
C930 C 0.1840(6) 1.0957(4) 0.1899(7) 0.186(11) Uani 0.5 1 d D U P A 2
C931 C 0.2235(6) 1.1199(4) 0.1714(7) 0.150(7) Uani 0.5 1 d D U P A 2
C932 C 0.2822(6) 1.0763(4) 0.1665(7) 0.153(8) Uani 0.5 1 d D U P A 2
C933 C 0.2984(7) 1.0111(4) 0.1780(8) 0.179(11) Uani 0.5 1 d D U P A 2
C934 C 0.3534(8) 0.9705(5) 0.1721(9) 0.211(15) Uani 0.5 1 d D U P A 2
C935 C 0.3723(6) 0.9025(4) 0.1838(7) 0.153(9) Uani 0.5 1 d D U P A 2
C936 C 0.3328(4) 0.8787(4) 0.2017(4) 0.098(4) Uani 0.5 1 d D U P A 2
C937 C 0.2749(4) 0.9218(3) 0.2061(4) 0.092(3) Uani 0.5 1 d D U P A 2
C938 C 0.2336(4) 0.8998(3) 0.2225(4) 0.081(3) Uani 0.5 1 d D U P A 2
C939 C 0.1770(4) 0.9406(3) 0.2261(4) 0.083(3) Uani 0.5 1 d D U P A 2
C940 C 0.1589(4) 1.0067(4) 0.2135(5) 0.111(5) Uani 0.5 1 d D U P A 2
C941 C 0.2007(5) 1.0292(4) 0.1987(5) 0.113(5) Uani 0.5 1 d D U P A 2
C942 C 0.2579(5) 0.9874(4) 0.1954(5) 0.111(5) Uani 0.5 1 d D U P A 2
C943 C 0.0104(5) 0.8491(6) 0.2946(5) 0.151(7) Uani 0.5 1 d D U P A 2
C944 C -0.0478(6) 0.8956(8) 0.2909(7) 0.168(9) Uani 0.5 1 d D U P A 2
H94A H -0.0743 0.8760 0.2982 0.252 Uiso 0.5 1 calc R U P A 2
H94B H -0.0613 0.9249 0.2642 0.252 Uiso 0.5 1 calc R U P A 2
H94C H -0.0486 0.9187 0.3074 0.252 Uiso 0.5 1 calc R U P A 2
C945 C 0.0407(9) 0.8074(10) 0.3384(5) 0.176(9) Uani 0.5 1 d D U P A 2
H94D H 0.0828 0.7986 0.3415 0.265 Uiso 0.5 1 calc R U P A 2
H94E H 0.0384 0.7675 0.3459 0.265 Uiso 0.5 1 calc R U P A 2
H94F H 0.0194 0.8305 0.3546 0.265 Uiso 0.5 1 calc R U P A 2
C946 C 0.0138(9) 0.7944(10) 0.2791(7) 0.169(8) Uani 0.5 1 d D U P A 2
H94G H 0.0541 0.7587 0.2875 0.253 Uiso 0.5 1 calc R U P A 2
H94H H 0.0049 0.8118 0.2512 0.253 Uiso 0.5 1 calc R U P A 2
H94I H -0.0156 0.7802 0.2895 0.253 Uiso 0.5 1 calc R U P A 2
C947 C -0.0825(8) 1.1578(12) 0.1786(8) 0.59(3) Uani 0.5 1 d D U P A 2
C948 C -0.1286(11) 1.155(3) 0.2043(12) 0.54(3) Uani 0.5 1 d D U P A 2
H94J H -0.1105 1.1149 0.2263 0.803 Uiso 0.5 1 calc R U P A 2
H94K H -0.1625 1.1571 0.1900 0.803 Uiso 0.5 1 calc R U P A 2
H94L H -0.1427 1.1902 0.2131 0.803 Uiso 0.5 1 calc R U P A 2
C949 C -0.083(2) 1.118(2) 0.1544(14) 0.61(3) Uani 0.5 1 d D U P A 2
H94M H -0.1143 1.1055 0.1601 0.911 Uiso 0.5 1 calc R U P A 2
H94N H -0.0437 1.0807 0.1607 0.911 Uiso 0.5 1 calc R U P A 2
H94O H -0.0898 1.1440 0.1272 0.911 Uiso 0.5 1 calc R U P A 2
C950 C -0.1049(16) 1.2270(15) 0.1501(14) 0.59(3) Uani 0.5 1 d D U P A 2
H95A H -0.0737 1.2402 0.1512 0.888 Uiso 0.5 1 calc R U P A 2
H95B H -0.1413 1.2550 0.1571 0.888 Uiso 0.5 1 calc R U P A 2
H95C H -0.1137 1.2293 0.1242 0.888 Uiso 0.5 1 calc R U P A 2
C951 C 0.1340(7) 1.2951(5) 0.1575(5) 0.258(13) Uani 0.5 1 d D U P A 2
C952 C 0.1887(10) 1.2997(12) 0.1695(9) 0.314(17) Uani 0.5 1 d D U P A 2
H95D H 0.2183 1.2883 0.1527 0.471 Uiso 0.5 1 calc R U P A 2
H95E H 0.2062 1.2707 0.1959 0.471 Uiso 0.5 1 calc R U P A 2
H95F H 0.1771 1.3430 0.1676 0.471 Uiso 0.5 1 calc R U P A 2
C953 C 0.1108(13) 1.3330(10) 0.1149(5) 0.271(14) Uani 0.5 1 d D U P A 2
H95G H 0.0721 1.3349 0.1084 0.406 Uiso 0.5 1 calc R U P A 2
H95H H 0.1397 1.3125 0.1001 0.406 Uiso 0.5 1 calc R U P A 2
H95I H 0.1058 1.3759 0.1089 0.406 Uiso 0.5 1 calc R U P A 2
C954 C 0.0877(11) 1.3212(9) 0.1807(7) 0.251(12) Uani 0.5 1 d D U P A 2
H95J H 0.0959 1.3498 0.1892 0.377 Uiso 0.5 1 calc R U P A 2
H95K H 0.0889 1.2864 0.2029 0.377 Uiso 0.5 1 calc R U P A 2
H95L H 0.0479 1.3443 0.1650 0.377 Uiso 0.5 1 calc R U P A 2
C955 C 0.4113(7) 1.0877(7) 0.1160(6) 0.39(2) Uani 0.5 1 d D U P A 2
C956 C 0.4739(9) 1.0576(15) 0.1387(10) 0.38(2) Uani 0.5 1 d D U P A 2
H95M H 0.4956 1.0808 0.1256 0.566 Uiso 0.5 1 calc DR U P A 2
H95N H 0.4958 1.0136 0.1407 0.566 Uiso 0.5 1 calc DR U P A 2
H95O H 0.4706 1.0593 0.1643 0.566 Uiso 0.5 1 calc DR U P A 2
C957 C 0.3825(14) 1.1584(7) 0.1079(11) 0.349(19) Uani 0.5 1 d D U P A 2
H95P H 0.3405 1.1731 0.1118 0.523 Uiso 0.5 1 calc R U P A 2
H95Q H 0.3843 1.1809 0.0815 0.523 Uiso 0.5 1 calc R U P A 2
H95R H 0.4041 1.1666 0.1253 0.523 Uiso 0.5 1 calc R U P A 2
C958 C 0.4190(17) 1.0791(18) 0.0776(7) 0.41(2) Uani 0.5 1 d D U P A 2
H95S H 0.4244 1.0370 0.0804 0.609 Uiso 0.5 1 calc R U P A 2
H95T H 0.4543 1.0837 0.0689 0.609 Uiso 0.5 1 calc R U P A 2
H95U H 0.3833 1.1112 0.0588 0.609 Uiso 0.5 1 calc R U P A 2
C959 C 0.5026(5) 0.7508(5) 0.1805(4) 0.165(8) Uani 0.5 1 d D U P A 2
C960 C 0.5366(8) 0.6892(7) 0.2138(6) 0.202(11) Uani 0.5 1 d D U P A 2
H96A H 0.5571 0.6959 0.2327 0.304 Uiso 0.5 1 calc R U P A 2
H96B H 0.5664 0.6579 0.2047 0.304 Uiso 0.5 1 calc R U P A 2
H96C H 0.5086 0.6738 0.2255 0.304 Uiso 0.5 1 calc R U P A 2
C961 C 0.5424(8) 0.7845(10) 0.1694(7) 0.210(12) Uani 0.5 1 d D U P A 2
H96D H 0.5344 0.8070 0.1417 0.315 Uiso 0.5 1 calc R U P A 2
H96E H 0.5847 0.7532 0.1772 0.315 Uiso 0.5 1 calc R U P A 2
H96F H 0.5333 0.8147 0.1823 0.315 Uiso 0.5 1 calc R U P A 2
C962 C 0.4895(10) 0.7377(12) 0.1451(6) 0.223(12) Uani 0.5 1 d D U P A 2
H96G H 0.4625 0.7183 0.1502 0.334 Uiso 0.5 1 calc R U P A 2
H96H H 0.5271 0.7091 0.1396 0.334 Uiso 0.5 1 calc R U P A 2
H96I H 0.4704 0.7775 0.1231 0.334 Uiso 0.5 1 calc R U P A 2

loop_
_atom_site_aniso_label
_atom_site_aniso_U_11
_atom_site_aniso_U_22
_atom_site_aniso_U_33
_atom_site_aniso_U_23
_atom_site_aniso_U_13
_atom_site_aniso_U_12
Pd1 0.0467(2) 0.0893(3) 0.0506(2) -0.0193(2) 0.00605(15) -0.0370(2)
Cl1 0.1140(13) 0.0890(13) 0.0574(8) -0.0290(8) 0.0363(8) -0.0496(11)
Cl2 0.0675(8) 0.0994(12) 0.0472(6) -0.0225(7) 0.0005(6) -0.0481(9)
P1 0.0450(7) 0.0897(11) 0.0470(6) -0.0180(7) 0.0104(5) -0.0402(8)
P2 0.0530(8) 0.1149(15) 0.0335(6) -0.0238(8) 0.0105(5) -0.0263(9)
C450 0.217(13) 0.525(18) 0.184(12) -0.202(13) 0.136(10) -0.213(14)
C101 0.049(3) 0.092(4) 0.049(3) -0.023(3) 0.012(2) -0.044(3)
C102 0.048(3) 0.091(4) 0.045(2) -0.016(3) 0.008(2) -0.044(3)
C103 0.047(3) 0.091(4) 0.045(2) -0.022(3) 0.009(2) -0.043(3)
C104 0.052(3) 0.104(5) 0.051(3) -0.011(3) 0.004(2) -0.050(3)
C105 0.057(3) 0.116(6) 0.042(3) -0.010(3) 0.006(2) -0.052(4)
C106 0.059(3) 0.133(6) 0.041(3) -0.017(3) 0.011(2) -0.055(4)
C107 0.070(4) 0.202(9) 0.045(3) -0.012(4) 0.010(3) -0.086(5)
C108 0.084(5) 0.261(12) 0.051(3) -0.015(5) 0.017(3) -0.117(7)
C109 0.078(5) 0.265(13) 0.053(3) -0.027(5) 0.016(3) -0.111(7)
C110 0.072(5) 0.304(15) 0.087(5) -0.060(7) 0.025(4) -0.120(8)
C111 0.092(6) 0.352(18) 0.084(5) -0.075(8) 0.026(4) -0.145(9)
C112 0.081(5) 0.304(15) 0.083(5) -0.075(7) 0.025(4) -0.128(8)
C113 0.086(5) 0.269(13) 0.083(5) -0.079(7) 0.022(4) -0.114(7)
C114 0.082(5) 0.281(14) 0.095(5) -0.090(7) 0.022(4) -0.113(7)
C115 0.080(5) 0.217(11) 0.071(4) -0.069(5) 0.017(3) -0.089(6)
C116 0.081(4) 0.185(9) 0.084(4) -0.074(5) 0.026(4) -0.091(6)
C117 0.087(5) 0.212(10) 0.077(4) -0.087(6) 0.040(4) -0.093(6)
C118 0.069(4) 0.175(8) 0.081(4) -0.071(5) 0.030(3) -0.081(5)
C119 0.057(3) 0.124(6) 0.057(3) -0.042(3) 0.017(3) -0.056(4)
C120 0.052(3) 0.098(5) 0.052(3) -0.026(3) 0.008(2) -0.045(3)
C121 0.049(3) 0.089(4) 0.048(3) -0.018(3) 0.008(2) -0.042(3)
C122 0.051(3) 0.086(4) 0.045(2) -0.014(3) 0.009(2) -0.044(3)
C123 0.045(3) 0.093(4) 0.042(2) -0.014(3) 0.009(2) -0.042(3)
C124 0.057(3) 0.101(5) 0.043(3) -0.016(3) 0.012(2) -0.052(3)
C125 0.059(3) 0.127(6) 0.043(3) -0.015(3) 0.010(2) -0.060(4)
C126 0.063(4) 0.147(7) 0.050(3) -0.020(4) 0.011(3) -0.069(4)
C127 0.056(3) 0.153(7) 0.046(3) -0.023(4) 0.015(2) -0.065(4)
C128 0.061(4) 0.190(9) 0.051(3) -0.024(4) 0.009(3) -0.079(5)
C129 0.074(4) 0.218(10) 0.065(4) -0.041(5) 0.022(3) -0.099(6)
C130 0.066(4) 0.188(9) 0.055(3) -0.031(4) 0.011(3) -0.085(5)
C131 0.064(4) 0.201(10) 0.080(4) -0.051(5) 0.011(3) -0.086(5)
C132 0.071(4) 0.196(9) 0.072(4) -0.055(5) 0.021(3) -0.087(6)
C133 0.063(4) 0.144(7) 0.059(3) -0.034(4) 0.008(3) -0.066(4)
C134 0.070(4) 0.155(7) 0.063(3) -0.048(4) 0.019(3) -0.070(5)
C135 0.064(4) 0.132(6) 0.067(3) -0.044(4) 0.017(3) -0.060(4)
C136 0.056(3) 0.114(5) 0.056(3) -0.032(3) 0.012(2) -0.054(4)
C137 0.053(3) 0.107(5) 0.049(3) -0.022(3) 0.005(2) -0.051(3)
C138 0.051(3) 0.091(4) 0.048(3) -0.020(3) 0.009(2) -0.047(3)
C139 0.050(3) 0.102(5) 0.044(3) -0.011(3) 0.006(2) -0.048(3)
C140 0.051(3) 0.122(6) 0.059(3) -0.027(3) 0.013(2) -0.052(4)
C141 0.058(3) 0.129(6) 0.051(3) -0.018(3) 0.007(2) -0.061(4)
C142 0.057(3) 0.120(6) 0.050(3) -0.023(3) 0.005(2) -0.056(4)
C143 0.074(4) 0.143(6) 0.043(3) -0.008(3) 0.002(2) -0.069(4)
C144 0.060(3) 0.138(6) 0.049(3) -0.026(3) 0.007(2) -0.058(4)
C145 0.129(6) 0.155(6) 0.081(5) 0.012(4) -0.038(4) -0.090(5)
C146 0.082(4) 0.251(10) 0.051(3) -0.043(5) 0.016(3) -0.097(6)
C147 0.100(5) 0.298(10) 0.055(3) -0.023(5) 0.021(3) -0.129(6)
C148 0.159(8) 0.325(12) 0.090(6) -0.018(7) 0.039(6) -0.165(8)
C149 0.124(6) 0.395(16) 0.048(3) -0.042(6) 0.033(4) -0.163(9)
C150 0.097(5) 0.347(12) 0.064(4) -0.058(6) 0.035(4) -0.141(6)
C151 0.102(6) 0.335(12) 0.119(6) -0.067(7) 0.026(4) -0.144(7)
C152 0.128(7) 0.504(19) 0.145(7) -0.093(9) 0.048(6) -0.222(11)
C153 0.096(6) 0.349(13) 0.158(8) -0.063(8) 0.027(5) -0.132(8)
C154 0.143(8) 0.362(14) 0.173(10) -0.073(9) 0.043(7) -0.190(9)
C155 0.102(5) 0.308(11) 0.118(6) -0.110(7) 0.019(4) -0.119(7)
C156 0.127(7) 0.361(16) 0.114(6) -0.138(8) 0.036(5) -0.150(9)
C157 0.198(11) 0.366(14) 0.173(9) -0.132(9) 0.045(8) -0.188(11)
C158 0.114(6) 0.368(14) 0.104(6) -0.117(8) 0.006(5) -0.096(8)
C159 0.115(6) 0.274(10) 0.103(5) -0.117(6) 0.057(4) -0.117(6)
C160 0.121(6) 0.388(16) 0.102(6) -0.141(8) 0.067(5) -0.159(9)
C161 0.145(8) 0.326(12) 0.114(6) -0.096(7) 0.054(5) -0.139(8)
C162 0.150(9) 0.308(12) 0.179(9) -0.180(9) 0.092(7) -0.126(9)
C301 0.056(3) 0.089(5) 0.053(3) -0.022(3) 0.009(2) -0.040(3)
C302 0.053(3) 0.088(4) 0.043(2) -0.030(3) 0.009(2) -0.037(3)
C303 0.049(3) 0.090(5) 0.054(3) -0.028(3) 0.007(2) -0.035(3)
C304 0.050(3) 0.117(6) 0.063(3) -0.048(4) 0.007(3) -0.032(4)
C305 0.050(3) 0.142(7) 0.067(4) -0.056(4) 0.015(3) -0.034(4)
C306 0.054(3) 0.130(7) 0.073(4) -0.056(4) 0.007(3) -0.023(4)
C307 0.066(4) 0.135(8) 0.111(6) -0.070(6) 0.004(4) -0.011(5)
C308 0.078(5) 0.137(9) 0.119(7) -0.071(7) -0.014(5) 0.016(6)
C309 0.095(6) 0.132(9) 0.111(6) -0.063(6) 0.005(5) -0.011(6)
C310 0.131(8) 0.092(7) 0.130(8) -0.058(6) -0.010(6) -0.020(6)
C311 0.129(8) 0.071(6) 0.141(8) -0.044(6) -0.023(6) -0.006(6)
C312 0.150(9) 0.072(6) 0.132(7) -0.032(6) 0.000(6) -0.033(6)
C313 0.145(8) 0.069(6) 0.123(7) -0.025(5) 0.001(6) -0.040(6)
C314 0.134(8) 0.078(6) 0.128(7) -0.034(5) 0.013(6) -0.052(6)
C315 0.132(7) 0.067(5) 0.127(7) -0.019(5) 0.006(6) -0.047(5)
C316 0.093(5) 0.094(6) 0.108(5) -0.028(5) 0.006(4) -0.059(5)
C317 0.080(5) 0.095(6) 0.100(5) -0.019(4) 0.006(4) -0.056(5)
C318 0.067(4) 0.084(5) 0.088(4) -0.006(4) -0.001(3) -0.047(4)
C319 0.062(3) 0.072(4) 0.077(4) -0.023(3) 0.006(3) -0.038(3)
C320 0.060(3) 0.088(5) 0.058(3) -0.029(3) 0.006(3) -0.040(3)
C321 0.060(3) 0.087(5) 0.054(3) -0.035(3) 0.008(2) -0.036(3)
C322 0.051(3) 0.088(5) 0.057(3) -0.042(3) 0.005(2) -0.028(3)
C323 0.056(3) 0.110(6) 0.063(3) -0.049(4) 0.011(3) -0.039(4)
C324 0.054(3) 0.092(5) 0.071(4) -0.048(4) 0.002(3) -0.018(3)
C325 0.063(4) 0.101(6) 0.078(4) -0.054(4) 0.009(3) -0.029(4)
C326 0.060(4) 0.116(7) 0.092(5) -0.067(5) 0.000(3) -0.005(4)
C327 0.074(4) 0.099(6) 0.089(5) -0.057(5) 0.002(4) -0.012(4)
C328 0.078(5) 0.092(6) 0.107(6) -0.046(5) -0.014(4) -0.006(5)
C329 0.097(6) 0.075(6) 0.116(6) -0.044(5) -0.009(5) -0.007(5)
C330 0.110(6) 0.057(5) 0.109(6) -0.029(4) -0.006(5) -0.016(4)
C331 0.121(7) 0.063(5) 0.110(6) -0.026(5) -0.018(5) -0.024(5)
C332 0.114(6) 0.068(5) 0.107(6) -0.027(4) -0.002(5) -0.035(5)
C333 0.097(5) 0.058(4) 0.096(5) -0.023(4) 0.003(4) -0.025(4)
C334 0.096(5) 0.077(5) 0.103(5) -0.028(4) 0.011(4) -0.045(5)
C335 0.092(5) 0.085(5) 0.094(5) -0.033(4) 0.012(4) -0.051(4)
C336 0.066(4) 0.080(5) 0.086(4) -0.034(4) 0.002(3) -0.035(4)
C337 0.083(4) 0.066(4) 0.078(4) -0.034(3) 0.002(3) -0.034(4)
C338 0.059(3) 0.086(5) 0.068(3) -0.038(3) 0.003(3) -0.030(3)
C339 0.067(4) 0.076(5) 0.066(3) -0.036(3) 0.002(3) -0.024(3)
C340 0.066(4) 0.077(5) 0.094(5) -0.051(4) 0.002(3) -0.017(4)
C341 0.095(5) 0.065(5) 0.099(5) -0.037(4) 0.002(4) -0.019(4)
C342 0.080(4) 0.075(5) 0.090(4) -0.039(4) 0.004(4) -0.033(4)
C343 0.065(4) 0.180(8) 0.096(4) -0.066(5) 0.027(3) -0.066(5)
C344 0.150(9) 0.223(10) 0.199(11) -0.102(8) 0.079(8) -0.121(8)
C345 0.171(10) 0.288(16) 0.121(6) -0.081(8) 0.045(6) -0.132(10)
C346 0.100(6) 0.263(13) 0.193(10) -0.033(9) 0.013(6) -0.092(7)
C347 0.066(6) 0.315(17) 0.186(11) -0.104(11) -0.007(6) 0.082(8)
C348 0.081(8) 0.44(2) 0.292(15) -0.060(14) 0.020(9) 0.067(11)
C349 0.108(10) 0.381(19) 0.37(2) -0.175(16) 0.016(13) 0.056(11)
C350 0.107(10) 0.43(3) 0.216(12) -0.091(13) -0.029(8) -0.023(13)
C351 0.160(9) 0.082(6) 0.133(7) -0.023(5) -0.034(6) -0.008(6)
C352 0.209(12) 0.078(7) 0.177(10) -0.039(7) -0.001(8) -0.004(7)
C353 0.181(10) 0.092(7) 0.149(8) -0.016(6) -0.047(7) -0.008(7)
C354 0.189(9) 0.075(7) 0.142(8) -0.031(6) -0.014(6) -0.019(6)
C355 0.165(8) 0.082(6) 0.136(6) -0.023(5) 0.023(6) -0.072(6)
C356 0.204(10) 0.107(7) 0.173(9) -0.049(7) 0.025(8) -0.093(7)
C357 0.221(12) 0.112(8) 0.147(7) -0.038(6) 0.033(7) -0.103(8)
C358 0.170(8) 0.115(8) 0.241(12) -0.004(8) 0.007(7) -0.094(7)
C359 0.074(5) 0.111(6) 0.130(6) -0.011(4) -0.001(4) -0.058(5)
C360 0.095(6) 0.140(8) 0.241(11) 0.006(7) -0.026(7) -0.079(6)
C361 0.096(6) 0.142(9) 0.148(7) -0.023(6) -0.009(5) -0.040(6)
C362 0.075(5) 0.135(7) 0.137(6) -0.013(5) -0.008(4) -0.064(5)
C201 0.046(3) 0.090(5) 0.057(3) -0.025(3) 0.004(2) -0.039(3)
C202 0.047(3) 0.090(5) 0.047(3) -0.022(3) 0.009(2) -0.042(3)
C203 0.060(3) 0.095(5) 0.045(3) -0.021(3) 0.020(2) -0.047(3)
C204 0.37(2) 0.120(9) 0.082(6) -0.038(6) 0.115(9) -0.112(11)
C205 0.65(3) 0.086(8) 0.111(8) -0.042(7) 0.198(14) -0.137(14)
C206 0.49(3) 0.108(9) 0.089(6) -0.029(6) 0.147(11) -0.108(13)
C207 0.189(10) 0.112(8) 0.085(5) -0.038(5) 0.064(6) -0.064(7)
C208 0.155(8) 0.105(7) 0.072(4) -0.041(5) 0.048(5) -0.055(6)
C209 0.110(6) 0.139(8) 0.074(4) -0.051(5) 0.043(4) -0.065(6)
C210 0.069(4) 0.143(7) 0.053(3) -0.034(4) 0.017(3) -0.056(5)
C211 0.075(4) 0.152(7) 0.047(3) -0.028(4) 0.013(3) -0.074(5)
C212 0.107(5) 0.184(9) 0.037(3) -0.015(4) 0.001(3) -0.109(6)
C213 0.177(9) 0.159(9) 0.036(3) 0.004(4) -0.011(4) -0.123(8)
C214 0.232(12) 0.129(8) 0.053(4) 0.001(5) -0.017(5) -0.114(9)
C215 0.187(9) 0.098(7) 0.065(4) 0.007(4) -0.027(5) -0.081(7)
C216 0.095(5) 0.094(6) 0.082(5) 0.005(4) -0.009(4) -0.052(5)
C217 0.077(4) 0.093(6) 0.086(5) -0.013(4) 0.010(4) -0.044(4)
C218 0.064(4) 0.099(6) 0.072(4) -0.022(4) 0.012(3) -0.044(4)
C219 0.056(3) 0.089(5) 0.055(3) -0.017(3) 0.003(2) -0.042(3)
C220 0.050(3) 0.080(4) 0.049(3) -0.011(3) 0.005(2) -0.042(3)
C221 0.060(3) 0.100(5) 0.041(3) -0.011(3) 0.012(2) -0.050(4)
C222 0.082(4) 0.088(5) 0.057(3) -0.021(3) 0.027(3) -0.049(4)
C223 0.164(8) 0.103(7) 0.056(4) -0.021(4) 0.052(4) -0.069(6)
C224 0.151(7) 0.094(6) 0.062(4) -0.020(4) 0.054(5) -0.052(6)
C225 0.239(12) 0.099(7) 0.075(5) -0.036(5) 0.080(6) -0.081(8)
C226 0.192(10) 0.101(7) 0.073(5) -0.035(5) 0.062(6) -0.066(7)
C227 0.122(6) 0.123(7) 0.054(3) -0.031(4) 0.046(4) -0.072(6)
C228 0.085(5) 0.125(7) 0.062(4) -0.038(4) 0.035(3) -0.056(5)
C229 0.075(4) 0.130(7) 0.043(3) -0.021(4) 0.019(3) -0.060(5)
C230 0.071(4) 0.134(7) 0.050(3) -0.028(4) 0.012(3) -0.069(4)
C231 0.080(4) 0.152(7) 0.035(3) -0.010(4) -0.001(2) -0.079(5)
C232 0.104(5) 0.142(7) 0.049(3) -0.018(4) 0.004(3) -0.083(6)
C233 0.078(4) 0.120(6) 0.042(3) -0.007(3) -0.001(3) -0.069(4)
C234 0.113(6) 0.100(6) 0.054(3) 0.003(4) -0.021(3) -0.068(5)
C235 0.092(5) 0.107(6) 0.056(3) -0.007(4) -0.001(3) -0.067(5)
C236 0.065(3) 0.085(5) 0.054(3) -0.006(3) -0.004(3) -0.047(4)
C237 0.063(3) 0.108(5) 0.038(3) -0.012(3) 0.006(2) -0.056(4)
C238 0.062(3) 0.098(5) 0.048(3) -0.019(3) 0.017(2) -0.046(4)
C239 0.078(4) 0.108(6) 0.047(3) -0.019(3) 0.029(3) -0.053(4)
C240 0.083(4) 0.105(6) 0.051(3) -0.025(4) 0.024(3) -0.054(4)
C241 0.061(3) 0.118(6) 0.039(3) -0.013(3) 0.009(2) -0.055(4)
C242 0.067(4) 0.101(5) 0.054(3) -0.017(3) 0.007(3) -0.055(4)
C243 0.75(3) 0.142(14) 0.122(9) -0.016(9) 0.118(15) -0.086(18)
C244 0.63(3) 0.133(12) 0.095(7) 0.003(7) 0.096(13) -0.080(16)
C245 0.74(3) 0.128(13) 0.147(12) 0.004(10) 0.117(16) -0.075(17)
C246 0.88(4) 0.28(3) 0.27(2) -0.05(2) 0.11(2) -0.23(3)
C247 0.212(10) 0.139(9) 0.086(5) -0.054(5) 0.066(5) -0.094(8)
C248 0.281(13) 0.189(13) 0.188(11) -0.109(10) 0.136(10) -0.148(12)
C249 0.240(11) 0.162(11) 0.122(7) -0.063(7) 0.051(7) -0.082(9)
C250 0.244(13) 0.174(11) 0.101(5) -0.075(6) 0.068(6) -0.113(10)
C251 0.081(4) 0.185(7) 0.045(3) -0.036(4) 0.021(3) -0.087(5)
C252 0.116(5) 0.197(8) 0.057(4) -0.059(4) 0.026(3) -0.097(5)
C253 0.109(5) 0.261(12) 0.059(4) -0.048(5) 0.012(4) -0.128(7)
C254 0.094(5) 0.190(7) 0.050(3) -0.034(4) 0.023(3) -0.085(5)
C255 0.336(14) 0.148(9) 0.053(4) 0.011(5) -0.038(6) -0.121(10)
C256 0.314(15) 0.142(9) 0.059(4) -0.001(5) 0.013(7) -0.125(10)
C257 0.335(15) 0.175(13) 0.151(10) 0.063(9) -0.099(8) -0.126(11)
C258 0.446(18) 0.167(11) 0.056(4) 0.000(6) 0.005(8) -0.165(12)
C259 0.102(5) 0.087(6) 0.122(6) -0.016(5) 0.020(4) -0.039(5)
C260 0.180(10) 0.115(8) 0.135(7) -0.016(6) 0.019(6) -0.068(7)
C261 0.133(7) 0.099(8) 0.227(11) -0.036(8) 0.068(7) -0.041(6)
C262 0.144(7) 0.109(7) 0.127(6) -0.040(6) 0.028(5) -0.056(6)
C401 0.058(3) 0.113(5) 0.031(2) -0.029(3) 0.013(2) -0.027(3)
C402 0.059(3) 0.115(6) 0.040(3) -0.035(3) 0.017(2) -0.029(4)
C403 0.052(3) 0.121(6) 0.036(2) -0.029(3) 0.010(2) -0.023(3)
C404 0.065(4) 0.205(10) 0.045(3) -0.054(5) 0.024(3) -0.052(5)
C405 0.076(5) 0.262(13) 0.053(4) -0.075(6) 0.028(3) -0.066(6)
C406 0.076(5) 0.303(15) 0.053(4) -0.072(6) 0.033(3) -0.080(7)
C407 0.076(5) 0.40(2) 0.056(4) -0.084(7) 0.034(4) -0.102(8)
C408 0.088(6) 0.50(3) 0.069(5) -0.093(9) 0.046(4) -0.142(11)
C409 0.067(5) 0.38(2) 0.064(4) -0.052(7) 0.025(4) -0.095(8)
C410 0.064(5) 0.338(18) 0.072(5) -0.052(7) 0.016(4) -0.089(8)
C411 0.081(5) 0.306(17) 0.067(4) -0.019(7) 0.016(4) -0.097(8)
C412 0.074(5) 0.278(15) 0.077(5) -0.044(7) 0.007(4) -0.091(7)
C413 0.089(5) 0.230(12) 0.058(4) -0.026(5) 0.003(3) -0.092(7)
C414 0.094(5) 0.207(11) 0.060(4) -0.027(5) -0.002(4) -0.089(7)
C415 0.104(5) 0.146(8) 0.048(3) -0.022(4) 0.011(3) -0.074(6)
C416 0.071(4) 0.098(5) 0.040(3) -0.012(3) 0.002(2) -0.031(4)
C417 0.072(4) 0.092(5) 0.039(3) -0.017(3) 0.008(2) -0.033(4)
C418 0.059(3) 0.099(5) 0.039(3) -0.026(3) 0.006(2) -0.027(3)
C419 0.055(3) 0.085(5) 0.041(3) -0.023(3) 0.004(2) -0.014(3)
C420 0.050(3) 0.091(5) 0.035(2) -0.022(3) 0.006(2) -0.013(3)
C421 0.054(3) 0.108(5) 0.038(3) -0.023(3) 0.008(2) -0.022(3)
C422 0.054(3) 0.127(6) 0.041(3) -0.035(3) 0.012(2) -0.018(4)
C423 0.058(3) 0.163(8) 0.049(3) -0.044(4) 0.021(3) -0.041(4)
C424 0.053(3) 0.178(9) 0.050(3) -0.046(4) 0.017(3) -0.034(4)
C425 0.063(4) 0.242(12) 0.048(3) -0.059(5) 0.022(3) -0.057(6)
C426 0.054(4) 0.264(13) 0.061(4) -0.059(6) 0.021(3) -0.057(6)
C427 0.060(4) 0.252(13) 0.060(4) -0.052(6) 0.017(3) -0.060(6)
C428 0.066(4) 0.290(15) 0.056(4) -0.049(6) 0.015(3) -0.070(7)
C429 0.072(5) 0.278(14) 0.059(4) -0.044(6) 0.013(3) -0.077(7)
C430 0.071(4) 0.188(10) 0.056(4) -0.037(5) 0.015(3) -0.053(5)
C431 0.085(5) 0.212(11) 0.055(4) -0.029(5) 0.009(3) -0.074(6)
C432 0.075(4) 0.181(9) 0.051(3) -0.028(4) 0.007(3) -0.063(5)
C433 0.078(4) 0.118(6) 0.048(3) -0.017(4) 0.003(3) -0.041(4)
C434 0.079(4) 0.122(6) 0.041(3) -0.011(3) 0.000(3) -0.053(4)
C435 0.074(4) 0.101(5) 0.040(3) -0.019(3) 0.006(2) -0.038(4)
C436 0.057(3) 0.085(5) 0.038(2) -0.013(3) 0.001(2) -0.016(3)
C437 0.056(3) 0.115(6) 0.045(3) -0.020(3) 0.003(2) -0.032(4)
C438 0.056(3) 0.121(6) 0.040(3) -0.027(3) 0.012(2) -0.033(4)
C439 0.048(3) 0.148(7) 0.053(3) -0.028(4) 0.014(3) -0.031(4)
C440 0.062(4) 0.155(8) 0.044(3) -0.023(4) 0.013(3) -0.037(4)
C441 0.058(4) 0.166(8) 0.045(3) -0.024(4) 0.007(3) -0.046(5)
C442 0.060(4) 0.137(7) 0.050(3) -0.024(4) 0.007(3) -0.043(4)
C443 0.101(5) 0.263(10) 0.066(4) -0.089(5) 0.042(4) -0.079(6)
C444 0.092(5) 0.266(10) 0.064(4) -0.082(5) 0.036(3) -0.100(6)
C445 0.113(6) 0.335(14) 0.065(4) -0.102(6) 0.049(4) -0.118(8)
C446 0.158(9) 0.265(10) 0.087(5) -0.102(6) 0.039(5) -0.096(8)
C447 0.101(6) 0.378(13) 0.070(4) -0.080(6) 0.036(4) -0.085(7)
C448 0.117(7) 0.409(15) 0.086(5) -0.024(8) 0.066(5) -0.078(8)
C449 0.082(5) 0.249(12) 0.078(5) -0.063(6) 0.046(4) -0.068(6)
C451 0.088(6) 0.340(14) 0.121(6) -0.040(7) 0.020(5) -0.106(8)
C452 0.088(7) 0.398(19) 0.150(8) -0.049(9) 0.004(6) -0.083(10)
C453 0.129(10) 0.392(16) 0.292(15) 0.009(11) -0.032(10) -0.145(11)
C454 0.107(9) 0.494(19) 0.273(14) -0.174(14) 0.051(9) -0.115(12)
C455 0.112(6) 0.243(10) 0.060(4) -0.029(5) -0.001(4) -0.102(6)
C456 0.232(13) 0.262(11) 0.128(8) -0.023(7) -0.078(8) -0.101(9)
C457 0.191(10) 0.383(16) 0.100(6) -0.051(9) -0.009(6) -0.195(12)
C458 0.176(9) 0.302(14) 0.089(6) -0.066(8) -0.018(5) -0.116(9)
C459 0.076(4) 0.112(5) 0.038(3) -0.027(3) 0.010(2) -0.035(4)
C460 0.094(5) 0.188(8) 0.056(3) -0.055(5) 0.022(3) -0.071(6)
C461 0.080(4) 0.100(5) 0.047(3) -0.029(3) 0.015(3) -0.043(4)
C462 0.110(6) 0.118(5) 0.054(3) -0.013(4) 0.021(4) -0.036(5)
C501 0.054(3) 0.093(5) 0.040(2) -0.024(3) 0.011(2) -0.032(3)
C502 0.052(3) 0.100(5) 0.039(3) -0.025(3) 0.017(2) -0.024(3)
C503 0.068(4) 0.090(5) 0.041(3) -0.016(3) 0.003(2) -0.023(4)
C504 0.121(6) 0.099(6) 0.047(3) -0.028(4) 0.007(4) -0.005(5)
C505 0.141(7) 0.089(6) 0.055(4) -0.017(4) 0.002(4) -0.006(5)
C506 0.117(6) 0.094(6) 0.063(4) -0.035(4) 0.005(4) -0.009(5)
C507 0.077(4) 0.093(5) 0.064(4) -0.040(4) 0.015(3) -0.032(4)
C508 0.078(4) 0.102(6) 0.078(4) -0.055(4) 0.013(3) -0.036(4)
C509 0.070(4) 0.113(6) 0.060(3) -0.043(4) 0.013(3) -0.041(4)
C510 0.062(3) 0.106(5) 0.050(3) -0.037(3) 0.014(3) -0.045(4)
C511 0.056(3) 0.118(6) 0.041(3) -0.029(3) 0.007(2) -0.048(4)
C512 0.063(3) 0.104(5) 0.038(2) -0.031(3) 0.011(2) -0.046(4)
C513 0.090(5) 0.102(6) 0.042(3) -0.015(3) 0.009(3) -0.048(4)
C514 0.086(4) 0.084(5) 0.049(3) -0.013(3) -0.001(3) -0.031(4)
C515 0.071(4) 0.090(5) 0.047(3) -0.021(3) 0.006(3) -0.033(4)
C516 0.061(3) 0.081(4) 0.047(3) -0.022(3) 0.009(2) -0.037(3)
C517 0.059(3) 0.088(5) 0.059(3) -0.030(3) 0.013(3) -0.038(3)
C518 0.054(3) 0.098(5) 0.046(3) -0.030(3) 0.011(2) -0.038(3)
C519 0.045(3) 0.082(4) 0.041(2) -0.025(3) 0.012(2) -0.030(3)
C520 0.050(3) 0.094(5) 0.036(2) -0.030(3) 0.014(2) -0.034(3)
C521 0.048(3) 0.082(4) 0.038(2) -0.019(3) 0.005(2) -0.029(3)
C522 0.068(4) 0.081(5) 0.045(3) -0.025(3) 0.015(2) -0.027(3)
C523 0.065(4) 0.095(5) 0.047(3) -0.022(3) 0.001(3) -0.019(4)
C524 0.070(4) 0.086(5) 0.045(3) -0.022(3) 0.011(3) -0.027(4)
C525 0.085(4) 0.076(5) 0.050(3) -0.022(3) 0.010(3) -0.025(4)
C526 0.063(3) 0.091(5) 0.060(3) -0.035(3) 0.017(3) -0.035(4)
C527 0.055(3) 0.088(5) 0.050(3) -0.025(3) 0.009(2) -0.037(3)
C528 0.051(3) 0.100(5) 0.053(3) -0.034(3) 0.012(2) -0.042(3)
C529 0.054(3) 0.101(5) 0.046(3) -0.034(3) 0.014(2) -0.045(3)
C530 0.052(3) 0.087(4) 0.037(2) -0.021(3) 0.007(2) -0.039(3)
C531 0.058(3) 0.094(5) 0.042(3) -0.018(3) 0.007(2) -0.045(3)
C532 0.058(3) 0.091(5) 0.043(3) -0.023(3) 0.007(2) -0.037(3)
C533 0.047(3) 0.078(4) 0.041(2) -0.019(3) 0.011(2) -0.030(3)
C534 0.052(3) 0.090(5) 0.040(2) -0.016(3) 0.008(2) -0.035(3)
C535 0.049(3) 0.082(4) 0.043(2) -0.024(3) 0.007(2) -0.031(3)
C536 0.045(3) 0.073(4) 0.038(2) -0.019(3) 0.0070(19) -0.029(3)
C537 0.048(3) 0.078(4) 0.036(2) -0.017(3) 0.009(2) -0.033(3)
C538 0.048(3) 0.087(4) 0.040(2) -0.025(3) 0.010(2) -0.034(3)
C539 0.051(3) 0.090(5) 0.042(3) -0.022(3) 0.011(2) -0.036(3)
C540 0.048(3) 0.088(4) 0.047(3) -0.028(3) 0.012(2) -0.035(3)
C541 0.046(3) 0.086(4) 0.038(2) -0.019(3) 0.009(2) -0.038(3)
C542 0.045(3) 0.084(4) 0.046(3) -0.027(3) 0.014(2) -0.036(3)
C543 0.235(11) 0.121(8) 0.088(5) -0.038(5) -0.005(6) 0.009(7)
C544 0.268(13) 0.196(16) 0.256(16) -0.019(12) -0.025(10) -0.012(11)
C545 0.312(14) 0.093(8) 0.085(5) -0.023(5) -0.006(7) -0.020(9)
C546 0.46(2) 0.136(10) 0.125(9) -0.048(8) -0.043(11) -0.021(12)
C547 0.130(7) 0.109(7) 0.090(5) -0.061(5) 0.015(4) -0.028(5)
C548 0.244(11) 0.244(15) 0.214(11) -0.170(10) -0.024(8) 0.024(9)
C549 0.344(15) 0.256(15) 0.265(13) -0.211(12) 0.216(12) -0.208(14)
C550 0.160(9) 0.174(9) 0.133(6) -0.105(6) 0.078(6) -0.091(8)
C551 0.073(4) 0.145(7) 0.039(3) -0.032(3) 0.013(3) -0.064(4)
C552 0.070(4) 0.158(7) 0.044(3) -0.045(4) 0.017(3) -0.071(4)
C553 0.091(5) 0.161(8) 0.031(3) -0.028(4) 0.002(3) -0.057(5)
C554 0.097(5) 0.190(9) 0.050(3) -0.050(4) 0.036(3) -0.095(6)
C555 0.121(6) 0.090(6) 0.054(4) -0.003(4) -0.014(4) -0.027(5)
C556 0.126(7) 0.112(7) 0.046(3) 0.002(4) -0.010(4) -0.037(6)
C557 0.158(9) 0.114(8) 0.099(6) 0.012(5) -0.010(6) -0.079(7)
C558 0.250(13) 0.084(7) 0.073(5) -0.015(5) -0.027(6) -0.026(8)
C559 0.088(5) 0.095(5) 0.062(3) -0.035(4) 0.005(3) -0.042(4)
C560 0.138(7) 0.074(5) 0.073(4) -0.027(4) 0.002(4) -0.033(5)
C561 0.101(6) 0.123(7) 0.115(6) -0.067(5) 0.034(5) -0.072(6)
C562 0.084(4) 0.103(6) 0.064(3) -0.042(4) 0.013(3) -0.046(4)
C601 0.052(6) 0.102(7) 0.040(4) -0.030(5) 0.011(4) -0.027(5)
C602 0.049(5) 0.103(7) 0.023(5) -0.022(5) 0.007(4) -0.022(5)
C603 0.060(6) 0.094(6) 0.070(8) -0.025(5) 0.028(5) -0.030(5)
C604 0.068(6) 0.102(9) 0.079(8) -0.010(6) 0.027(6) -0.021(6)
C605 0.083(8) 0.110(9) 0.114(10) -0.012(7) 0.041(7) -0.021(7)
C606 0.083(8) 0.110(9) 0.096(9) -0.018(7) 0.041(7) -0.023(7)
C607 0.080(7) 0.100(8) 0.110(9) -0.034(6) 0.022(7) -0.023(6)
C608 0.065(8) 0.091(8) 0.144(10) -0.027(7) 0.030(7) -0.011(7)
C609 0.095(10) 0.115(10) 0.146(11) -0.018(8) 0.046(9) -0.007(8)
C610 0.130(12) 0.122(11) 0.147(11) 0.004(9) 0.047(9) -0.005(10)
C611 0.134(11) 0.099(11) 0.141(11) -0.010(9) 0.053(9) -0.017(9)
C612 0.138(10) 0.106(9) 0.126(11) -0.004(9) 0.049(9) -0.010(8)
C613 0.118(8) 0.106(9) 0.093(8) -0.029(7) 0.042(7) -0.048(7)
C614 0.116(9) 0.092(8) 0.105(8) -0.031(6) 0.045(7) -0.051(7)
C615 0.111(8) 0.092(8) 0.086(7) -0.036(6) 0.039(6) -0.047(7)
C616 0.081(6) 0.097(7) 0.076(6) -0.046(5) 0.027(5) -0.047(5)
C617 0.071(6) 0.111(8) 0.092(8) -0.048(6) 0.031(5) -0.045(6)
C618 0.064(5) 0.101(8) 0.081(7) -0.039(6) 0.024(5) -0.040(5)
C619 0.067(5) 0.096(6) 0.061(5) -0.035(4) 0.019(4) -0.035(5)
C620 0.057(5) 0.098(6) 0.065(7) -0.023(5) 0.019(4) -0.025(5)
C621 0.052(5) 0.096(6) 0.058(6) -0.031(4) 0.020(4) -0.028(4)
C622 0.061(5) 0.095(6) 0.063(6) -0.023(5) 0.019(5) -0.030(5)
C623 0.067(6) 0.098(6) 0.062(6) -0.026(5) 0.019(5) -0.027(5)
C624 0.075(6) 0.099(6) 0.066(6) -0.027(5) 0.025(5) -0.027(5)
C625 0.067(6) 0.098(6) 0.080(7) -0.029(5) 0.026(5) -0.022(5)
C626 0.073(7) 0.097(7) 0.099(7) -0.023(5) 0.028(6) -0.023(5)
C627 0.082(6) 0.095(7) 0.097(7) -0.030(5) 0.028(6) -0.022(5)
C628 0.106(9) 0.112(8) 0.131(9) -0.009(7) 0.050(8) -0.004(7)
C629 0.110(8) 0.105(9) 0.119(9) -0.015(7) 0.042(7) -0.015(7)
C630 0.102(7) 0.100(7) 0.089(7) -0.019(6) 0.027(6) -0.022(6)
C631 0.113(7) 0.098(8) 0.088(7) -0.026(6) 0.034(6) -0.031(6)
C632 0.108(7) 0.102(7) 0.098(7) -0.025(6) 0.039(6) -0.037(6)
C633 0.100(6) 0.089(6) 0.082(6) -0.039(5) 0.035(5) -0.041(5)
C634 0.096(6) 0.078(6) 0.085(6) -0.036(5) 0.036(5) -0.040(5)
C635 0.080(6) 0.096(6) 0.086(6) -0.038(5) 0.038(5) -0.044(5)
C636 0.072(5) 0.087(6) 0.062(5) -0.033(4) 0.020(4) -0.037(4)
C637 0.073(5) 0.089(6) 0.071(5) -0.041(4) 0.028(4) -0.032(4)
C638 0.067(5) 0.101(6) 0.061(5) -0.032(4) 0.022(4) -0.034(4)
C639 0.073(5) 0.106(6) 0.063(6) -0.031(5) 0.028(5) -0.027(5)
C640 0.081(6) 0.101(7) 0.082(6) -0.020(5) 0.031(5) -0.019(5)
C641 0.095(6) 0.105(7) 0.083(7) -0.020(5) 0.035(5) -0.024(5)
C642 0.083(6) 0.089(6) 0.078(6) -0.034(5) 0.024(5) -0.038(5)
C643 0.127(11) 0.172(14) 0.148(11) -0.043(10) 0.074(9) -0.051(9)
C644 0.154(14) 0.21(2) 0.145(11) -0.041(11) 0.078(10) -0.073(14)
C645 0.106(14) 0.191(16) 0.208(18) -0.073(14) 0.084(12) -0.047(12)
C646 0.130(12) 0.180(16) 0.203(18) -0.047(13) 0.080(11) -0.042(11)
C647 0.104(10) 0.134(12) 0.174(12) -0.051(10) 0.050(9) -0.013(9)
C648 0.117(14) 0.20(2) 0.193(12) -0.070(11) 0.063(10) -0.036(14)
C649 0.112(12) 0.171(18) 0.271(19) -0.095(15) 0.057(12) -0.019(12)
C650 0.156(18) 0.153(13) 0.231(17) -0.059(12) 0.060(14) -0.029(12)
C651 0.170(14) 0.183(16) 0.191(15) -0.046(12) 0.036(11) -0.055(11)
C652 0.167(19) 0.23(2) 0.208(18) -0.067(17) 0.014(14) -0.050(17)
C653 0.24(2) 0.24(2) 0.21(2) -0.057(18) 0.052(16) -0.110(18)
C654 0.181(14) 0.147(18) 0.189(19) -0.013(14) 0.040(13) -0.037(12)
C655 0.166(12) 0.141(12) 0.159(13) -0.036(9) 0.071(10) -0.071(10)
C656 0.26(2) 0.22(2) 0.23(2) -0.098(17) 0.044(16) -0.087(17)
C657 0.182(13) 0.185(18) 0.197(18) -0.024(14) 0.076(12) -0.073(11)
C658 0.205(19) 0.159(13) 0.168(17) -0.027(11) 0.062(14) -0.087(12)
C659 0.060(6) 0.107(8) 0.090(6) -0.049(6) 0.019(5) -0.047(6)
C660 0.075(9) 0.114(9) 0.104(8) -0.050(6) 0.059(7) -0.026(7)
C661 0.103(10) 0.117(12) 0.094(7) -0.053(7) 0.032(7) -0.064(10)
C662 0.087(10) 0.156(13) 0.130(11) -0.058(10) 0.014(8) -0.084(11)
C901 0.062(6) 0.076(6) 0.052(5) -0.024(5) 0.014(4) -0.035(5)
C902 0.059(6) 0.091(7) 0.051(7) -0.032(5) 0.014(5) -0.043(5)
C903 0.059(5) 0.081(6) 0.040(6) -0.012(4) -0.001(4) -0.032(5)
C904 0.071(6) 0.099(8) 0.125(12) -0.032(7) 0.041(7) -0.037(6)
C905 0.067(6) 0.103(8) 0.119(11) -0.044(8) 0.035(7) -0.032(6)
C906 0.089(8) 0.102(8) 0.157(14) -0.043(8) 0.028(8) -0.039(7)
C907 0.152(13) 0.101(13) 0.89(6) -0.063(19) 0.19(2) -0.031(10)
C908 0.183(18) 0.20(2) 1.13(8) 0.09(4) 0.05(2) -0.090(16)
C909 0.157(13) 0.117(15) 0.74(6) -0.02(2) 0.091(17) -0.040(11)
C910 0.207(16) 0.110(11) 0.40(4) -0.079(13) 0.09(2) -0.078(10)
C911 0.209(17) 0.115(12) 0.39(4) -0.080(14) 0.08(2) -0.081(11)
C912 0.169(14) 0.103(9) 0.20(2) -0.043(10) 0.011(13) -0.070(9)
C913 0.181(15) 0.130(13) 0.25(3) -0.050(13) 0.071(16) -0.092(11)
C914 0.198(16) 0.118(11) 0.33(3) -0.055(13) 0.13(2) -0.115(11)
C915 0.213(17) 0.128(12) 0.47(5) -0.065(13) 0.20(3) -0.110(12)
C916 0.127(10) 0.119(9) 0.22(2) -0.044(9) 0.093(13) -0.079(8)
C917 0.091(8) 0.120(9) 0.153(15) -0.032(9) 0.054(9) -0.067(7)
C918 0.090(7) 0.111(8) 0.108(11) -0.028(7) 0.036(7) -0.069(6)
C919 0.083(6) 0.107(6) 0.083(8) -0.030(6) 0.021(5) -0.064(5)
C920 0.059(5) 0.081(6) 0.071(7) -0.022(5) 0.012(4) -0.037(4)
C921 0.063(5) 0.078(5) 0.051(6) -0.014(4) 0.007(4) -0.034(4)
C922 0.059(5) 0.076(5) 0.055(6) -0.013(4) 0.008(4) -0.033(4)
C923 0.063(5) 0.083(6) 0.067(7) -0.023(5) 0.008(5) -0.029(4)
C924 0.078(6) 0.080(6) 0.099(10) -0.022(6) 0.008(6) -0.032(5)
C925 0.093(8) 0.100(7) 0.21(2) -0.057(8) 0.054(10) -0.041(6)
C926 0.144(11) 0.096(8) 0.44(4) -0.091(10) 0.138(17) -0.049(7)
C927 0.121(9) 0.089(8) 0.29(3) -0.066(9) 0.069(12) -0.042(7)
C928 0.162(11) 0.088(9) 0.49(4) -0.082(11) 0.126(14) -0.047(8)
C929 0.179(12) 0.104(9) 0.40(4) -0.085(12) 0.104(16) -0.070(8)
C930 0.164(11) 0.101(8) 0.30(3) -0.063(9) 0.075(14) -0.069(7)
C931 0.157(10) 0.105(8) 0.192(18) -0.045(9) 0.029(11) -0.068(7)
C932 0.151(11) 0.103(8) 0.21(2) -0.038(9) 0.047(12) -0.073(7)
C933 0.151(10) 0.107(8) 0.28(3) -0.049(9) 0.094(15) -0.075(7)
C934 0.164(12) 0.110(8) 0.36(4) -0.054(10) 0.144(19) -0.086(8)
C935 0.127(9) 0.111(8) 0.22(2) -0.037(8) 0.086(12) -0.072(7)
C936 0.099(7) 0.106(6) 0.100(9) -0.026(6) 0.034(6) -0.064(5)
C937 0.099(6) 0.100(6) 0.081(8) -0.023(5) 0.021(6) -0.058(5)
C938 0.081(6) 0.084(6) 0.073(7) -0.019(5) 0.014(5) -0.040(5)
C939 0.079(6) 0.087(6) 0.082(8) -0.030(5) 0.007(5) -0.037(5)
C940 0.100(7) 0.087(6) 0.136(12) -0.032(6) 0.008(7) -0.039(5)
C941 0.115(7) 0.099(7) 0.119(11) -0.028(7) 0.009(7) -0.053(6)
C942 0.112(7) 0.097(7) 0.118(11) -0.021(6) 0.013(7) -0.057(6)
C943 0.100(10) 0.138(12) 0.201(13) -0.067(10) 0.070(9) -0.038(8)
C944 0.111(10) 0.137(14) 0.218(18) -0.058(12) 0.075(11) -0.029(9)
C945 0.146(15) 0.146(16) 0.218(14) -0.059(11) 0.051(11) -0.056(13)
C946 0.100(13) 0.159(15) 0.250(19) -0.090(14) 0.083(13) -0.052(12)
C947 0.57(3) 0.60(3) 0.60(3) -0.202(19) 0.104(17) -0.28(2)
C948 0.49(4) 0.52(4) 0.54(4) -0.16(3) 0.05(3) -0.20(3)
C949 0.61(5) 0.62(4) 0.60(4) -0.21(3) 0.10(3) -0.28(3)
C950 0.57(5) 0.60(4) 0.60(4) -0.19(2) 0.10(3) -0.28(3)
C951 0.289(19) 0.184(19) 0.299(18) -0.085(14) 0.011(13) -0.109(14)
C952 0.34(2) 0.28(3) 0.34(3) -0.11(2) 0.016(16) -0.16(2)
C953 0.31(3) 0.21(3) 0.302(18) -0.074(15) 0.004(15) -0.15(2)
C954 0.31(2) 0.114(18) 0.30(2) -0.047(16) 0.010(17) -0.092(17)
C955 0.39(2) 0.38(2) 0.42(2) -0.113(15) 0.076(16) -0.222(17)
C956 0.38(2) 0.36(3) 0.42(3) -0.09(2) 0.076(19) -0.23(2)
C957 0.36(3) 0.37(2) 0.37(3) -0.096(17) 0.12(2) -0.237(19)
C958 0.40(3) 0.43(3) 0.43(3) -0.14(2) 0.09(2) -0.24(3)
C959 0.128(12) 0.175(14) 0.191(13) -0.061(10) 0.060(10) -0.074(10)
C960 0.137(16) 0.220(17) 0.232(15) -0.039(12) 0.046(13) -0.098(14)
C961 0.19(2) 0.25(2) 0.207(18) -0.046(15) 0.049(15) -0.136(18)
C962 0.20(2) 0.27(3) 0.228(16) -0.107(15) 0.067(14) -0.13(2)

loop_
_atom_type_symbol
_atom_type_description
_atom_type_scat_dispersion_real
_atom_type_scat_dispersion_imag
_atom_type_scat_source
C C 0.0181 0.0091 'International Tables Vol C Tables 4.2.6.8 and 6.1.1.4'
H H 0.0000 0.0000 'International Tables Vol C Tables 4.2.6.8 and 6.1.1.4'
P P 0.2955 0.4335 'International Tables Vol C Tables 4.2.6.8 and 6.1.1.4'
Cl Cl 0.3639 0.7018 'International Tables Vol C Tables 4.2.6.8 and 6.1.1.4'
Pd Pd 0.1215 3.9337 'International Tables Vol C Tables 4.2.6.8 and 6.1.1.4'

loop_
_geom_angle_atom_site_label_1
_geom_angle_atom_site_label_2
_geom_angle_atom_site_label_3
_geom_angle
Cl1 Pd1 Cl2 178.20(6)
Cl1 Pd1 P1 96.14(6)
Cl2 Pd1 P1 83.71(5)
Cl1 Pd1 P2 88.36(6)
Cl2 Pd1 P2 91.13(6)
P1 Pd1 P2 158.10(5)
C202 P1 C102 102.7(2)
C202 P1 C302 102.7(2)
C102 P1 C302 102.6(3)
C202 P1 Pd1 126.23(17)
C102 P1 Pd1 102.7(2)
C302 P1 Pd1 116.63(16)
C902 P2 C402 97.7(4)
C902 P2 C502 104.1(6)
C402 P2 C502 104.5(2)
C402 P2 C602 103.4(3)
C502 P2 C602 101.9(5)
C902 P2 Pd1 123.7(4)
C402 P2 Pd1 98.8(2)
C502 P2 Pd1 122.7(2)
C602 P2 Pd1 122.4(3)
C447 C450 H45A 109.5
C447 C450 H45B 109.6
H45A C450 H45B 109.5
C447 C450 H45C 109.4
H45A C450 H45C 109.5
H45B C450 H45C 109.5
C102 C101 C120 119.6(5)
C102 C101 H101 120.2
C120 C101 H101 120.2
C103 C102 C101 120.0(4)
C103 C102 P1 118.7(4)
C101 C102 P1 121.1(4)
C102 C103 C122 121.1(4)
C102 C103 H103 119.5
C122 C103 H103 119.5
C123 C104 C105 122.8(5)
C123 C104 H104 118.6
C105 C104 H104 118.6
C106 C105 C104 117.9(5)
C106 C105 C143 121.1(5)
C104 C105 C143 120.7(5)
C105 C106 C125 121.9(5)
C105 C106 H106 119.1
C125 C106 H106 119.1
C108 C107 C126 122.7(6)
C108 C107 H107 118.6
C126 C107 H107 118.6
C109 C108 C107 117.6(5)
C109 C108 C147 120.0(6)
C107 C108 C147 122.2(6)
C108 C109 C128 122.8(5)
C108 C109 H109 118.6
C128 C109 H109 118.6
C111 C110 C129 122.5(7)
C111 C110 H110 118.8
C129 C110 H110 118.8
C110 C111 C112 118.0(6)
C110 C111 C151 122.5(7)
C112 C111 C151 119.5(7)
C111 C112 C131 122.3(6)
C111 C112 H112 118.9
C131 C112 H112 118.8
C114 C113 C132 122.4(6)
C114 C113 H113 118.8
C132 C113 H113 118.8
C113 C114 C115 118.6(6)
C113 C114 C155 120.2(6)
C115 C114 C155 121.2(7)
C114 C115 C134 121.3(6)
C114 C115 H115 119.3
C134 C115 H115 119.3
C117 C116 C135 122.7(6)
C117 C116 H116 118.7
C135 C116 H116 118.7
C116 C117 C118 117.6(6)
C116 C117 C159 120.6(6)
C118 C117 C159 121.6(6)
C119 C118 C117 122.4(5)
C119 C118 H118 118.8
C117 C118 H118 118.8
C118 C119 C136 119.5(5)
C118 C119 C120 120.9(5)
C136 C119 C120 119.6(5)
C101 C120 C121 121.2(5)
C101 C120 C119 120.0(5)
C121 C120 C119 118.7(4)
C122 C121 C120 118.0(4)
C122 C121 C138 120.4(4)
C120 C121 C138 121.6(4)
C121 C122 C103 119.7(4)
C121 C122 C123 120.1(4)
C103 C122 C123 120.2(4)
C104 C123 C124 119.4(4)
C104 C123 C122 121.6(4)
C124 C123 C122 118.7(4)
C125 C124 C123 119.1(4)
C125 C124 C139 120.8(4)
C123 C124 C139 120.0(4)
C124 C125 C106 118.7(5)
C124 C125 C126 119.6(5)
C106 C125 C126 121.6(5)
C107 C126 C127 118.6(5)
C107 C126 C125 122.0(5)
C127 C126 C125 119.3(5)
C126 C127 C128 119.3(5)
C126 C127 C140 120.3(5)
C128 C127 C140 120.4(5)
C109 C128 C127 118.8(5)
C109 C128 C129 121.0(5)
C127 C128 C129 120.1(5)
C110 C129 C130 119.0(6)
C110 C129 C128 122.1(6)
C130 C129 C128 118.8(5)
C131 C130 C129 119.0(5)
C131 C130 C141 119.5(5)
C129 C130 C141 121.3(5)
C112 C131 C130 119.3(6)
C112 C131 C132 121.4(6)
C130 C131 C132 119.3(5)
C113 C132 C133 118.6(6)
C113 C132 C131 121.1(5)
C133 C132 C131 120.3(5)
C134 C133 C132 120.4(5)
C134 C133 C142 120.4(5)
C132 C133 C142 119.1(5)
C133 C134 C115 118.5(5)
C133 C134 C135 120.2(5)
C115 C134 C135 121.2(6)
C136 C135 C116 118.4(5)
C136 C135 C134 119.7(5)
C116 C135 C134 121.9(5)
C135 C136 C119 119.4(5)
C135 C136 C137 120.5(5)
C119 C136 C137 120.1(5)
C138 C137 C136 120.6(4)
C138 C137 C142 118.7(5)
C136 C137 C142 120.7(5)
C139 C138 C137 120.9(4)
C139 C138 C121 119.9(4)
C137 C138 C121 119.1(4)
C138 C139 C140 120.3(5)
C138 C139 C124 120.5(4)
C140 C139 C124 119.0(5)
C139 C140 C127 120.9(5)
C139 C140 C141 118.7(5)
C127 C140 C141 120.3(5)
C142 C141 C140 120.3(5)
C142 C141 C130 121.1(5)
C140 C141 C130 118.6(5)
C141 C142 C137 121.0(5)
C141 C142 C133 120.4(5)
C137 C142 C133 118.4(5)
C145 C143 C105 108.4(7)
C145 C143 C146 109.1(6)
C105 C143 C146 111.6(5)
C145 C143 C144 107.8(6)
C105 C143 C144 112.8(5)
C146 C143 C144 107.0(6)
C143 C144 H14A 109.5
C143 C144 H14B 109.5
H14A C144 H14B 109.5
C143 C144 H14C 109.5
H14A C144 H14C 109.5
H14B C144 H14C 109.5
C143 C145 H14D 109.5
C143 C145 H14E 109.5
H14D C145 H14E 109.5
C143 C145 H14F 109.4
H14D C145 H14F 109.5
H14E C145 H14F 109.5
C143 C146 H14G 109.5
C143 C146 H14H 109.5
H14G C146 H14H 109.5
C143 C146 H14I 109.5
H14G C146 H14I 109.5
H14H C146 H14I 109.5
C149 C147 C150 111.5(10)
C149 C147 C148 107.6(9)
C150 C147 C148 111.6(8)
C149 C147 C108 110.3(6)
C150 C147 C108 109.3(7)
C148 C147 C108 106.5(10)
C147 C148 H14J 109.4
C147 C148 H14K 109.5
H14J C148 H14K 109.5
C147 C148 H14L 109.5
H14J C148 H14L 109.5
H14K C148 H14L 109.5
C147 C149 H14M 109.6
C147 C149 H14N 109.4
H14M C149 H14N 109.5
C147 C149 H14O 109.5
H14M C149 H14O 109.5
H14N C149 H14O 109.5
C147 C150 H15A 109.5
C147 C150 H15B 109.5
H15A C150 H15B 109.5
C147 C150 H15C 109.5
H15A C150 H15C 109.5
H15B C150 H15C 109.5
C152 C151 C153 121.7(12)
C152 C151 C111 111.6(8)
C153 C151 C111 108.6(10)
C152 C151 C154 99.0(12)
C153 C151 C154 108.2(9)
C111 C151 C154 106.4(11)
C151 C152 H15D 111.9
C151 C152 H15E 112.2
H15D C152 H15E 106.8
C151 C152 H15F 112.0
H15D C152 H15F 106.8
H15E C152 H15F 106.8
C151 C153 H15G 109.5
C151 C153 H15H 109.4
H15G C153 H15H 109.5
C151 C153 H15I 109.5
H15G C153 H15I 109.5
H15H C153 H15I 109.5
C151 C154 H15J 109.5
C151 C154 H15K 109.4
H15J C154 H15K 109.5
C151 C154 H15L 109.5
H15J C154 H15L 109.5
H15K C154 H15L 109.5
C156 C155 C158 114.2(10)
C156 C155 C114 114.2(7)
C158 C155 C114 109.8(10)
C156 C155 C157 106.3(12)
C158 C155 C157 106.0(9)
C114 C155 C157 105.6(10)
C155 C156 H15M 109.5
C155 C156 H15N 109.4
H15M C156 H15N 109.5
C155 C156 H15O 109.5
H15M C156 H15O 109.5
H15N C156 H15O 109.5
C155 C157 H15P 109.5
C155 C157 H15Q 109.4
H15P C157 H15Q 109.5
C155 C157 H15R 109.5
H15P C157 H15R 109.5
H15Q C157 H15R 109.5
C155 C158 H15S 109.5
C155 C158 H15T 109.5
H15S C158 H15T 109.5
C155 C158 H15U 109.5
H15S C158 H15U 109.5
H15T C158 H15U 109.5
C160 C159 C162 114.5(8)
C160 C159 C117 116.7(6)
C162 C159 C117 109.5(8)
C160 C159 C161 105.2(8)
C162 C159 C161 99.4(7)
C117 C159 C161 110.0(8)
C159 C160 H16A 109.5
C159 C160 H16B 109.5
H16A C160 H16B 109.5
C159 C160 H16C 109.5
H16A C160 H16C 109.5
H16B C160 H16C 109.5
C159 C161 H16D 109.5
C159 C161 H16E 109.5
H16D C161 H16E 109.5
C159 C161 H16F 109.5
H16D C161 H16F 109.5
H16E C161 H16F 109.5
C159 C162 H16G 109.5
C159 C162 H16H 109.5
H16G C162 H16H 109.5
C159 C162 H16I 109.5
H16G C162 H16I 109.5
H16H C162 H16I 109.5
C302 C301 C320 121.9(5)
C302 C301 H301 119.0
C320 C301 H301 119.0
C301 C302 C303 119.3(6)
C301 C302 P1 120.3(4)
C303 C302 P1 120.4(4)
C302 C303 C322 119.9(5)
C302 C303 H303 120.1
C322 C303 H303 120.1
C323 C304 C305 121.9(7)
C323 C304 H304 119.0
C305 C304 H304 119.0
C306 C305 C304 116.6(7)
C306 C305 C343 123.0(6)
C304 C305 C343 120.4(7)
C325 C306 C305 122.8(6)
C325 C306 H306 118.6
C305 C306 H306 118.6
C326 C307 C308 119.3(10)
C326 C307 H307 120.4
C308 C307 H307 120.3
C309 C308 C307 118.9(8)
C309 C308 C347 126.7(12)
C307 C308 C347 113.9(12)
C308 C309 C328 123.5(10)
C308 C309 H309 118.3
C328 C309 H309 118.3
C311 C310 C329 123.5(10)
C311 C310 H310 118.3
C329 C310 H310 118.3
C312 C311 C310 117.3(10)
C312 C311 C351 120.7(12)
C310 C311 C351 121.9(11)
C311 C312 C331 122.2(11)
C311 C312 H312 118.9
C331 C312 H312 118.9
C332 C313 C314 123.5(8)
C332 C313 H313 118.2
C314 C313 H313 118.2
C315 C314 C313 116.1(9)
C315 C314 C355 125.4(10)
C313 C314 C355 118.4(9)
C314 C315 C334 122.9(9)
C314 C315 H315 118.6
C334 C315 H315 118.6
C317 C316 C335 122.2(7)
C317 C316 H316 118.9
C335 C316 H316 118.9
C316 C317 C318 118.3(7)
C316 C317 C359 122.3(6)
C318 C317 C359 119.3(7)
C319 C318 C317 120.5(7)
C319 C318 H318 119.7
C317 C318 H318 119.7
C318 C319 C336 119.7(6)
C318 C319 C320 121.0(6)
C336 C319 C320 119.3(5)
C301 C320 C321 119.2(5)
C301 C320 C319 120.5(5)
C321 C320 C319 120.4(6)
C322 C321 C320 119.2(6)
C322 C321 C338 120.9(5)
C320 C321 C338 120.0(5)
C303 C322 C321 120.4(5)
C303 C322 C323 120.1(5)
C321 C322 C323 119.5(6)
C304 C323 C324 120.4(6)
C304 C323 C322 121.8(6)
C324 C323 C322 117.8(6)
C325 C324 C339 121.0(7)
C325 C324 C323 117.8(6)
C339 C324 C323 121.2(5)
C306 C325 C324 120.4(7)
C306 C325 C326 120.8(6)
C324 C325 C326 118.9(7)
C307 C326 C327 119.0(8)
C307 C326 C325 120.4(8)
C327 C326 C325 120.5(6)
C328 C327 C326 119.6(7)
C328 C327 C340 121.6(8)
C326 C327 C340 118.7(7)
C309 C328 C327 119.5(10)
C309 C328 C329 121.8(9)
C327 C328 C329 118.7(7)
C330 C329 C310 118.1(10)
C330 C329 C328 120.5(8)
C310 C329 C328 121.5(9)
C329 C330 C331 120.7(8)
C329 C330 C341 120.5(9)
C331 C330 C341 118.8(8)
C330 C331 C312 117.9(9)
C330 C331 C332 120.7(8)
C312 C331 C332 121.4(9)
C333 C332 C313 117.3(8)
C333 C332 C331 120.4(8)
C313 C332 C331 122.2(8)
C334 C333 C332 120.1(7)
C334 C333 C342 120.4(7)
C332 C333 C342 119.4(7)
C315 C334 C333 120.0(8)
C315 C334 C335 120.9(7)
C333 C334 C335 119.1(7)
C316 C335 C336 119.9(7)
C316 C335 C334 120.7(7)
C336 C335 C334 119.3(7)
C335 C336 C319 119.3(6)
C335 C336 C337 121.7(7)
C319 C336 C337 119.0(6)
C342 C337 C338 121.3(6)
C342 C337 C336 117.6(6)
C338 C337 C336 121.1(6)
C339 C338 C337 120.3(6)
C339 C338 C321 119.6(6)
C337 C338 C321 120.1(5)
C338 C339 C340 119.0(6)
C338 C339 C324 120.7(6)
C340 C339 C324 120.3(6)
C339 C340 C341 121.5(6)
C339 C340 C327 120.4(7)
C341 C340 C327 118.1(7)
C340 C341 C342 118.9(7)
C340 C341 C330 120.3(7)
C342 C341 C330 120.7(8)
C337 C342 C341 119.0(7)
C337 C342 C333 121.5(6)
C341 C342 C333 119.4(7)
C345 C343 C346 109.3(7)
C345 C343 C305 109.9(7)
C346 C343 C305 112.0(8)
C345 C343 C344 106.2(8)
C346 C343 C344 108.2(7)
C305 C343 C344 111.0(6)
C343 C344 H34A 109.4
C343 C344 H34B 109.5
H34A C344 H34B 109.5
C343 C344 H34C 109.4
H34A C344 H34C 109.5
H34B C344 H34C 109.5
C343 C345 H34D 109.5
C343 C345 H34E 109.5
H34D C345 H34E 109.5
C343 C345 H34F 109.4
H34D C345 H34F 109.5
H34E C345 H34F 109.5
C343 C346 H34G 109.4
C343 C346 H34H 109.5
H34G C346 H34H 109.5
C343 C346 H34I 109.5
H34G C346 H34I 109.5
H34H C346 H34I 109.5
C348 C347 C350 123(2)
C348 C347 C308 116.9(13)
C350 C347 C308 110.6(11)
C348 C347 C349 99.6(15)
C350 C347 C349 102.4(16)
C308 C347 C349 99.4(15)
C347 C348 H34J 109.7
C347 C348 H34K 109.5
H34J C348 H34K 109.4
C347 C348 H34L 109.4
H34J C348 H34L 109.4
H34K C348 H34L 109.4
C347 C349 H34M 109.6
C347 C349 H34N 109.4
H34M C349 H34N 109.5
C347 C349 H34O 109.4
H34M C349 H34O 109.5
H34N C349 H34O 109.5
C347 C350 H35A 109.5
C347 C350 H35B 109.4
H35A C350 H35B 109.5
C347 C350 H35C 109.5
H35A C350 H35C 109.5
H35B C350 H35C 109.5
C353 C351 C352 107.3(11)
C353 C351 C311 109.1(10)
C352 C351 C311 107.8(9)
C353 C351 C354 107.8(10)
C352 C351 C354 111.1(11)
C311 C351 C354 113.5(10)
C351 C352 H35D 109.5
C351 C352 H35E 109.4
H35D C352 H35E 109.5
C351 C352 H35F 109.5
H35D C352 H35F 109.5
H35E C352 H35F 109.5
C351 C353 H35G 109.5
C351 C353 H35H 109.5
H35G C353 H35H 109.5
C351 C353 H35I 109.4
H35G C353 H35I 109.5
H35H C353 H35I 109.5
C351 C354 H35J 109.5
C351 C354 H35K 109.5
H35J C354 H35K 109.5
C351 C354 H35L 109.4
H35J C354 H35L 109.5
H35K C354 H35L 109.5
C314 C355 C357 109.4(9)
C314 C355 C358 110.6(8)
C357 C355 C358 111.0(10)
C314 C355 C356 110.4(9)
C357 C355 C356 106.2(9)
C358 C355 C356 109.2(10)
C355 C356 H35M 109.5
C355 C356 H35N 109.4
H35M C356 H35N 109.5
C355 C356 H35O 109.5
H35M C356 H35O 109.5
H35N C356 H35O 109.5
C355 C357 H35P 109.5
C355 C357 H35Q 109.5
H35P C357 H35Q 109.5
C355 C357 H35R 109.4
H35P C357 H35R 109.5
H35Q C357 H35R 109.5
C355 C358 H35S 109.5
C355 C358 H35T 109.5
H35S C358 H35T 109.5
C355 C358 H35U 109.4
H35S C358 H35U 109.5
H35T C358 H35U 109.5
C362 C359 C360 111.8(8)
C362 C359 C317 112.6(7)
C360 C359 C317 110.1(8)
C362 C359 C361 105.9(8)
C360 C359 C361 108.7(9)
C317 C359 C361 107.5(7)
C359 C360 H36A 109.5
C359 C360 H36B 109.4
H36A C360 H36B 109.5
C359 C360 H36C 109.5
H36A C360 H36C 109.5
H36B C360 H36C 109.5
C359 C361 H36D 109.5
C359 C361 H36E 109.5
H36D C361 H36E 109.5
C359 C361 H36F 109.4
H36D C361 H36F 109.5
H36E C361 H36F 109.5
C359 C362 H36G 109.4
C359 C362 H36H 109.5
H36G C362 H36H 109.5
C359 C362 H36I 109.5
H36G C362 H36I 109.5
H36H C362 H36I 109.5
C220 C201 C202 122.5(5)
C220 C201 H201 118.8
C202 C201 H201 118.8
C203 C202 C201 118.5(4)
C203 C202 P1 119.8(3)
C201 C202 P1 121.5(4)
C202 C203 C222 121.0(5)
C202 C203 H203 119.5
C222 C203 H203 119.5
C205 C204 C223 121.2(7)
C205 C204 H204 119.4
C223 C204 H204 119.4
C206 C205 C204 116.6(7)
C206 C205 C243 123.1(7)
C204 C205 C243 120.3(6)
C205 C206 C225 124.5(8)
C205 C206 H206 117.8
C225 C206 H206 117.7
C226 C207 C208 123.1(7)
C226 C207 H207 118.4
C208 C207 H207 118.5
C209 C208 C207 116.8(7)
C209 C208 C247 123.6(6)
C207 C208 C247 119.6(7)
C228 C209 C208 124.1(6)
C228 C209 H209 117.9
C208 C209 H209 118.0
C211 C210 C229 123.1(7)
C211 C210 H210 118.5
C229 C210 H210 118.5
C212 C211 C210 118.1(5)
C212 C211 C251 120.3(5)
C210 C211 C251 121.6(6)
C211 C212 C231 123.3(6)
C211 C212 H212 118.3
C231 C212 H212 118.3
C214 C213 C232 121.9(6)
C214 C213 H213 119.1
C232 C213 H213 119.1
C213 C214 C215 119.4(7)
C213 C214 C255 117.4(6)
C215 C214 C255 122.7(8)
C214 C215 C234 121.3(8)
C214 C215 H215 119.3
C234 C215 H215 119.4
C235 C216 C217 122.6(6)
C235 C216 H216 118.7
C217 C216 H216 118.7
C218 C217 C216 117.1(6)
C218 C217 C259 120.0(5)
C216 C217 C259 122.8(5)
C219 C218 C217 123.0(5)
C219 C218 H218 118.5
C217 C218 H218 118.5
C218 C219 C236 119.2(5)
C218 C219 C220 121.8(5)
C236 C219 C220 119.0(5)
C201 C220 C221 118.7(4)
C201 C220 C219 120.8(5)
C221 C220 C219 120.5(4)
C220 C221 C222 120.5(4)
C220 C221 C238 121.1(4)
C222 C221 C238 118.4(5)
C203 C222 C221 118.7(5)
C203 C222 C223 120.5(5)
C221 C222 C223 120.8(5)
C224 C223 C204 119.8(6)
C224 C223 C222 119.6(5)
C204 C223 C222 120.6(5)
C223 C224 C225 118.6(6)
C223 C224 C239 119.4(6)
C225 C224 C239 122.0(5)
C206 C225 C224 118.9(6)
C206 C225 C226 122.5(7)
C224 C225 C226 118.4(6)
C207 C226 C227 119.0(6)
C207 C226 C225 120.6(7)
C227 C226 C225 120.3(7)
C226 C227 C240 120.8(5)
C226 C227 C228 119.7(7)
C240 C227 C228 119.4(6)
C209 C228 C227 117.1(6)
C209 C228 C229 123.5(6)
C227 C228 C229 119.3(7)
C230 C229 C210 118.2(6)
C230 C229 C228 120.5(5)
C210 C229 C228 121.2(7)
C229 C230 C231 120.1(5)
C229 C230 C241 120.9(6)
C231 C230 C241 119.0(6)
C212 C231 C230 117.1(7)
C212 C231 C232 123.1(6)
C230 C231 C232 119.7(5)
C233 C232 C213 118.7(7)
C233 C232 C231 119.6(6)
C213 C232 C231 121.5(6)
C234 C233 C232 118.8(6)
C234 C233 C242 120.7(5)
C232 C233 C242 120.4(6)
C233 C234 C215 119.8(6)
C233 C234 C235 120.7(5)
C215 C234 C235 119.4(7)
C216 C235 C236 118.8(6)
C216 C235 C234 122.7(5)
C236 C235 C234 118.4(6)
C219 C236 C235 119.3(6)
C219 C236 C237 120.5(5)
C235 C236 C237 120.2(5)
C238 C237 C242 118.3(5)
C238 C237 C236 121.2(4)
C242 C237 C236 120.6(5)
C239 C238 C237 122.2(5)
C239 C238 C221 120.1(5)
C237 C238 C221 117.7(5)
C238 C239 C240 119.5(5)
C238 C239 C224 121.7(5)
C240 C239 C224 118.8(6)
C239 C240 C241 119.1(6)
C239 C240 C227 119.6(5)
C241 C240 C227 121.3(5)
C242 C241 C240 120.7(5)
C242 C241 C230 120.8(5)
C240 C241 C230 118.5(6)
C241 C242 C237 120.2(5)
C241 C242 C233 120.5(5)
C237 C242 C233 119.3(6)
C244 C243 C205 115.4(9)
C244 C243 C245 111.7(12)
C205 C243 C245 109.4(9)
C244 C243 C246 112.4(12)
C205 C243 C246 107.3(9)
C245 C243 C246 99.3(11)
C243 C244 H24A 109.3
C243 C244 H24B 109.5
H24A C244 H24B 109.4
C243 C244 H24C 109.7
H24A C244 H24C 109.4
H24B C244 H24C 109.4
C243 C245 H24D 111.4
C243 C245 H24E 111.8
H24D C245 H24E 107.6
C243 C245 H24F 110.8
H24D C245 H24F 107.7
H24E C245 H24F 107.4
C243 C246 H24G 110.8
C243 C246 H24H 110.7
H24G C246 H24H 108.2
C243 C246 H24I 110.5
H24G C246 H24I 108.3
H24H C246 H24I 108.2
C248 C247 C208 112.0(8)
C248 C247 C249 104.8(9)
C208 C247 C249 109.5(9)
C248 C247 C250 110.2(9)
C208 C247 C250 113.1(8)
C249 C247 C250 106.6(8)
C247 C248 H24J 109.4
C247 C248 H24K 109.5
H24J C248 H24K 109.5
C247 C248 H24L 109.5
H24J C248 H24L 109.5
H24K C248 H24L 109.5
C247 C249 H24M 109.4
C247 C249 H24N 109.4
H24M C249 H24N 109.5
C247 C249 H24O 109.6
H24M C249 H24O 109.5
H24N C249 H24O 109.5
C247 C250 H25A 109.5
C247 C250 H25B 109.5
H25A C250 H25B 109.5
C247 C250 H25C 109.4
H25A C250 H25C 109.5
H25B C250 H25C 109.5
C254 C251 C252 106.9(5)
C254 C251 C253 109.9(6)
C252 C251 C253 110.0(6)
C254 C251 C211 112.2(5)
C252 C251 C211 111.5(5)
C253 C251 C211 106.4(5)
C251 C252 H25D 109.5
C251 C252 H25E 109.5
H25D C252 H25E 109.5
C251 C252 H25F 109.5
H25D C252 H25F 109.5
H25E C252 H25F 109.5
C251 C253 H25G 109.5
C251 C253 H25H 109.5
H25G C253 H25H 109.5
C251 C253 H25I 109.4
H25G C253 H25I 109.5
H25H C253 H25I 109.5
C251 C254 H25J 109.5
C251 C254 H25K 109.5
H25J C254 H25K 109.5
C251 C254 H25L 109.4
H25J C254 H25L 109.5
H25K C254 H25L 109.5
C214 C255 C256 110.0(6)
C214 C255 C257 108.6(7)
C256 C255 C257 108.1(6)
C214 C255 C258 114.4(7)
C256 C255 C258 107.9(5)
C257 C255 C258 107.6(5)
C255 C256 H25M 109.5
C255 C256 H25N 109.5
H25M C256 H25N 109.4
C255 C256 H25O 109.5
H25M C256 H25O 109.4
H25N C256 H25O 109.4
C255 C257 H25P 109.4
C255 C257 H25Q 109.5
H25P C257 H25Q 109.5
C255 C257 H25R 109.5
H25P C257 H25R 109.5
H25Q C257 H25R 109.5
C255 C258 H25S 109.5
C255 C258 H25T 109.4
H25S C258 H25T 109.5
C255 C258 H25U 109.5
H25S C258 H25U 109.5
H25T C258 H25U 109.5
C260 C259 C217 113.7(6)
C260 C259 C262 109.2(7)
C217 C259 C262 110.3(6)
C260 C259 C261 109.2(7)
C217 C259 C261 107.5(6)
C262 C259 C261 106.7(7)
C259 C260 H26A 109.5
C259 C260 H26B 109.5
H26A C260 H26B 109.5
C259 C260 H26C 109.4
H26A C260 H26C 109.5
H26B C260 H26C 109.5
C259 C261 H26D 109.5
C259 C261 H26E 109.5
H26D C261 H26E 109.5
C259 C261 H26F 109.4
H26D C261 H26F 109.5
H26E C261 H26F 109.5
C259 C262 H26G 109.5
C259 C262 H26H 109.5
H26G C262 H26H 109.5
C259 C262 H26I 109.4
H26G C262 H26I 109.5
H26H C262 H26I 109.5
C420 C401 C402 121.9(4)
C420 C401 H401 119.0
C402 C401 H401 119.0
C401 C402 C403 119.0(5)
C401 C402 P2 118.8(4)
C403 C402 P2 121.8(4)
C422 C403 C402 120.7(5)
C422 C403 H403 119.7
C402 C403 H403 119.7
C423 C404 C405 120.8(7)
C423 C404 H404 119.6
C405 C404 H404 119.6
C406 C405 C404 118.1(7)
C406 C405 C443 123.5(6)
C404 C405 C443 118.3(7)
C405 C406 C425 122.5(6)
C405 C406 H406 118.7
C425 C406 H406 118.7
C408 C407 C426 123.3(7)
C408 C407 H407 118.3
C426 C407 H407 118.3
C409 C408 C407 117.3(6)
C409 C408 C447 123.4(7)
C407 C408 C447 119.0(8)
C408 C409 C428 122.2(7)
C408 C409 H409 118.9
C428 C409 H409 118.9
C411 C410 C429 121.1(7)
C411 C410 H410 119.5
C429 C410 H410 119.4
C412 C411 C410 117.8(7)
C412 C411 C451 122.8(8)
C410 C411 C451 118.9(8)
C411 C412 C431 123.8(7)
C411 C412 H412 118.1
C431 C412 H412 118.1
C414 C413 C432 121.5(7)
C414 C413 H413 119.2
C432 C413 H413 119.2
C415 C414 C413 118.8(6)
C415 C414 C455 120.3(6)
C413 C414 C455 120.7(7)
C414 C415 C434 122.7(6)
C414 C415 H415 118.7
C434 C415 H415 118.7
C417 C416 C435 124.2(5)
C417 C416 H416 117.9
C435 C416 H416 117.9
C416 C417 C418 116.3(5)
C416 C417 C459 121.8(5)
C418 C417 C459 121.6(5)
C417 C418 C419 123.2(5)
C417 C418 H418 118.4
C419 C418 H418 118.4
C418 C419 C436 118.4(5)
C418 C419 C420 121.5(5)
C436 C419 C420 120.0(5)
C401 C420 C421 120.5(5)
C401 C420 C419 121.7(4)
C421 C420 C419 117.8(5)
C420 C421 C438 122.3(5)
C420 C421 C422 117.3(5)
C438 C421 C422 120.4(5)
C403 C422 C421 120.5(5)
C403 C422 C423 120.8(5)
C421 C422 C423 118.7(5)
C404 C423 C424 120.9(5)
C404 C423 C422 119.4(6)
C424 C423 C422 119.6(6)
C423 C424 C425 118.6(6)
C423 C424 C439 120.8(5)
C425 C424 C439 120.5(6)
C406 C425 C424 118.8(6)
C406 C425 C426 121.9(6)
C424 C425 C426 119.3(6)
C407 C426 C427 117.9(7)
C407 C426 C425 122.5(7)
C427 C426 C425 119.5(6)
C428 C427 C426 119.4(6)
C428 C427 C440 120.1(6)
C426 C427 C440 120.5(6)
C427 C428 C409 119.7(7)
C427 C428 C429 120.3(6)
C409 C428 C429 119.9(7)
C410 C429 C430 120.6(7)
C410 C429 C428 121.1(7)
C430 C429 C428 118.0(6)
C429 C430 C431 117.9(7)
C429 C430 C441 121.8(6)
C431 C430 C441 120.3(6)
C412 C431 C430 118.5(7)
C412 C431 C432 123.4(6)
C430 C431 C432 118.1(6)
C433 C432 C413 118.8(6)
C433 C432 C431 120.8(6)
C413 C432 C431 120.1(6)
C432 C433 C434 119.4(6)
C432 C433 C442 120.7(6)
C434 C433 C442 119.9(6)
C415 C434 C433 118.7(6)
C415 C434 C435 121.8(5)
C433 C434 C435 119.3(5)
C416 C435 C436 117.9(6)
C416 C435 C434 122.0(5)
C436 C435 C434 120.0(5)
C435 C436 C419 119.8(5)
C435 C436 C437 119.6(5)
C419 C436 C437 120.5(5)
C442 C437 C438 120.2(5)
C442 C437 C436 120.4(5)
C438 C437 C436 119.4(5)
C437 C438 C439 120.0(5)
C437 C438 C421 119.9(5)
C439 C438 C421 120.1(5)
C438 C439 C440 119.7(6)
C438 C439 C424 120.1(6)
C440 C439 C424 120.0(5)
C441 C440 C439 120.1(5)
C441 C440 C427 120.4(6)
C439 C440 C427 119.4(6)
C440 C441 C442 119.4(6)
C440 C441 C430 119.1(5)
C442 C441 C430 121.3(5)
C437 C442 C441 120.5(5)
C437 C442 C433 120.7(5)
C441 C442 C433 118.7(6)
C444 C443 C446 111.9(9)
C444 C443 C445 106.8(8)
C446 C443 C445 111.7(9)
C444 C443 C405 108.3(8)
C446 C443 C405 108.8(8)
C445 C443 C405 109.3(8)
C443 C444 H44A 109.5
C443 C444 H44B 109.4
H44A C444 H44B 109.5
C443 C444 H44C 109.5
H44A C444 H44C 109.5
H44B C444 H44C 109.5
C443 C445 H44D 109.5
C443 C445 H44E 109.5
H44D C445 H44E 109.5
C443 C445 H44F 109.5
H44D C445 H44F 109.5
H44E C445 H44F 109.5
C443 C446 H44G 109.5
C443 C446 H44H 109.5
H44G C446 H44H 109.5
C443 C446 H44I 109.5
H44G C446 H44I 109.5
H44H C446 H44I 109.5
C448 C447 C449 116.5(9)
C448 C447 C408 108.9(9)
C449 C447 C408 115.2(7)
C448 C447 C450 99.8(8)
C449 C447 C450 101.7(8)
C408 C447 C450 113.5(11)
C447 C448 H44J 112.8
C447 C448 H44K 112.6
H44J C448 H44K 106.1
C447 C448 H44L 112.4
H44J C448 H44L 106.3
H44K C448 H44L 106.2
C447 C449 H44M 109.4
C447 C449 H44N 109.5
H44M C449 H44N 109.5
C447 C449 H44O 109.5
H44M C449 H44O 109.5
H44N C449 H44O 109.5
C452 C451 C453 112.6(10)
C452 C451 C454 108.3(10)
C453 C451 C454 103.2(9)
C452 C451 C411 114.1(9)
C453 C451 C411 104.0(11)
C454 C451 C411 114.2(11)
C451 C452 H45D 109.5
C451 C452 H45E 109.5
H45D C452 H45E 109.4
C451 C452 H45F 109.5
H45D C452 H45F 109.4
H45E C452 H45F 109.4
C451 C453 H45G 109.3
C451 C453 H45H 109.5
H45G C453 H45H 109.5
C451 C453 H45I 109.6
H45G C453 H45I 109.5
H45H C453 H45I 109.5
C451 C454 H45J 109.8
C451 C454 H45K 110.0
H45J C454 H45K 109.0
C451 C454 H45L 109.9
H45J C454 H45L 109.0
H45K C454 H45L 109.0
C456 C455 C457 122.6(11)
C456 C455 C414 106.4(10)
C457 C455 C414 110.2(7)
C456 C455 C458 105.4(9)
C457 C455 C458 103.0(11)
C414 C455 C458 108.3(8)
C455 C456 H45M 109.4
C455 C456 H45N 109.5
H45M C456 H45N 109.5
C455 C456 H45O 109.5
H45M C456 H45O 109.5
H45N C456 H45O 109.5
C455 C457 H45P 109.5
C455 C457 H45Q 109.4
H45P C457 H45Q 109.5
C455 C457 H45R 109.5
H45P C457 H45R 109.5
H45Q C457 H45R 109.5
C455 C458 H45S 109.5
C455 C458 H45T 109.5
H45S C458 H45T 109.5
C455 C458 H45U 109.4
H45S C458 H45U 109.5
H45T C458 H45U 109.5
C462 C459 C460 109.2(6)
C462 C459 C417 108.0(6)
C460 C459 C417 111.3(6)
C462 C459 C461 108.7(6)
C460 C459 C461 107.5(6)
C417 C459 C461 112.0(5)
C459 C460 H46A 109.5
C459 C460 H46B 109.5
H46A C460 H46B 109.5
C459 C460 H46C 109.4
H46A C460 H46C 109.5
H46B C460 H46C 109.5
C459 C461 H46D 109.5
C459 C461 H46E 109.5
H46D C461 H46E 109.5
C459 C461 H46F 109.5
H46D C461 H46F 109.5
H46E C461 H46F 109.5
C459 C462 H46G 109.5
C459 C462 H46H 109.5
H46G C462 H46H 109.5
C459 C462 H46I 109.5
H46G C462 H46I 109.5
H46H C462 H46I 109.5
C502 C501 C520 120.7(6)
C502 C501 H501 119.7
C520 C501 H501 119.7
C501 C502 C503 119.9(5)
C501 C502 P2 119.8(5)
C503 C502 P2 119.9(5)
C502 C503 C522 121.1(6)
C502 C503 H503 119.4
C522 C503 H503 119.5
C505 C504 C523 121.2(6)
C505 C504 H504 119.4
C523 C504 H504 119.4
C504 C505 C506 120.3(8)
C504 C505 C543 118.2(7)
C506 C505 C543 121.5(8)
C505 C506 C525 121.6(8)
C505 C506 H506 119.2
C525 C506 H506 119.2
C526 C507 C508 123.5(7)
C526 C507 H507 118.3
C508 C507 H507 118.3
C507 C508 C509 117.7(6)
C507 C508 C547 121.7(7)
C509 C508 C547 120.6(6)
C508 C509 C528 121.7(5)
C508 C509 H509 119.2
C528 C509 H509 119.1
C529 C510 C511 121.4(6)
C529 C510 H510 119.3
C511 C510 H510 119.3
C512 C511 C510 118.3(5)
C512 C511 C551 120.9(6)
C510 C511 C551 120.7(6)
C511 C512 C531 122.1(6)
C511 C512 H512 119.0
C531 C512 H512 119.0
C514 C513 C532 123.1(5)
C514 C513 H513 118.4
C532 C513 H513 118.4
C513 C514 C515 117.2(6)
C513 C514 C555 120.2(6)
C515 C514 C555 122.3(7)
C514 C515 C534 122.5(7)
C514 C515 H515 118.7
C534 C515 H515 118.7
C535 C516 C517 123.1(6)
C535 C516 H516 118.5
C517 C516 H516 118.4
C516 C517 C518 116.7(6)
C516 C517 C559 122.8(6)
C518 C517 C559 120.5(5)
C519 C518 C517 122.7(5)
C519 C518 H518 118.7
C517 C518 H518 118.7
C518 C519 C536 119.6(5)
C518 C519 C520 121.6(4)
C536 C519 C520 118.6(5)
C521 C520 C501 119.6(5)
C521 C520 C519 120.9(4)
C501 C520 C519 119.5(5)
C520 C521 C522 119.7(4)
C520 C521 C538 119.5(5)
C522 C521 C538 120.8(5)
C503 C522 C521 118.8(6)
C503 C522 C523 121.2(6)
C521 C522 C523 120.0(5)
C504 C523 C522 122.0(5)
C504 C523 C524 118.0(7)
C522 C523 C524 120.0(6)
C525 C524 C523 120.2(6)
C525 C524 C539 121.1(5)
C523 C524 C539 118.7(6)
C524 C525 C506 118.6(6)
C524 C525 C526 120.0(6)
C506 C525 C526 121.3(6)
C507 C526 C527 118.9(5)
C507 C526 C525 121.9(6)
C527 C526 C525 119.2(6)
C528 C527 C526 118.8(6)
C528 C527 C540 119.9(6)
C526 C527 C540 121.3(5)
C509 C528 C527 119.4(6)
C509 C528 C529 121.2(5)
C527 C528 C529 119.4(6)
C530 C529 C510 119.5(6)
C530 C529 C528 119.7(4)
C510 C529 C528 120.8(6)
C529 C530 C531 120.3(4)
C529 C530 C541 120.4(5)
C531 C530 C541 119.1(5)
C512 C531 C530 118.3(6)
C512 C531 C532 121.6(6)
C530 C531 C532 120.2(4)
C533 C532 C531 121.3(6)
C533 C532 C513 117.7(6)
C531 C532 C513 120.9(5)
C532 C533 C534 120.4(5)
C532 C533 C542 119.4(5)
C534 C533 C542 120.1(4)
C533 C534 C515 118.9(5)
C533 C534 C535 120.2(5)
C515 C534 C535 120.7(6)
C516 C535 C536 119.4(4)
C516 C535 C534 122.1(5)
C536 C535 C534 118.5(5)
C535 C536 C519 118.4(5)
C535 C536 C537 121.2(4)
C519 C536 C537 120.3(5)
C538 C537 C542 119.5(5)
C538 C537 C536 120.5(4)
C542 C537 C536 119.9(5)
C537 C538 C539 120.8(4)
C537 C538 C521 120.0(5)
C539 C538 C521 119.2(5)
C538 C539 C540 119.3(5)
C538 C539 C524 121.4(5)
C540 C539 C524 119.4(6)
C541 C540 C539 119.7(5)
C541 C540 C527 121.3(4)
C539 C540 C527 119.0(5)
C540 C541 C542 121.4(4)
C540 C541 C530 119.3(5)
C542 C541 C530 119.3(5)
C541 C542 C537 119.3(5)
C541 C542 C533 120.6(4)
C537 C542 C533 120.0(5)
C546 C543 C545 109.9(10)
C546 C543 C544 103.1(10)
C545 C543 C544 101.7(9)
C546 C543 C505 116.4(10)
C545 C543 C505 116.4(9)
C544 C543 C505 107.4(12)
C543 C544 H54A 109.5
C543 C544 H54B 109.4
H54A C544 H54B 109.5
C543 C544 H54C 109.5
H54A C544 H54C 109.5
H54B C544 H54C 109.5
C543 C545 H54D 109.5
C543 C545 H54E 109.5
H54D C545 H54E 109.5
C543 C545 H54F 109.5
H54D C545 H54F 109.5
H54E C545 H54F 109.5
C543 C546 H54G 109.5
C543 C546 H54H 109.4
H54G C546 H54H 109.5
C543 C546 H54I 109.4
H54G C546 H54I 109.5
H54H C546 H54I 109.5
C549 C547 C550 109.5(7)
C549 C547 C548 108.5(9)
C550 C547 C548 102.1(7)
C549 C547 C508 110.0(8)
C550 C547 C508 113.6(8)
C548 C547 C508 112.8(8)
C547 C548 H54J 109.5
C547 C548 H54K 109.5
H54J C548 H54K 109.5
C547 C548 H54L 109.4
H54J C548 H54L 109.5
H54K C548 H54L 109.5
C547 C549 H54M 109.4
C547 C549 H54N 109.4
H54M C549 H54N 109.5
C547 C549 H54O 109.6
H54M C549 H54O 109.5
H54N C549 H54O 109.5
C547 C550 H55A 109.4
C547 C550 H55B 109.5
H55A C550 H55B 109.5
C547 C550 H55C 109.5
H55A C550 H55C 109.5
H55B C550 H55C 109.5
C554 C551 C552 109.9(5)
C554 C551 C553 109.9(5)
C552 C551 C553 108.8(5)
C554 C551 C511 106.6(4)
C552 C551 C511 110.1(5)
C553 C551 C511 111.6(5)
C551 C552 H55D 109.5
C551 C552 H55E 109.5
H55D C552 H55E 109.5
C551 C552 H55F 109.5
H55D C552 H55F 109.5
H55E C552 H55F 109.5
C551 C553 H55G 109.5
C551 C553 H55H 109.5
H55G C553 H55H 109.5
C551 C553 H55I 109.5
H55G C553 H55I 109.5
H55H C553 H55I 109.5
C551 C554 H55J 109.5
C551 C554 H55K 109.5
H55J C554 H55K 109.5
C551 C554 H55L 109.5
H55J C554 H55L 109.5
H55K C554 H55L 109.5
C558 C555 C514 111.9(6)
C558 C555 C556 106.9(7)
C514 C555 C556 111.5(8)
C558 C555 C557 111.2(9)
C514 C555 C557 107.8(7)
C556 C555 C557 107.4(6)
C555 C556 H55M 109.4
C555 C556 H55N 109.5
H55M C556 H55N 109.5
C555 C556 H55O 109.4
H55M C556 H55O 109.5
H55N C556 H55O 109.5
C555 C557 H55P 109.4
C555 C557 H55Q 109.5
H55P C557 H55Q 109.5
C555 C557 H55R 109.5
H55P C557 H55R 109.5
H55Q C557 H55R 109.5
C555 C558 H55S 109.5
C555 C558 H55T 109.5
H55S C558 H55T 109.5
C555 C558 H55U 109.5
H55S C558 H55U 109.5
H55T C558 H55U 109.5
C560 C559 C517 112.2(5)
C560 C559 C561 109.7(7)
C517 C559 C561 107.3(6)
C560 C559 C562 108.7(6)
C517 C559 C562 109.9(6)
C561 C559 C562 109.0(5)
C559 C560 H56A 109.5
C559 C560 H56B 109.5
H56A C560 H56B 109.5
C559 C560 H56C 109.4
H56A C560 H56C 109.5
H56B C560 H56C 109.5
C559 C561 H56D 109.5
C559 C561 H56E 109.5
H56D C561 H56E 109.5
C559 C561 H56F 109.5
H56D C561 H56F 109.5
H56E C561 H56F 109.5
C559 C562 H56G 109.4
C559 C562 H56H 109.5
H56G C562 H56H 109.5
C559 C562 H56I 109.5
H56G C562 H56I 109.5
H56H C562 H56I 109.5
C620 C601 C602 122.4(6)
C620 C601 H601 118.8
C602 C601 H601 118.8
C603 C602 C601 118.3(6)
C603 C602 P2 116.6(5)
C601 C602 P2 125.0(5)
C602 C603 C622 121.4(6)
C602 C603 H603 119.3
C622 C603 H603 119.3
C605 C604 C623 121.2(8)
C605 C604 H604 119.4
C623 C604 H604 119.4
C606 C605 C604 117.6(8)
C606 C605 C643 123.9(7)
C604 C605 C643 118.5(7)
C605 C606 C625 123.5(8)
C605 C606 H606 118.3
C625 C606 H606 118.2
C626 C607 C608 123.3(8)
C626 C607 H607 118.3
C608 C607 H607 118.3
C609 C608 C607 116.2(8)
C609 C608 C647 122.8(8)
C607 C608 C647 120.0(8)
C628 C609 C608 123.9(8)
C628 C609 H609 118.0
C608 C609 H609 118.1
C611 C610 C629 123.5(9)
C611 C610 H610 118.3
C629 C610 H610 118.3
C612 C611 C610 117.5(7)
C612 C611 C651 120.9(7)
C610 C611 C651 121.5(7)
C611 C612 C631 123.3(8)
C611 C612 H612 118.4
C631 C612 H612 118.4
C614 C613 C632 121.9(8)
C614 C613 H613 119.0
C632 C613 H613 119.1
C613 C614 C615 118.9(8)
C613 C614 C655 117.0(7)
C615 C614 C655 124.0(8)
C614 C615 C634 121.8(9)
C614 C615 H615 119.1
C634 C615 H615 119.1
C635 C616 C617 122.4(7)
C635 C616 H616 118.8
C617 C616 H616 118.8
C618 C617 C616 117.9(7)
C618 C617 C659 119.7(6)
C616 C617 C659 122.4(6)
C619 C618 C617 122.3(7)
C619 C618 H618 118.9
C617 C618 H618 118.9
C618 C619 C636 118.7(6)
C618 C619 C620 122.4(6)
C636 C619 C620 118.8(6)
C601 C620 C621 118.6(5)
C601 C620 C619 121.1(6)
C621 C620 C619 120.2(6)
C620 C621 C622 120.7(5)
C620 C621 C638 121.2(5)
C622 C621 C638 118.1(5)
C603 C622 C621 118.1(6)
C603 C622 C623 121.2(6)
C621 C622 C623 120.6(6)
C624 C623 C604 119.0(6)
C624 C623 C622 120.2(6)
C604 C623 C622 120.8(6)
C623 C624 C625 119.5(6)
C623 C624 C639 118.8(6)
C625 C624 C639 121.8(6)
C606 C625 C624 119.0(7)
C606 C625 C626 122.2(7)
C624 C625 C626 118.7(7)
C607 C626 C627 118.3(7)
C607 C626 C625 121.6(7)
C627 C626 C625 120.2(7)
C626 C627 C640 120.3(6)
C626 C627 C628 119.6(7)
C640 C627 C628 119.9(7)
C609 C628 C627 116.5(8)
C609 C628 C629 123.1(8)
C627 C628 C629 118.9(7)
C630 C629 C610 118.1(7)
C630 C629 C628 120.6(6)
C610 C629 C628 121.3(8)
C629 C630 C631 119.9(6)
C629 C630 C641 120.9(7)
C631 C630 C641 119.1(7)
C612 C631 C630 117.3(8)
C612 C631 C632 123.3(7)
C630 C631 C632 119.4(6)
C633 C632 C613 118.6(8)
C633 C632 C631 119.9(7)
C613 C632 C631 121.6(7)
C634 C633 C632 119.1(6)
C634 C633 C642 120.6(6)
C632 C633 C642 120.2(7)
C633 C634 C615 119.4(7)
C633 C634 C635 120.5(6)
C615 C634 C635 120.0(7)
C616 C635 C636 118.3(6)
C616 C635 C634 123.1(6)
C636 C635 C634 118.6(7)
C619 C636 C635 119.8(6)
C619 C636 C637 120.8(5)
C635 C636 C637 119.4(6)
C638 C637 C642 118.3(6)
C638 C637 C636 120.7(5)
C642 C637 C636 120.9(6)
C639 C638 C637 121.8(6)
C639 C638 C621 120.3(5)
C637 C638 C621 117.8(6)
C638 C639 C640 119.8(6)
C638 C639 C624 121.9(6)
C640 C639 C624 118.3(6)
C641 C640 C639 119.0(6)
C641 C640 C627 120.8(6)
C639 C640 C627 120.3(6)
C642 C641 C640 120.5(6)
C642 C641 C630 120.8(6)
C640 C641 C630 118.7(7)
C641 C642 C637 120.3(6)
C641 C642 C633 120.5(6)
C637 C642 C633 119.1(6)
C644 C643 C605 114.5(10)
C644 C643 C645 111.4(12)
C605 C643 C645 108.4(10)
C644 C643 C646 113.5(12)
C605 C643 C646 107.5(9)
C645 C643 C646 100.5(11)
C643 C644 H64A 109.6
C643 C644 H64B 109.4
H64A C644 H64B 109.5
C643 C644 H64C 109.4
H64A C644 H64C 109.5
H64B C644 H64C 109.5
C643 C645 H64D 109.5
C643 C645 H64E 109.4
H64D C645 H64E 109.5
C643 C645 H64F 109.5
H64D C645 H64F 109.5
H64E C645 H64F 109.5
C643 C646 H64G 110.8
C643 C646 H64H 110.4
H64G C646 H64H 108.4
C643 C646 H64I 110.4
H64G C646 H64I 108.3
H64H C646 H64I 108.4
C648 C647 C608 113.7(9)
C648 C647 C649 104.4(10)
C608 C647 C649 109.6(10)
C648 C647 C650 109.1(10)
C608 C647 C650 113.1(9)
C649 C647 C650 106.4(10)
C647 C648 H64J 112.0
C647 C648 H64K 112.0
H64J C648 H64K 106.7
C647 C648 H64L 112.3
H64J C648 H64L 106.8
H64K C648 H64L 106.7
C647 C649 H64M 110.1
C647 C649 H64N 110.2
H64M C649 H64N 108.8
C647 C649 H64O 110.0
H64M C649 H64O 108.9
H64N C649 H64O 108.9
C647 C650 H65A 109.3
C647 C650 H65B 109.7
H65A C650 H65B 109.5
C647 C650 H65C 109.4
H65A C650 H65C 109.5
H65B C650 H65C 109.5
C654 C651 C652 106.2(8)
C654 C651 C653 109.4(8)
C652 C651 C653 110.7(9)
C654 C651 C611 113.4(7)
C652 C651 C611 111.4(8)
C653 C651 C611 105.9(7)
C651 C652 H65D 109.9
C651 C652 H65E 110.1
H65D C652 H65E 108.9
C651 C652 H65F 109.9
H65D C652 H65F 109.0
H65E C652 H65F 109.0
C651 C653 H65G 110.7
C651 C653 H65H 110.6
H65G C653 H65H 108.3
C651 C653 H65I 110.8
H65G C653 H65I 108.2
H65H C653 H65I 108.2
C651 C654 H65J 111.8
C651 C654 H65K 112.1
H65J C654 H65K 106.9
C651 C654 H65L 111.7
H65J C654 H65L 107.0
H65K C654 H65L 107.0
C614 C655 C657 110.6(8)
C614 C655 C656 109.9(8)
C657 C655 C656 107.2(6)
C614 C655 C658 114.5(9)
C657 C655 C658 107.3(6)
C656 C655 C658 107.1(6)
C655 C656 H65M 111.0
C655 C656 H65N 111.1
H65M C656 H65N 107.8
C655 C656 H65O 111.1
H65M C656 H65O 107.8
H65N C656 H65O 107.8
C655 C657 H65P 112.9
C655 C657 H65Q 112.8
H65P C657 H65Q 105.8
C655 C657 H65R 113.1
H65P C657 H65R 105.8
H65Q C657 H65R 105.9
C655 C658 H65S 109.4
C655 C658 H65T 109.5
H65S C658 H65T 109.4
C655 C658 H65U 109.6
H65S C658 H65U 109.4
H65T C658 H65U 109.4
C660 C659 C617 112.6(6)
C660 C659 C662 110.6(8)
C617 C659 C662 111.2(8)
C660 C659 C661 108.5(8)
C617 C659 C661 107.3(7)
C662 C659 C661 106.3(7)
C659 C660 H66A 109.5
C659 C660 H66B 109.5
H66A C660 H66B 109.5
C659 C660 H66C 109.5
H66A C660 H66C 109.5
H66B C660 H66C 109.5
C659 C661 H66D 109.5
C659 C661 H66E 109.5
H66D C661 H66E 109.5
C659 C661 H66F 109.4
H66D C661 H66F 109.5
H66E C661 H66F 109.5
C659 C662 H66G 109.5
C659 C662 H66H 109.4
H66G C662 H66H 109.5
C659 C662 H66I 109.5
H66G C662 H66I 109.5
H66H C662 H66I 109.5
C920 C901 C902 122.5(6)
C920 C901 H901 118.8
C902 C901 H901 118.7
C903 C902 C901 117.9(6)
C903 C902 P2 120.4(5)
C901 C902 P2 121.3(5)
C902 C903 C922 121.6(6)
C902 C903 H903 119.2
C922 C903 H903 119.2
C905 C904 C923 121.1(8)
C905 C904 H904 119.5
C923 C904 H904 119.5
C906 C905 C904 117.8(8)
C906 C905 C943 121.6(7)
C904 C905 C943 120.4(7)
C905 C906 C925 122.5(8)
C905 C906 H906 118.8
C925 C906 H906 118.8
C926 C907 C908 120.9(10)
C926 C907 H907 119.4
C908 C907 H907 119.6
C909 C908 C907 115.6(9)
C909 C908 C947 125.2(10)
C907 C908 C947 118.6(10)
C928 C909 C908 122.3(8)
C928 C909 H909 118.9
C908 C909 H909 118.8
C911 C910 C929 123.3(9)
C911 C910 H910 118.3
C929 C910 H910 118.3
C912 C911 C910 118.1(7)
C912 C911 C951 121.1(7)
C910 C911 C951 120.3(8)
C911 C912 C931 122.8(8)
C911 C912 H912 118.6
C931 C912 H912 118.6
C914 C913 C932 121.5(8)
C914 C913 H913 119.2
C932 C913 H913 119.2
C913 C914 C915 119.2(8)
C913 C914 C955 117.7(7)
C915 C914 C955 123.0(8)
C914 C915 C934 121.4(9)
C914 C915 H915 119.3
C934 C915 H915 119.3
C935 C916 C917 122.5(7)
C935 C916 H916 118.8
C917 C916 H916 118.7
C918 C917 C916 117.5(7)
C918 C917 C959 120.1(6)
C916 C917 C959 122.2(6)
C919 C918 C917 122.7(7)
C919 C918 H918 118.6
C917 C918 H918 118.6
C918 C919 C936 118.8(6)
C918 C919 C920 122.3(6)
C936 C919 C920 118.9(6)
C901 C920 C921 118.8(5)
C901 C920 C919 121.2(6)
C921 C920 C919 120.1(5)
C920 C921 C922 120.6(5)
C920 C921 C938 121.3(5)
C922 C921 C938 118.0(6)
C903 C922 C921 118.0(5)
C903 C922 C923 120.8(6)
C921 C922 C923 121.0(6)
C924 C923 C904 118.9(7)
C924 C923 C922 119.6(6)
C904 C923 C922 121.1(6)
C923 C924 C925 118.9(7)
C923 C924 C939 119.0(6)
C925 C924 C939 121.8(6)
C906 C925 C924 119.1(8)
C906 C925 C926 120.7(8)
C924 C925 C926 119.2(8)
C907 C926 C927 117.4(8)
C907 C926 C925 120.2(9)
C927 C926 C925 119.5(8)
C926 C927 C940 121.0(7)
C926 C927 C928 118.6(7)
C940 C927 C928 120.2(7)
C909 C928 C927 115.0(9)
C909 C928 C929 123.7(9)
C927 C928 C929 117.7(8)
C930 C929 C910 118.0(8)
C930 C929 C928 120.8(7)
C910 C929 C928 120.3(8)
C929 C930 C931 119.8(7)
C929 C930 C941 120.9(7)
C931 C930 C941 118.5(8)
C912 C931 C930 117.7(8)
C912 C931 C932 122.8(7)
C930 C931 C932 119.5(6)
C933 C932 C913 118.6(8)
C933 C932 C931 119.8(7)
C913 C932 C931 121.2(7)
C934 C933 C932 119.2(7)
C934 C933 C942 120.4(6)
C932 C933 C942 120.4(7)
C933 C934 C915 119.2(7)
C933 C934 C935 121.1(6)
C915 C934 C935 119.7(8)
C916 C935 C936 118.6(7)
C916 C935 C934 122.8(7)
C936 C935 C934 118.6(7)
C919 C936 C935 119.8(6)
C919 C936 C937 120.8(6)
C935 C936 C937 119.4(6)
C938 C937 C942 118.0(6)
C938 C937 C936 120.8(6)
C942 C937 C936 121.1(6)
C939 C938 C937 121.9(6)
C939 C938 C921 120.2(5)
C937 C938 C921 117.9(6)
C938 C939 C940 119.9(6)
C938 C939 C924 122.0(6)
C940 C939 C924 118.1(6)
C941 C940 C927 120.6(6)
C941 C940 C939 119.0(7)
C927 C940 C939 120.1(6)
C942 C941 C940 120.4(6)
C942 C941 C930 121.1(6)
C940 C941 C930 118.4(7)
C941 C942 C937 120.6(6)
C941 C942 C933 120.0(6)
C937 C942 C933 119.2(7)
C944 C943 C905 114.4(9)
C944 C943 C945 112.6(12)
C905 C943 C945 108.3(10)
C944 C943 C946 113.2(13)
C905 C943 C946 106.5(9)
C945 C943 C946 100.7(11)
C943 C944 H94A 109.7
C943 C944 H94B 109.5
H94A C944 H94B 109.3
C943 C944 H94C 109.6
H94A C944 H94C 109.3
H94B C944 H94C 109.4
C943 C945 H94D 109.4
C943 C945 H94E 109.4
H94D C945 H94E 109.5
C943 C945 H94F 109.6
H94D C945 H94F 109.5
H94E C945 H94F 109.5
C943 C946 H94G 109.2
C943 C946 H94H 109.7
H94G C946 H94H 109.5
C943 C946 H94I 109.5
H94G C946 H94I 109.5
H94H C946 H94I 109.5
C948 C947 C908 112.2(10)
C948 C947 C949 104.3(11)
C908 C947 C949 109.7(11)
C948 C947 C950 109.4(11)
C908 C947 C950 114.0(10)
C949 C947 C950 106.5(10)
C947 C948 H94J 128.3
C947 C948 H94K 127.6
H94J C948 H94K 86.7
C947 C948 H94L 122.8
H94J C948 H94L 90.8
H94K C948 H94L 88.4
C947 C949 H94M 114.1
C947 C949 H94N 114.1
H94M C949 H94N 105.4
C947 C949 H94O 111.1
H94M C949 H94O 103.1
H94N C949 H94O 108.2
C947 C950 H95A 113.7
C947 C950 H95B 111.1
H95A C950 H95B 108.8
C947 C950 H95C 112.3
H95A C950 H95C 105.0
H95B C950 H95C 105.4
C954 C951 C952 106.9(8)
C954 C951 C953 110.5(8)
C952 C951 C953 110.4(9)
C954 C951 C911 111.8(7)
C952 C951 C911 111.4(8)
C953 C951 C911 105.9(7)
C951 C952 H95D 112.2
C951 C952 H95E 112.3
H95D C952 H95E 106.6
C951 C952 H95F 112.1
H95D C952 H95F 106.6
H95E C952 H95F 106.6
C951 C953 H95G 110.9
C951 C953 H95H 111.1
H95G C953 H95H 107.9
C951 C953 H95I 110.9
H95G C953 H95I 108.0
H95H C953 H95I 108.0
C951 C954 H95J 110.2
C951 C954 H95K 110.4
H95J C954 H95K 108.6
C951 C954 H95L 110.4
H95J C954 H95L 108.6
H95K C954 H95L 108.6
C914 C955 C957 109.9(8)
C914 C955 C956 109.6(8)
C957 C955 C956 107.9(6)
C914 C955 C958 114.4(9)
C957 C955 C958 107.4(6)
C956 C955 C958 107.4(6)
C955 C956 H95M 109.4
C955 C956 H95N 109.9
H95M C956 H95N 109.5
C955 C956 H95O 109.1
H95M C956 H95O 109.5
H95N C956 H95O 109.5
C955 C957 H95P 110.0
C955 C957 H95Q 110.2
H95P C957 H95Q 108.6
C955 C957 H95R 110.9
H95P C957 H95R 108.7
H95Q C957 H95R 108.5
C955 C958 H95S 121.9
C955 C958 H95T 120.6
H95S C958 H95T 95.3
C955 C958 H95U 121.3
H95S C958 H95U 95.4
H95T C958 H95U 95.9
C960 C959 C917 112.6(7)
C960 C959 C962 109.9(9)
C917 C959 C962 110.9(8)
C960 C959 C961 109.3(8)
C917 C959 C961 107.7(8)
C962 C959 C961 106.2(8)
C959 C960 H96A 111.8
C959 C960 H96B 112.0
H96A C960 H96B 106.9
C959 C960 H96C 112.0
H96A C960 H96C 106.9
H96B C960 H96C 106.9
C959 C961 H96D 113.7
C959 C961 H96E 113.8
H96D C961 H96E 104.9
C959 C961 H96F 113.6
H96D C961 H96F 105.0
H96E C961 H96F 104.9
C959 C962 H96G 109.9
C959 C962 H96H 109.8
H96G C962 H96H 109.0
C959 C962 H96I 110.1
H96G C962 H96I 109.0
H96H C962 H96I 109.0

loop_
_geom_bond_atom_site_label_1
_geom_bond_atom_site_label_2
_geom_bond_distance
Pd1 Cl1 2.2931(16)
Pd1 Cl2 2.3108(15)
Pd1 P1 2.3520(17)
Pd1 P2 2.4212(19)
P1 C202 1.808(5)
P1 C102 1.826(5)
P1 C302 1.832(6)
P2 C902 1.658(7)
P2 C402 1.808(6)
P2 C502 1.834(5)
P2 C602 1.985(7)
C450 C447 1.592(13)
C450 H45A 0.9801
C450 H45B 0.9801
C450 H45C 0.9801
C101 C102 1.382(7)
C101 C120 1.397(7)
C101 H101 0.9500
C102 C103 1.376(7)
C103 C122 1.403(6)
C103 H103 0.9500
C104 C123 1.377(7)
C104 C105 1.383(7)
C104 H104 0.9500
C105 C106 1.375(7)
C105 C143 1.537(7)
C106 C125 1.419(7)
C106 H106 0.9500
C107 C108 1.382(8)
C107 C126 1.390(8)
C107 H107 0.9500
C108 C109 1.365(9)
C108 C147 1.577(8)
C109 C128 1.384(8)
C109 H109 0.9500
C110 C111 1.382(10)
C110 C129 1.398(8)
C110 H110 0.9500
C111 C112 1.383(10)
C111 C151 1.553(10)
C112 C131 1.395(8)
C112 H112 0.9500
C113 C114 1.369(10)
C113 C132 1.379(9)
C113 H113 0.9500
C114 C115 1.390(9)
C114 C155 1.548(10)
C115 C134 1.399(8)
C115 H115 0.9500
C116 C117 1.381(9)
C116 C135 1.414(8)
C116 H116 0.9500
C117 C118 1.389(8)
C117 C159 1.540(9)
C118 C119 1.386(8)
C118 H118 0.9500
C119 C136 1.416(7)
C119 C120 1.462(7)
C120 C121 1.411(7)
C121 C122 1.399(7)
C121 C138 1.423(6)
C122 C123 1.466(7)
C123 C124 1.412(6)
C124 C125 1.405(7)
C124 C139 1.432(7)
C125 C126 1.477(7)
C126 C127 1.396(8)
C127 C128 1.416(7)
C127 C140 1.432(7)
C128 C129 1.458(8)
C129 C130 1.416(9)
C130 C131 1.414(8)
C130 C141 1.445(7)
C131 C132 1.474(9)
C132 C133 1.406(8)
C133 C134 1.395(8)
C133 C142 1.462(7)
C134 C135 1.461(8)
C135 C136 1.404(8)
C136 C137 1.429(7)
C137 C138 1.417(7)
C137 C142 1.432(7)
C138 C139 1.408(7)
C139 C140 1.425(7)
C140 C141 1.442(8)
C141 C142 1.388(8)
C143 C145 1.502(12)
C143 C146 1.543(10)
C143 C144 1.543(8)
C144 H14A 0.9800
C144 H14B 0.9800
C144 H14C 0.9800
C145 H14D 0.9800
C145 H14E 0.9800
C145 H14F 0.9800
C146 H14G 0.9800
C146 H14H 0.9800
C146 H14I 0.9800
C147 C149 1.524(11)
C147 C150 1.551(14)
C147 C148 1.560(19)
C148 H14J 0.9800
C148 H14K 0.9800
C148 H14L 0.9800
C149 H14M 0.9800
C149 H14N 0.9800
C149 H14O 0.9800
C150 H15A 0.9800
C150 H15B 0.9800
C150 H15C 0.9800
C151 C152 1.474(13)
C151 C153 1.518(18)
C151 C154 1.58(2)
C152 H15D 1.0045
C152 H15E 1.0051
C152 H15F 1.0046
C153 H15G 0.9800
C153 H15H 0.9800
C153 H15I 0.9800
C154 H15J 0.9800
C154 H15K 0.9800
C154 H15L 0.9800
C155 C156 1.431(12)
C155 C158 1.488(16)
C155 C157 1.643(19)
C156 H15M 0.9800
C156 H15N 0.9800
C156 H15O 0.9800
C157 H15P 0.9800
C157 H15Q 0.9800
C157 H15R 0.9800
C158 H15S 0.9800
C158 H15T 0.9800
C158 H15U 0.9800
C159 C160 1.414(9)
C159 C162 1.472(11)
C159 C161 1.555(11)
C160 H16A 0.9800
C160 H16B 0.9800
C160 H16C 0.9800
C161 H16D 0.9800
C161 H16E 0.9800
C161 H16F 0.9800
C162 H16G 0.9800
C162 H16H 0.9800
C162 H16I 0.9800
C301 C302 1.385(8)
C301 C320 1.389(9)
C301 H301 0.9500
C302 C303 1.392(7)
C303 C322 1.402(9)
C303 H303 0.9500
C304 C323 1.388(9)
C304 C305 1.415(8)
C304 H304 0.9500
C305 C306 1.401(11)
C305 C343 1.540(9)
C306 C325 1.384(10)
C306 H306 0.9500
C307 C326 1.420(9)
C307 C308 1.445(13)
C307 H307 0.9500
C308 C309 1.348(14)
C308 C347 1.574(14)
C309 C328 1.381(11)
C309 H309 0.9500
C310 C311 1.380(14)
C310 C329 1.408(12)
C310 H310 0.9500
C311 C312 1.379(13)
C311 C351 1.537(13)
C312 C331 1.425(12)
C312 H312 0.9500
C313 C332 1.418(12)
C313 C314 1.419(12)
C313 H313 0.9500
C314 C315 1.375(11)
C314 C355 1.515(12)
C315 C334 1.402(11)
C315 H315 0.9500
C316 C317 1.383(10)
C316 C335 1.385(10)
C316 H316 0.9500
C317 C318 1.414(9)
C317 C359 1.538(10)
C318 C319 1.399(8)
C318 H318 0.9500
C319 C336 1.416(9)
C319 C320 1.490(8)
C320 C321 1.407(8)
C321 C322 1.405(8)
C321 C338 1.441(9)
C322 C323 1.483(8)
C323 C324 1.425(10)
C324 C325 1.413(8)
C324 C339 1.420(9)
C325 C326 1.464(11)
C326 C327 1.426(12)
C327 C328 1.408(11)
C327 C340 1.447(9)
C328 C329 1.445(12)
C329 C330 1.390(11)
C330 C331 1.409(12)
C330 C341 1.437(10)
C331 C332 1.450(12)
C332 C333 1.407(10)
C333 C334 1.400(10)
C333 C342 1.445(10)
C334 C335 1.476(11)
C335 C336 1.399(9)
C336 C337 1.461(9)
C337 C342 1.412(10)
C337 C338 1.413(9)
C338 C339 1.403(8)
C339 C340 1.421(10)
C340 C341 1.419(11)
C341 C342 1.436(10)
C343 C345 1.517(10)
C343 C346 1.529(10)
C343 C344 1.547(11)
C344 H34A 0.9800
C344 H34B 0.9800
C344 H34C 0.9800
C345 H34D 0.9800
C345 H34E 0.9800
C345 H34F 0.9800
C346 H34G 0.9800
C346 H34H 0.9800
C346 H34I 0.9800
C347 C348 1.32(2)
C347 C350 1.440(17)
C347 C349 1.62(3)
C348 H34J 0.9807
C348 H34K 0.9807
C348 H34L 0.9807
C349 H34M 0.9800
C349 H34N 0.9800
C349 H34O 0.9800
C350 H35A 0.9800
C350 H35B 0.9800
C350 H35C 0.9800
C351 C353 1.527(15)
C351 C352 1.529(15)
C351 C354 1.560(16)
C352 H35D 0.9800
C352 H35E 0.9800
C352 H35F 0.9800
C353 H35G 0.9800
C353 H35H 0.9800
C353 H35I 0.9800
C354 H35J 0.9800
C354 H35K 0.9800
C354 H35L 0.9800
C355 C357 1.530(13)
C355 C358 1.535(14)
C355 C356 1.544(14)
C356 H35M 0.9800
C356 H35N 0.9800
C356 H35O 0.9800
C357 H35P 0.9800
C357 H35Q 0.9800
C357 H35R 0.9800
C358 H35S 0.9800
C358 H35T 0.9800
C358 H35U 0.9800
C359 C362 1.509(11)
C359 C360 1.527(12)
C359 C361 1.546(14)
C360 H36A 0.9800
C360 H36B 0.9800
C360 H36C 0.9800
C361 H36D 0.9800
C361 H36E 0.9800
C361 H36F 0.9800
C362 H36G 0.9800
C362 H36H 0.9800
C362 H36I 0.9800
C201 C220 1.386(6)
C201 C202 1.399(6)
C201 H201 0.9500
C202 C203 1.382(6)
C203 C222 1.408(6)
C203 H203 0.9500
C204 C205 1.387(9)
C204 C223 1.405(8)
C204 H204 0.9500
C205 C206 1.363(10)
C205 C243 1.553(12)
C206 C225 1.368(9)
C206 H206 0.9500
C207 C226 1.377(10)
C207 C208 1.397(9)
C207 H207 0.9500
C208 C209 1.399(10)
C208 C247 1.510(11)
C209 C228 1.386(10)
C209 H209 0.9500
C210 C211 1.382(9)
C210 C229 1.409(7)
C210 H210 0.9500
C211 C212 1.349(10)
C211 C251 1.543(7)
C212 C231 1.423(8)
C212 H212 0.9500
C213 C214 1.356(11)
C213 C232 1.431(9)
C213 H213 0.9500
C214 C215 1.366(10)
C214 C255 1.521(10)
C215 C234 1.431(8)
C215 H215 0.9500
C216 C235 1.378(9)
C216 C217 1.402(8)
C216 H216 0.9500
C217 C218 1.391(7)
C217 C259 1.535(9)
C218 C219 1.376(7)
C218 H218 0.9500
C219 C236 1.410(7)
C219 C220 1.457(7)
C220 C221 1.390(7)
C221 C222 1.421(7)
C221 C238 1.463(6)
C222 C223 1.469(7)
C223 C224 1.392(8)
C224 C225 1.398(9)
C224 C239 1.460(8)
C225 C226 1.452(9)
C226 C227 1.424(9)
C227 C240 1.428(9)
C227 C228 1.443(8)
C228 C229 1.448(9)
C229 C230 1.396(9)
C230 C231 1.438(8)
C230 C241 1.454(7)
C231 C232 1.461(10)
C232 C233 1.419(8)
C233 C234 1.387(9)
C233 C242 1.441(8)
C234 C235 1.471(8)
C235 C236 1.424(7)
C236 C237 1.433(8)
C237 C238 1.422(7)
C237 C242 1.425(7)
C238 C239 1.384(8)
C239 C240 1.428(7)
C240 C241 1.427(8)
C241 C242 1.399(8)
C243 C244 1.387(12)
C243 C245 1.609(17)
C243 C246 1.645(18)
C244 H24A 0.9804
C244 H24B 0.9804
C244 H24C 0.9804
C245 H24D 1.0002
C245 H24E 1.0011
C245 H24F 0.9992
C246 H24G 0.9934
C246 H24H 0.9933
C246 H24I 0.9929
C247 C248 1.506(13)
C247 C249 1.558(14)
C247 C250 1.561(10)
C248 H24J 0.9800
C248 H24K 0.9800
C248 H24L 0.9800
C249 H24M 0.9800
C249 H24N 0.9800
C249 H24O 0.9800
C250 H25A 0.9800
C250 H25B 0.9800
C250 H25C 0.9800
C251 C254 1.496(9)
C251 C252 1.513(10)
C251 C253 1.534(8)
C252 H25D 0.9800
C252 H25E 0.9800
C252 H25F 0.9800
C253 H25G 0.9800
C253 H25H 0.9800
C253 H25I 0.9800
C254 H25J 0.9800
C254 H25K 0.9800
C254 H25L 0.9800
C255 C256 1.526(7)
C255 C257 1.527(7)
C255 C258 1.528(7)
C256 H25M 0.9803
C256 H25N 0.9803
C256 H25O 0.9803
C257 H25P 0.9800
C257 H25Q 0.9800
C257 H25R 0.9800
C258 H25S 0.9800
C258 H25T 0.9800
C258 H25U 0.9800
C259 C260 1.514(9)
C259 C262 1.545(10)
C259 C261 1.547(10)
C260 H26A 0.9800
C260 H26B 0.9800
C260 H26C 0.9800
C261 H26D 0.9800
C261 H26E 0.9800
C261 H26F 0.9800
C262 H26G 0.9800
C262 H26H 0.9800
C262 H26I 0.9800
C401 C420 1.384(8)
C401 C402 1.397(7)
C401 H401 0.9500
C402 C403 1.397(7)
C403 C422 1.394(8)
C403 H403 0.9500
C404 C423 1.383(9)
C404 C405 1.404(8)
C404 H404 0.9500
C405 C406 1.383(11)
C405 C443 1.581(12)
C406 C425 1.385(10)
C406 H406 0.9500
C407 C408 1.389(11)
C407 C426 1.409(9)
C407 H407 0.9500
C408 C409 1.377(12)
C408 C447 1.495(10)
C409 C428 1.416(9)
C409 H409 0.9500
C410 C411 1.380(11)
C410 C429 1.384(10)
C410 H410 0.9500
C411 C412 1.366(11)
C411 C451 1.518(12)
C412 C431 1.378(10)
C412 H412 0.9500
C413 C414 1.377(10)
C413 C432 1.413(9)
C413 H413 0.9500
C414 C415 1.382(10)
C414 C455 1.583(9)
C415 C434 1.385(8)
C415 H415 0.9500
C416 C417 1.374(8)
C416 C435 1.400(8)
C416 H416 0.9500
C417 C418 1.393(7)
C417 C459 1.538(7)
C418 C419 1.394(7)
C418 H418 0.9500
C419 C436 1.415(8)
C419 C420 1.452(7)
C420 C421 1.418(7)
C421 C438 1.422(8)
C421 C422 1.447(8)
C422 C423 1.464(7)
C423 C424 1.394(9)
C424 C425 1.428(8)
C424 C439 1.449(9)
C425 C426 1.449(10)
C426 C427 1.424(10)
C427 C428 1.392(10)
C427 C440 1.457(8)
C428 C429 1.483(10)
C429 C430 1.409(9)
C430 C431 1.416(10)
C430 C441 1.444(9)
C431 C432 1.463(9)
C432 C433 1.412(9)
C433 C434 1.423(8)
C433 C442 1.432(8)
C434 C435 1.462(8)
C435 C436 1.408(8)
C436 C437 1.450(7)
C437 C442 1.397(8)
C437 C438 1.401(8)
C438 C439 1.409(7)
C439 C440 1.415(9)
C440 C441 1.405(9)
C441 C442 1.413(8)
C443 C444 1.542(12)
C443 C446 1.555(16)
C443 C445 1.561(9)
C444 H44A 0.9800
C444 H44B 0.9800
C444 H44C 0.9800
C445 H44D 0.9800
C445 H44E 0.9800
C445 H44F 0.9800
C446 H44G 0.9800
C446 H44H 0.9800
C446 H44I 0.9800
C447 C448 1.434(11)
C447 C449 1.441(9)
C448 H44J 1.0098
C448 H44K 1.0095
C448 H44L 1.0088
C449 H44M 0.9800
C449 H44N 0.9800
C449 H44O 0.9800
C451 C452 1.413(11)
C451 C453 1.465(13)
C451 C454 1.489(13)
C452 H45D 0.9803
C452 H45E 0.9803
C452 H45F 0.9803
C453 H45G 0.9801
C453 H45H 0.9801
C453 H45I 0.9801
C454 H45J 0.9842
C454 H45K 0.9843
C454 H45L 0.9843
C455 C456 1.519(19)
C455 C457 1.544(15)
C455 C458 1.601(15)
C456 H45M 0.9800
C456 H45N 0.9800
C456 H45O 0.9800
C457 H45P 0.9800
C457 H45Q 0.9800
C457 H45R 0.9800
C458 H45S 0.9800
C458 H45T 0.9800
C458 H45U 0.9800
C459 C462 1.494(11)
C459 C460 1.535(10)
C459 C461 1.549(9)
C460 H46A 0.9800
C460 H46B 0.9800
C460 H46C 0.9800
C461 H46D 0.9800
C461 H46E 0.9800
C461 H46F 0.9800
C462 H46G 0.9800
C462 H46H 0.9800
C462 H46I 0.9800
C501 C502 1.366(8)
C501 C520 1.417(6)
C501 H501 0.9500
C502 C503 1.388(9)
C503 C522 1.400(7)
C503 H503 0.9500
C504 C505 1.369(12)
C504 C523 1.412(10)
C504 H504 0.9500
C505 C506 1.381(9)
C505 C543 1.510(13)
C506 C525 1.411(10)
C506 H506 0.9500
C507 C526 1.364(9)
C507 C508 1.375(8)
C507 H507 0.9500
C508 C509 1.378(10)
C508 C547 1.523(11)
C509 C528 1.389(9)
C509 H509 0.9500
C510 C529 1.401(7)
C510 C511 1.405(9)
C510 H510 0.9500
C511 C512 1.391(9)
C511 C551 1.541(7)
C512 C531 1.411(7)
C512 H512 0.9500
C513 C514 1.356(10)
C513 C532 1.434(9)
C513 H513 0.9500
C514 C515 1.396(8)
C514 C555 1.524(10)
C515 C534 1.398(9)
C515 H515 0.9500
C516 C535 1.377(8)
C516 C517 1.386(7)
C516 H516 0.9500
C517 C518 1.394(9)
C517 C559 1.538(10)
C518 C519 1.371(8)
C518 H518 0.9500
C519 C536 1.417(6)
C519 C520 1.469(8)
C520 C521 1.390(8)
C521 C522 1.421(8)
C521 C538 1.449(6)
C522 C523 1.444(10)
C523 C524 1.445(7)
C524 C525 1.393(9)
C524 C539 1.453(9)
C525 C526 1.459(8)
C526 C527 1.411(9)
C527 C528 1.408(7)
C527 C540 1.447(9)
C528 C529 1.479(9)
C529 C530 1.400(8)
C530 C531 1.417(8)
C530 C541 1.465(6)
C531 C532 1.423(9)
C532 C533 1.395(7)
C533 C534 1.396(9)
C533 C542 1.442(8)
C534 C535 1.484(7)
C535 C536 1.407(8)
C536 C537 1.427(8)
C537 C538 1.413(8)
C537 C542 1.424(6)
C538 C539 1.413(8)
C539 C540 1.429(7)
C540 C541 1.395(8)
C541 C542 1.410(8)
C543 C546 1.414(13)
C543 C545 1.438(11)
C543 C544 1.506(13)
C544 H54A 0.9800
C544 H54B 0.9800
C544 H54C 0.9800
C545 H54D 0.9800
C545 H54E 0.9800
C545 H54F 0.9800
C546 H54G 0.9800
C546 H54H 0.9800
C546 H54I 0.9800
C547 C549 1.442(11)
C547 C550 1.489(9)
C547 C548 1.500(11)
C548 H54J 0.9800
C548 H54K 0.9800
C548 H54L 0.9800
C549 H54M 0.9800
C549 H54N 0.9800
C549 H54O 0.9800
C550 H55A 0.9800
C550 H55B 0.9800
C550 H55C 0.9800
C551 C554 1.531(7)
C551 C552 1.536(8)
C551 C553 1.538(8)
C552 H55D 0.9800
C552 H55E 0.9800
C552 H55F 0.9800
C553 H55G 0.9800
C553 H55H 0.9800
C553 H55I 0.9800
C554 H55J 0.9800
C554 H55K 0.9800
C554 H55L 0.9800
C555 C558 1.518(12)
C555 C556 1.545(10)
C555 C557 1.593(12)
C556 H55M 0.9800
C556 H55N 0.9800
C556 H55O 0.9800
C557 H55P 0.9800
C557 H55Q 0.9800
C557 H55R 0.9800
C558 H55S 0.9800
C558 H55T 0.9800
C558 H55U 0.9800
C559 C560 1.501(10)
C559 C561 1.539(9)
C559 C562 1.546(8)
C560 H56A 0.9800
C560 H56B 0.9800
C560 H56C 0.9800
C561 H56D 0.9800
C561 H56E 0.9800
C561 H56F 0.9800
C562 H56G 0.9800
C562 H56H 0.9800
C562 H56I 0.9800
C601 C620 1.388(7)
C601 C602 1.399(7)
C601 H601 0.9500
C602 C603 1.384(7)
C603 C622 1.410(7)
C603 H603 0.9500
C604 C605 1.388(9)
C604 C623 1.404(9)
C604 H604 0.9500
C605 C606 1.361(10)
C605 C643 1.552(12)
C606 C625 1.369(10)
C606 H606 0.9500
C607 C626 1.379(10)
C607 C608 1.403(10)
C607 H607 0.9500
C608 C609 1.404(11)
C608 C647 1.515(12)
C609 C628 1.390(11)
C609 H609 0.9500
C610 C611 1.382(9)
C610 C629 1.409(8)
C610 H610 0.9500
C611 C612 1.352(10)
C611 C651 1.543(9)
C612 C631 1.423(9)
C612 H612 0.9500
C613 C614 1.360(11)
C613 C632 1.432(9)
C613 H613 0.9500
C614 C615 1.367(10)
C614 C655 1.522(10)
C615 C634 1.430(9)
C615 H615 0.9500
C616 C635 1.378(9)
C616 C617 1.401(9)
C616 H616 0.9500
C617 C618 1.393(8)
C617 C659 1.536(9)
C618 C619 1.381(8)
C618 H618 0.9500
C619 C636 1.411(8)
C619 C620 1.457(7)
C620 C621 1.391(7)
C621 C622 1.422(7)
C621 C638 1.462(7)
C622 C623 1.469(8)
C623 C624 1.392(8)
C624 C625 1.399(9)
C624 C639 1.459(8)
C625 C626 1.452(9)
C626 C627 1.424(10)
C627 C640 1.428(9)
C627 C628 1.446(9)
C628 C629 1.450(10)
C629 C630 1.397(10)
C630 C631 1.438(9)
C630 C641 1.456(8)
C631 C632 1.461(10)
C632 C633 1.420(9)
C633 C634 1.388(9)
C633 C642 1.440(8)
C634 C635 1.473(9)
C635 C636 1.428(8)
C636 C637 1.435(8)
C637 C638 1.421(8)
C637 C642 1.427(8)
C638 C639 1.384(8)
C639 C640 1.429(8)
C640 C641 1.427(8)
C641 C642 1.399(9)
C643 C644 1.388(12)
C643 C645 1.607(17)
C643 C646 1.637(18)
C644 H64A 0.9800
C644 H64B 0.9800
C644 H64C 0.9800
C645 H64D 0.9800
C645 H64E 0.9800
C645 H64F 0.9800
C646 H64G 0.9922
C646 H64H 0.9917
C646 H64I 0.9917
C647 C648 1.505(13)
C647 C649 1.557(14)
C647 C650 1.563(11)
C648 H64J 1.0059
C648 H64K 1.0061
C648 H64L 1.0068
C649 H64M 0.9864
C649 H64N 0.9864
C649 H64O 0.9863
C650 H65A 0.9801
C650 H65B 0.9801
C650 H65C 0.9801
C651 C654 1.492(10)
C651 C652 1.513(11)
C651 C653 1.532(9)
C652 H65D 0.9850
C652 H65E 0.9851
C652 H65F 0.9850
C653 H65G 0.9923
C653 H65H 0.9922
C653 H65I 0.9926
C654 H65J 1.0036
C654 H65K 1.0043
C654 H65L 1.0034
C655 C657 1.524(7)
C655 C656 1.527(7)
C655 C658 1.528(7)
C656 H65M 0.9962
C656 H65N 0.9964
C656 H65O 0.9964
C657 H65P 1.0149
C657 H65Q 1.0143
C657 H65R 1.0153
C658 H65S 0.9804
C658 H65T 0.9804
C658 H65U 0.9804
C659 C660 1.514(9)
C659 C662 1.541(11)
C659 C661 1.549(10)
C660 H66A 0.9802
C660 H66B 0.9802
C660 H66C 0.9802
C661 H66D 0.9800
C661 H66E 0.9800
C661 H66F 0.9800
C662 H66G 0.9801
C662 H66H 0.9801
C662 H66I 0.9801
C901 C920 1.388(7)
C901 C902 1.400(7)
C901 H901 0.9500
C902 C903 1.385(7)
C903 C922 1.410(7)
C903 H903 0.9500
C904 C905 1.386(9)
C904 C923 1.406(9)
C904 H904 0.9500
C905 C906 1.360(10)
C905 C943 1.551(12)
C906 C925 1.368(10)
C906 H906 0.9500
C907 C926 1.383(11)
C907 C908 1.407(10)
C907 H907 0.9500
C908 C909 1.405(11)
C908 C947 1.511(12)
C909 C928 1.395(11)
C909 H909 0.9500
C910 C911 1.382(9)
C910 C929 1.408(8)
C910 H910 0.9500
C911 C912 1.348(10)
C911 C951 1.545(9)
C912 C931 1.425(9)
C912 H912 0.9500
C913 C914 1.357(11)
C913 C932 1.433(10)
C913 H913 0.9500
C914 C915 1.367(10)
C914 C955 1.522(11)
C915 C934 1.430(9)
C915 H915 0.9500
C916 C935 1.378(9)
C916 C917 1.402(9)
C916 H916 0.9500
C917 C918 1.391(8)
C917 C959 1.536(9)
C918 C919 1.381(8)
C918 H918 0.9500
C919 C936 1.412(8)
C919 C920 1.458(7)
C920 C921 1.391(7)
C921 C922 1.423(7)
C921 C938 1.463(7)
C922 C923 1.470(8)
C923 C924 1.393(8)
C924 C925 1.398(9)
C924 C939 1.459(8)
C925 C926 1.451(9)
C926 C927 1.424(10)
C927 C940 1.426(10)
C927 C928 1.447(9)
C928 C929 1.449(10)
C929 C930 1.397(10)
C930 C931 1.438(9)
C930 C941 1.458(8)
C931 C932 1.461(10)
C932 C933 1.419(9)
C933 C934 1.387(10)
C933 C942 1.440(8)
C934 C935 1.472(9)
C935 C936 1.426(8)
C936 C937 1.435(8)
C937 C938 1.422(8)
C937 C942 1.427(8)
C938 C939 1.384(8)
C939 C940 1.429(8)
C940 C941 1.426(8)
C941 C942 1.399(9)
C943 C944 1.389(12)
C943 C945 1.604(17)
C943 C946 1.640(18)
C944 H94A 0.9812
C944 H94B 0.9811
C944 H94C 0.9812
C945 H94D 0.9800
C945 H94E 0.9800
C945 H94F 0.9800
C946 H94G 0.9800
C946 H94H 0.9800
C946 H94I 0.9800
C947 C948 1.510(14)
C947 C949 1.561(15)
C947 C950 1.561(12)
C948 H94J 1.1675
C948 H94K 1.1605
C948 H94L 1.1133
C949 H94M 1.0205
C949 H94N 1.0204
C949 H94O 1.0136
C950 H95A 1.0122
C950 H95B 1.0082
C950 H95C 1.0102
C951 C954 1.494(10)
C951 C952 1.512(11)
C951 C953 1.530(9)
C952 H95D 1.0077
C952 H95E 1.0079
C952 H95F 1.0074
C953 H95G 0.9948
C953 H95H 0.9950
C953 H95I 0.9947
C954 H95J 0.9883
C954 H95K 0.9885
C954 H95L 0.9884
C955 C957 1.527(7)
C955 C956 1.527(7)
C955 C958 1.528(7)
C956 H95M 0.9800
C956 H95N 0.9800
C956 H95O 0.9800
C957 H95P 0.9886
C957 H95Q 0.9887
C957 H95R 0.9894
C958 H95S 1.1047
C958 H95T 1.0940
C958 H95U 1.0996
C959 C960 1.513(9)
C959 C962 1.542(11)
C959 C961 1.548(10)
C960 H96A 1.0045
C960 H96B 1.0050
C960 H96C 1.0049
C961 H96D 1.0235
C961 H96E 1.0239
C961 H96F 1.0234
C962 H96G 0.9847
C962 H96H 0.9846
C962 H96I 0.9847

loop_
_geom_torsion_atom_site_label_1
_geom_torsion_atom_site_label_2
_geom_torsion_atom_site_label_3
_geom_torsion_atom_site_label_4
_geom_torsion
C120 C101 C102 C103 1.8(10)
C120 C101 C102 P1 175.8(5)
C202 P1 C102 C103 -176.7(5)
C302 P1 C102 C103 76.9(5)
Pd1 P1 C102 C103 -44.5(5)
C202 P1 C102 C101 9.2(6)
C302 P1 C102 C101 -97.2(5)
Pd1 P1 C102 C101 141.4(5)
C101 C102 C103 C122 3.5(10)
P1 C102 C103 C122 -170.7(5)
C123 C104 C105 C106 -1.9(11)
C123 C104 C105 C143 171.5(7)
C104 C105 C106 C125 4.2(12)
C143 C105 C106 C125 -169.2(8)
C126 C107 C108 C109 -2.6(17)
C126 C107 C108 C147 171.7(10)
C107 C108 C109 C128 2.3(19)
C147 C108 C109 C128 -172.2(11)
C129 C110 C111 C112 -3(2)
C129 C110 C111 C151 178.1(13)
C110 C111 C112 C131 2(2)
C151 C111 C112 C131 -179.0(13)
C132 C113 C114 C115 -1.1(19)
C132 C113 C114 C155 179.9(12)
C113 C114 C115 C134 3.8(18)
C155 C114 C115 C134 -177.3(11)
C135 C116 C117 C118 -0.7(15)
C135 C116 C117 C159 -175.7(9)
C116 C117 C118 C119 -0.7(15)
C159 C117 C118 C119 174.2(9)
C117 C118 C119 C136 2.3(14)
C117 C118 C119 C120 -177.4(8)
C102 C101 C120 C121 -2.9(10)
C102 C101 C120 C119 176.6(6)
C118 C119 C120 C101 2.0(11)
C136 C119 C120 C101 -177.7(6)
C118 C119 C120 C121 -178.5(7)
C136 C119 C120 C121 1.8(10)
C101 C120 C121 C122 -1.3(10)
C119 C120 C121 C122 179.2(6)
C101 C120 C121 C138 -178.3(6)
C119 C120 C121 C138 2.2(10)
C120 C121 C122 C103 6.5(9)
C138 C121 C122 C103 -176.5(6)
C120 C121 C122 C123 -172.5(6)
C138 C121 C122 C123 4.5(10)
C102 C103 C122 C121 -7.7(9)
C102 C103 C122 C123 171.3(6)
C105 C104 C123 C124 -2.0(11)
C105 C104 C123 C122 -176.2(7)
C121 C122 C123 C104 169.3(6)
C103 C122 C123 C104 -9.6(10)
C121 C122 C123 C124 -4.9(9)
C103 C122 C123 C124 176.1(6)
C104 C123 C124 C125 3.5(10)
C122 C123 C124 C125 177.9(6)
C104 C123 C124 C139 -173.9(6)
C122 C123 C124 C139 0.5(10)
C123 C124 C125 C106 -1.3(11)
C139 C124 C125 C106 176.1(7)
C123 C124 C125 C126 -178.0(7)
C139 C124 C125 C126 -0.6(11)
C105 C106 C125 C124 -2.7(12)
C105 C106 C125 C126 174.0(7)
C108 C107 C126 C127 -0.4(15)
C108 C107 C126 C125 -177.9(9)
C124 C125 C126 C107 175.4(8)
C106 C125 C126 C107 -1.2(13)
C124 C125 C126 C127 -2.0(12)
C106 C125 C126 C127 -178.6(8)
C107 C126 C127 C128 3.7(13)
C125 C126 C127 C128 -178.8(8)
C107 C126 C127 C140 -174.8(8)
C125 C126 C127 C140 2.7(13)
C108 C109 C128 C127 0.9(17)
C108 C109 C128 C129 177.6(11)
C126 C127 C128 C109 -4.0(14)
C140 C127 C128 C109 174.6(9)
C126 C127 C128 C129 179.3(9)
C140 C127 C128 C129 -2.2(14)
C111 C110 C129 C130 1.6(19)
C111 C110 C129 C128 -174.0(12)
C109 C128 C129 C110 7.0(17)
C127 C128 C129 C110 -176.4(10)
C109 C128 C129 C130 -168.7(10)
C127 C128 C129 C130 8.0(15)
C110 C129 C130 C131 0.6(16)
C128 C129 C130 C131 176.4(9)
C110 C129 C130 C141 176.1(10)
C128 C129 C130 C141 -8.1(15)
C111 C112 C131 C130 0.3(19)
C111 C112 C131 C132 177.3(12)
C129 C130 C131 C112 -1.5(16)
C141 C130 C131 C112 -177.1(10)
C129 C130 C131 C132 -178.6(9)
C141 C130 C131 C132 5.9(15)
C114 C113 C132 C133 -2.4(18)
C114 C113 C132 C131 178.9(11)
C112 C131 C132 C113 -2.9(17)
C130 C131 C132 C113 174.1(10)
C112 C131 C132 C133 178.4(10)
C130 C131 C132 C133 -4.6(15)
C113 C132 C133 C134 3.3(15)
C131 C132 C133 C134 -178.0(9)
C113 C132 C133 C142 -178.2(9)
C131 C132 C133 C142 0.5(14)
C132 C133 C134 C115 -0.8(14)
C142 C133 C134 C115 -179.2(8)
C132 C133 C134 C135 -178.3(8)
C142 C133 C134 C135 3.3(13)
C114 C115 C134 C133 -2.8(16)
C114 C115 C134 C135 174.6(10)
C117 C116 C135 C136 0.5(14)
C117 C116 C135 C134 -176.9(9)
C133 C134 C135 C136 -1.3(13)
C115 C134 C135 C136 -178.7(8)
C133 C134 C135 C116 176.1(8)
C115 C134 C135 C116 -1.3(14)
C116 C135 C136 C119 1.1(12)
C134 C135 C136 C119 178.6(7)
C116 C135 C136 C137 -178.6(7)
C134 C135 C136 C137 -1.1(12)
C118 C119 C136 C135 -2.5(12)
C120 C119 C136 C135 177.2(7)
C118 C119 C136 C137 177.3(7)
C120 C119 C136 C137 -3.1(11)
C135 C136 C137 C138 -180.0(7)
C119 C136 C137 C138 0.3(11)
C135 C136 C137 C142 1.5(11)
C119 C136 C137 C142 -178.2(7)
C136 C137 C138 C139 -178.5(6)
C142 C137 C138 C139 0.0(10)
C136 C137 C138 C121 3.7(10)
C142 C137 C138 C121 -177.8(6)
C122 C121 C138 C139 0.3(10)
C120 C121 C138 C139 177.3(6)
C122 C121 C138 C137 178.1(6)
C120 C121 C138 C137 -4.9(10)
C137 C138 C139 C140 2.0(10)
C121 C138 C139 C140 179.8(6)
C137 C138 C139 C124 177.4(6)
C121 C138 C139 C124 -4.8(10)
C125 C124 C139 C138 -173.0(7)
C123 C124 C139 C138 4.4(10)
C125 C124 C139 C140 2.4(11)
C123 C124 C139 C140 179.8(6)
C138 C139 C140 C127 173.7(7)
C124 C139 C140 C127 -1.7(11)
C138 C139 C140 C141 -2.2(11)
C124 C139 C140 C141 -177.6(7)
C126 C127 C140 C139 -0.8(12)
C128 C127 C140 C139 -179.4(8)
C126 C127 C140 C141 174.9(8)
C128 C127 C140 C141 -3.6(13)
C139 C140 C141 C142 0.3(11)
C127 C140 C141 C142 -175.5(7)
C139 C140 C141 C130 179.4(7)
C127 C140 C141 C130 3.5(12)
C131 C130 C141 C142 -3.1(14)
C129 C130 C141 C142 -178.5(9)
C131 C130 C141 C140 177.9(8)
C129 C130 C141 C140 2.5(13)
C140 C141 C142 C137 1.6(12)
C130 C141 C142 C137 -177.3(8)
C140 C141 C142 C133 177.8(7)
C130 C141 C142 C133 -1.2(12)
C138 C137 C142 C141 -1.8(11)
C136 C137 C142 C141 176.7(7)
C138 C137 C142 C133 -178.1(7)
C136 C137 C142 C133 0.4(11)
C134 C133 C142 C141 -179.1(8)
C132 C133 C142 C141 2.4(12)
C134 C133 C142 C137 -2.9(12)
C132 C133 C142 C137 178.7(8)
C106 C105 C143 C145 87.8(9)
C104 C105 C143 C145 -85.4(8)
C106 C105 C143 C146 -32.4(11)
C104 C105 C143 C146 154.4(7)
C106 C105 C143 C144 -152.9(7)
C104 C105 C143 C144 33.9(11)
C109 C108 C147 C149 -175.9(12)
C107 C108 C147 C149 9.9(18)
C109 C108 C147 C150 -53.0(15)
C107 C108 C147 C150 132.8(11)
C109 C108 C147 C148 67.7(13)
C107 C108 C147 C148 -106.5(12)
C110 C111 C151 C152 -20(2)
C112 C111 C151 C152 161.4(14)
C110 C111 C151 C153 117.2(14)
C112 C111 C151 C153 -61.8(18)
C110 C111 C151 C154 -126.5(14)
C112 C111 C151 C154 54.4(17)
C113 C114 C155 C156 -177.9(13)
C115 C114 C155 C156 3(2)
C113 C114 C155 C158 52.3(17)
C115 C114 C155 C158 -126.6(12)
C113 C114 C155 C157 -61.6(15)
C115 C114 C155 C157 119.5(12)
C116 C117 C159 C160 170.5(10)
C118 C117 C159 C160 -4.3(16)
C116 C117 C159 C162 -57.4(13)
C118 C117 C159 C162 127.8(10)
C116 C117 C159 C161 50.8(13)
C118 C117 C159 C161 -124.0(10)
C320 C301 C302 C303 2.7(8)
C320 C301 C302 P1 -179.1(4)
C202 P1 C302 C301 -113.4(4)
C102 P1 C302 C301 -7.1(5)
Pd1 P1 C302 C301 104.3(4)
C202 P1 C302 C303 64.7(5)
C102 P1 C302 C303 171.1(4)
Pd1 P1 C302 C303 -77.6(4)
C301 C302 C303 C322 -0.7(8)
P1 C302 C303 C322 -178.8(4)
C323 C304 C305 C306 -0.4(9)
C323 C304 C305 C343 -179.5(6)
C304 C305 C306 C325 -0.3(10)
C343 C305 C306 C325 178.7(6)
C326 C307 C308 C309 -2.8(13)
C326 C307 C308 C347 -175.3(9)
C307 C308 C309 C328 5.0(15)
C347 C308 C309 C328 176.3(11)
C329 C310 C311 C312 2.2(15)
C329 C310 C311 C351 -179.4(9)
C310 C311 C312 C331 0.8(15)
C351 C311 C312 C331 -177.6(9)
C332 C313 C314 C315 2.5(15)
C332 C313 C314 C355 178.3(9)
C313 C314 C315 C334 -3.0(15)
C355 C314 C315 C334 -178.5(9)
C335 C316 C317 C318 -2.1(13)
C335 C316 C317 C359 -178.9(8)
C316 C317 C318 C319 3.1(12)
C359 C317 C318 C319 -180.0(7)
C317 C318 C319 C336 -2.4(11)
C317 C318 C319 C320 177.2(7)
C302 C301 C320 C321 -1.2(9)
C302 C301 C320 C319 178.4(5)
C318 C319 C320 C301 3.4(9)
C336 C319 C320 C301 -177.0(6)
C318 C319 C320 C321 -177.0(6)
C336 C319 C320 C321 2.6(9)
C301 C320 C321 C322 -2.2(8)
C319 C320 C321 C322 178.1(5)
C301 C320 C321 C338 177.8(5)
C319 C320 C321 C338 -1.8(8)
C302 C303 C322 C321 -2.8(8)
C302 C303 C322 C323 176.4(5)
C320 C321 C322 C303 4.3(8)
C338 C321 C322 C303 -175.8(5)
C320 C321 C322 C323 -174.9(5)
C338 C321 C322 C323 5.1(8)
C305 C304 C323 C324 0.2(9)
C305 C304 C323 C322 -178.9(5)
C303 C322 C323 C304 -4.8(8)
C321 C322 C323 C304 174.4(5)
C303 C322 C323 C324 176.0(5)
C321 C322 C323 C324 -4.8(7)
C304 C323 C324 C325 0.7(8)
C322 C323 C324 C325 179.8(5)
C304 C323 C324 C339 -179.2(5)
C322 C323 C324 C339 -0.1(8)
C305 C306 C325 C324 1.2(10)
C305 C306 C325 C326 -177.7(6)
C339 C324 C325 C306 178.5(6)
C323 C324 C325 C306 -1.4(9)
C339 C324 C325 C326 -2.6(9)
C323 C324 C325 C326 177.5(6)
C308 C307 C326 C327 1.1(11)
C308 C307 C326 C325 177.0(7)
C306 C325 C326 C307 1.4(10)
C324 C325 C326 C307 -177.5(6)
C306 C325 C326 C327 177.3(6)
C324 C325 C326 C327 -1.6(10)
C307 C326 C327 C328 -1.2(11)
C325 C326 C327 C328 -177.1(6)
C307 C326 C327 C340 -179.2(6)
C325 C326 C327 C340 4.9(10)
C308 C309 C328 C327 -5.1(14)
C308 C309 C328 C329 178.0(9)
C326 C327 C328 C309 3.1(12)
C340 C327 C328 C309 -179.0(7)
C326 C327 C328 C329 -179.9(7)
C340 C327 C328 C329 -2.0(11)
C311 C310 C329 C330 -0.7(14)
C311 C310 C329 C328 178.8(9)
C309 C328 C329 C330 -177.6(8)
C327 C328 C329 C330 5.4(12)
C309 C328 C329 C310 2.9(13)
C327 C328 C329 C310 -174.1(7)
C310 C329 C330 C331 -3.8(13)
C328 C329 C330 C331 176.7(8)
C310 C329 C330 C341 175.8(8)
C328 C329 C330 C341 -3.7(13)
C329 C330 C331 C312 6.6(13)
C341 C330 C331 C312 -173.1(8)
C329 C330 C331 C332 -174.7(8)
C341 C330 C331 C332 5.7(13)
C311 C312 C331 C330 -5.1(14)
C311 C312 C331 C332 176.2(9)
C314 C313 C332 C333 -1.9(14)
C314 C313 C332 C331 -179.2(9)
C330 C331 C332 C333 -6.6(13)
C312 C331 C332 C333 172.1(8)
C330 C331 C332 C313 170.6(8)
C312 C331 C332 C313 -10.7(14)
C313 C332 C333 C334 1.8(12)
C331 C332 C333 C334 179.1(8)
C313 C332 C333 C342 -176.4(7)
C331 C332 C333 C342 0.9(12)
C314 C315 C334 C333 3.1(14)
C314 C315 C334 C335 -176.0(8)
C332 C333 C334 C315 -2.4(12)
C342 C333 C334 C315 175.8(7)
C332 C333 C334 C335 176.7(7)
C342 C333 C334 C335 -5.1(11)
C317 C316 C335 C336 0.3(12)
C317 C316 C335 C334 179.0(8)
C315 C334 C335 C316 2.6(12)
C333 C334 C335 C316 -176.5(7)
C315 C334 C335 C336 -178.7(7)
C333 C334 C335 C336 2.2(11)
C316 C335 C336 C319 0.5(11)
C334 C335 C336 C319 -178.2(6)
C316 C335 C336 C337 -178.3(7)
C334 C335 C336 C337 3.1(11)
C318 C319 C336 C335 0.6(10)
C320 C319 C336 C335 -179.0(6)
C318 C319 C336 C337 179.4(6)
C320 C319 C336 C337 -0.3(9)
C335 C336 C337 C342 -5.2(10)
C319 C336 C337 C342 176.0(6)
C335 C336 C337 C338 175.8(6)
C319 C336 C337 C338 -3.0(9)
C342 C337 C338 C339 3.9(9)
C336 C337 C338 C339 -177.1(6)
C342 C337 C338 C321 -175.1(6)
C336 C337 C338 C321 3.8(9)
C322 C321 C338 C339 -0.4(8)
C320 C321 C338 C339 179.6(5)
C322 C321 C338 C337 178.6(5)
C320 C321 C338 C337 -1.4(8)
C337 C338 C339 C340 -2.1(9)
C321 C338 C339 C340 176.9(5)
C337 C338 C339 C324 176.4(6)
C321 C338 C339 C324 -4.6(9)
C325 C324 C339 C338 -175.1(5)
C323 C324 C339 C338 4.8(9)
C325 C324 C339 C340 3.4(9)
C323 C324 C339 C340 -176.7(5)
C338 C339 C340 C341 -0.5(9)
C324 C339 C340 C341 -179.0(6)
C338 C339 C340 C327 178.6(6)
C324 C339 C340 C327 0.1(9)
C328 C327 C340 C339 177.9(7)
C326 C327 C340 C339 -4.1(10)
C328 C327 C340 C341 -3.0(10)
C326 C327 C340 C341 174.9(7)
C339 C340 C341 C342 1.2(10)
C327 C340 C341 C342 -177.8(6)
C339 C340 C341 C330 -176.1(6)
C327 C340 C341 C330 4.8(10)
C329 C330 C341 C340 -1.6(12)
C331 C330 C341 C340 178.1(7)
C329 C330 C341 C342 -178.9(7)
C331 C330 C341 C342 0.8(12)
C338 C337 C342 C341 -3.1(10)
C336 C337 C342 C341 177.9(6)
C338 C337 C342 C333 -178.7(6)
C336 C337 C342 C333 2.3(10)
C340 C341 C342 C337 0.5(10)
C330 C341 C342 C337 177.9(7)
C340 C341 C342 C333 176.3(7)
C330 C341 C342 C333 -6.4(11)
C334 C333 C342 C337 2.9(11)
C332 C333 C342 C337 -178.9(7)
C334 C333 C342 C341 -172.8(7)
C332 C333 C342 C341 5.4(11)
C306 C305 C343 C345 110.8(8)
C304 C305 C343 C345 -70.2(9)
C306 C305 C343 C346 -10.8(10)
C304 C305 C343 C346 168.1(7)
C306 C305 C343 C344 -131.9(8)
C304 C305 C343 C344 47.1(9)
C309 C308 C347 C348 164(2)
C307 C308 C347 C348 -24(3)
C309 C308 C347 C350 -49(2)
C307 C308 C347 C350 122.9(17)
C309 C308 C347 C349 58.3(16)
C307 C308 C347 C349 -129.9(13)
C312 C311 C351 C353 -129.9(11)
C310 C311 C351 C353 51.8(15)
C312 C311 C351 C352 113.8(13)
C310 C311 C351 C352 -64.5(14)
C312 C311 C351 C354 -9.7(15)
C310 C311 C351 C354 172.0(9)
C315 C314 C355 C357 -125.1(11)
C313 C314 C355 C357 59.5(13)
C315 C314 C355 C358 -2.6(15)
C313 C314 C355 C358 -178.0(10)
C315 C314 C355 C356 118.4(11)
C313 C314 C355 C356 -57.0(13)
C316 C317 C359 C362 -145.2(9)
C318 C317 C359 C362 38.0(12)
C316 C317 C359 C360 -19.7(13)
C318 C317 C359 C360 163.5(9)
C316 C317 C359 C361 98.5(10)
C318 C317 C359 C361 -78.3(10)
C220 C201 C202 C203 -0.7(7)
C220 C201 C202 P1 -176.0(4)
C102 P1 C202 C203 -91.0(4)
C302 P1 C202 C203 15.3(5)
Pd1 P1 C202 C203 152.7(3)
C102 P1 C202 C201 84.2(4)
C302 P1 C202 C201 -169.4(4)
Pd1 P1 C202 C201 -32.1(5)
C201 C202 C203 C222 -0.6(8)
P1 C202 C203 C222 174.8(4)
C223 C204 C205 C206 2(3)
C223 C204 C205 C243 -177.3(13)
C204 C205 C206 C225 -1(3)
C243 C205 C206 C225 178.4(15)
C226 C207 C208 C209 -2.4(17)
C226 C207 C208 C247 179.6(11)
C207 C208 C209 C228 -1.4(14)
C247 C208 C209 C228 176.5(9)
C229 C210 C211 C212 3.8(9)
C229 C210 C211 C251 -173.2(5)
C210 C211 C212 C231 -4.5(9)
C251 C211 C212 C231 172.5(5)
C232 C213 C214 C215 0.1(14)
C232 C213 C214 C255 -172.0(7)
C213 C214 C215 C234 -0.6(15)
C255 C214 C215 C234 171.1(8)
C235 C216 C217 C218 1.6(11)
C235 C216 C217 C259 178.3(7)
C216 C217 C218 C219 0.7(10)
C259 C217 C218 C219 -176.2(6)
C217 C218 C219 C236 -1.3(9)
C217 C218 C219 C220 177.7(5)
C202 C201 C220 C221 1.1(7)
C202 C201 C220 C219 -177.5(4)
C218 C219 C220 C201 0.2(8)
C236 C219 C220 C201 179.2(5)
C218 C219 C220 C221 -178.5(5)
C236 C219 C220 C221 0.6(7)
C201 C220 C221 C222 -0.2(7)
C219 C220 C221 C222 178.4(5)
C201 C220 C221 C238 178.7(5)
C219 C220 C221 C238 -2.6(7)
C202 C203 C222 C221 1.5(8)
C202 C203 C222 C223 -177.3(6)
C220 C221 C222 C203 -1.0(8)
C238 C221 C222 C203 180.0(5)
C220 C221 C222 C223 177.7(6)
C238 C221 C222 C223 -1.3(9)
C205 C204 C223 C224 -5(2)
C205 C204 C223 C222 178.1(14)
C203 C222 C223 C224 177.9(7)
C221 C222 C223 C224 -0.8(12)
C203 C222 C223 C204 -5.4(14)
C221 C222 C223 C204 175.9(10)
C204 C223 C224 C225 6.8(17)
C222 C223 C224 C225 -176.5(9)
C204 C223 C224 C239 -174.2(10)
C222 C223 C224 C239 2.5(13)
C205 C206 C225 C224 3(3)
C205 C206 C225 C226 176.8(16)
C223 C224 C225 C206 -5.6(19)
C239 C224 C225 C206 175.4(12)
C223 C224 C225 C226 -179.9(10)
C239 C224 C225 C226 1.2(16)
C208 C207 C226 C227 2.9(18)
C208 C207 C226 C225 -176.3(10)
C206 C225 C226 C207 8(2)
C224 C225 C226 C207 -178.4(11)
C206 C225 C226 C227 -171.5(13)
C224 C225 C226 C227 2.5(17)
C207 C226 C227 C240 176.3(9)
C225 C226 C227 C240 -4.5(15)
C207 C226 C227 C228 0.3(15)
C225 C226 C227 C228 179.5(9)
C208 C209 C228 C227 4.4(13)
C208 C209 C228 C229 -176.3(8)
C226 C227 C228 C209 -3.7(12)
C240 C227 C228 C209 -179.8(7)
C226 C227 C228 C229 176.9(8)
C240 C227 C228 C229 0.8(11)
C211 C210 C229 C230 -0.4(9)
C211 C210 C229 C228 176.5(6)
C209 C228 C229 C230 -179.0(7)
C227 C228 C229 C230 0.4(10)
C209 C228 C229 C210 4.2(11)
C227 C228 C229 C210 -176.4(6)
C210 C229 C230 C231 -2.3(9)
C228 C229 C230 C231 -179.2(5)
C210 C229 C230 C241 176.0(5)
C228 C229 C230 C241 -0.9(9)
C211 C212 C231 C230 1.9(9)
C211 C212 C231 C232 -174.3(6)
C229 C230 C231 C212 1.6(8)
C241 C230 C231 C212 -176.7(5)
C229 C230 C231 C232 177.9(6)
C241 C230 C231 C232 -0.4(8)
C214 C213 C232 C233 1.7(12)
C214 C213 C232 C231 176.6(8)
C212 C231 C232 C233 176.5(5)
C230 C231 C232 C233 0.4(9)
C212 C231 C232 C213 1.7(10)
C230 C231 C232 C213 -174.4(6)
C213 C232 C233 C234 -3.0(9)
C231 C232 C233 C234 -177.9(6)
C213 C232 C233 C242 174.7(6)
C231 C232 C233 C242 -0.3(9)
C232 C233 C234 C215 2.5(10)
C242 C233 C234 C215 -175.1(6)
C232 C233 C234 C235 179.7(6)
C242 C233 C234 C235 2.1(9)
C214 C215 C234 C233 -0.8(13)
C214 C215 C234 C235 -178.0(8)
C217 C216 C235 C236 -3.1(10)
C217 C216 C235 C234 176.6(6)
C233 C234 C235 C216 177.2(6)
C215 C234 C235 C216 -5.6(11)
C233 C234 C235 C236 -3.1(9)
C215 C234 C235 C236 174.1(6)
C218 C219 C236 C235 -0.2(8)
C220 C219 C236 C235 -179.3(5)
C218 C219 C236 C237 -179.8(5)
C220 C219 C236 C237 1.2(7)
C216 C235 C236 C219 2.4(9)
C234 C235 C236 C219 -177.4(5)
C216 C235 C236 C237 -178.1(6)
C234 C235 C236 C237 2.2(8)
C219 C236 C237 C238 -0.8(8)
C235 C236 C237 C238 179.6(5)
C219 C236 C237 C242 179.2(5)
C235 C236 C237 C242 -0.4(8)
C242 C237 C238 C239 -0.9(8)
C236 C237 C238 C239 179.1(5)
C242 C237 C238 C221 178.8(5)
C236 C237 C238 C221 -1.2(8)
C220 C221 C238 C239 -177.4(5)
C222 C221 C238 C239 1.6(8)
C220 C221 C238 C237 2.9(8)
C222 C221 C238 C237 -178.1(5)
C237 C238 C239 C240 -0.7(9)
C221 C238 C239 C240 179.7(5)
C237 C238 C239 C224 179.8(6)
C221 C238 C239 C224 0.1(10)
C223 C224 C239 C238 -2.2(12)
C225 C224 C239 C238 176.7(9)
C223 C224 C239 C240 178.2(8)
C225 C224 C239 C240 -2.8(13)
C238 C239 C240 C241 1.6(9)
C224 C239 C240 C241 -178.9(6)
C238 C239 C240 C227 -178.8(6)
C224 C239 C240 C227 0.8(10)
C226 C227 C240 C239 2.8(12)
C228 C227 C240 C239 178.9(6)
C226 C227 C240 C241 -177.5(8)
C228 C227 C240 C241 -1.5(11)
C239 C240 C241 C242 -1.0(9)
C227 C240 C241 C242 179.4(6)
C239 C240 C241 C230 -179.4(5)
C227 C240 C241 C230 1.0(9)
C229 C230 C241 C242 -178.1(5)
C231 C230 C241 C242 0.2(8)
C229 C230 C241 C240 0.2(8)
C231 C230 C241 C240 178.6(5)
C240 C241 C242 C237 -0.5(8)
C230 C241 C242 C237 177.8(5)
C240 C241 C242 C233 -178.3(5)
C230 C241 C242 C233 0.0(8)
C238 C237 C242 C241 1.5(8)
C236 C237 C242 C241 -178.5(5)
C238 C237 C242 C233 179.3(5)
C236 C237 C242 C233 -0.7(8)
C234 C233 C242 C241 177.7(6)
C232 C233 C242 C241 0.0(8)
C234 C233 C242 C237 -0.2(8)
C232 C233 C242 C237 -177.8(5)
C206 C205 C243 C244 178(2)
C204 C205 C243 C244 -3(2)
C206 C205 C243 C245 51(2)
C204 C205 C243 C245 -129.6(19)
C206 C205 C243 C246 -56(2)
C204 C205 C243 C246 124(2)
C209 C208 C247 C248 -129.4(11)
C207 C208 C247 C248 48.4(14)
C209 C208 C247 C249 114.7(10)
C207 C208 C247 C249 -67.5(12)
C209 C208 C247 C250 -4.1(15)
C207 C208 C247 C250 173.7(10)
C212 C211 C251 C254 23.7(8)
C210 C211 C251 C254 -159.4(6)
C212 C211 C251 C252 143.5(6)
C210 C211 C251 C252 -39.6(8)
C212 C211 C251 C253 -96.6(8)
C210 C211 C251 C253 80.4(8)
C213 C214 C255 C256 -148.5(9)
C215 C214 C255 C256 39.7(11)
C213 C214 C255 C257 93.4(10)
C215 C214 C255 C257 -78.4(10)
C213 C214 C255 C258 -26.8(11)
C215 C214 C255 C258 161.3(9)
C218 C217 C259 C260 -175.2(7)
C216 C217 C259 C260 8.2(11)
C218 C217 C259 C262 61.8(8)
C216 C217 C259 C262 -114.8(7)
C218 C217 C259 C261 -54.2(9)
C216 C217 C259 C261 129.2(8)
C420 C401 C402 C403 0.2(12)
C420 C401 C402 P2 -173.2(6)
C902 P2 C402 C401 75.8(8)
C502 P2 C402 C401 -177.4(6)
C602 P2 C402 C401 76.3(7)
Pd1 P2 C402 C401 -50.2(6)
C902 P2 C402 C403 -97.4(8)
C502 P2 C402 C403 9.4(7)
C602 P2 C402 C403 -96.9(7)
Pd1 P2 C402 C403 136.6(6)
C401 C402 C403 C422 -0.5(12)
P2 C402 C403 C422 172.6(6)
C423 C404 C405 C406 0.1(17)
C423 C404 C405 C443 -176.8(10)
C404 C405 C406 C425 -2.3(19)
C443 C405 C406 C425 174.4(12)
C426 C407 C408 C409 1(3)
C426 C407 C408 C447 -172.9(14)
C407 C408 C409 C428 -1(3)
C447 C408 C409 C428 172.1(14)
C429 C410 C411 C412 -3(2)
C429 C410 C411 C451 -174.5(13)
C410 C411 C412 C431 0(2)
C451 C411 C412 C431 171.8(13)
C432 C413 C414 C415 -0.5(18)
C432 C413 C414 C455 -174.6(11)
C413 C414 C415 C434 -0.7(16)
C455 C414 C415 C434 173.4(10)
C435 C416 C417 C418 2.2(11)
C435 C416 C417 C459 -171.2(7)
C416 C417 C418 C419 -0.9(11)
C459 C417 C418 C419 172.5(7)
C417 C418 C419 C436 -1.5(11)
C417 C418 C419 C420 -179.1(7)
C402 C401 C420 C421 -2.4(11)
C402 C401 C420 C419 179.6(7)
C418 C419 C420 C401 -5.9(11)
C436 C419 C420 C401 176.6(7)
C418 C419 C420 C421 176.1(7)
C436 C419 C420 C421 -1.5(10)
C401 C420 C421 C438 -176.0(7)
C419 C420 C421 C438 2.1(11)
C401 C420 C421 C422 4.6(11)
C419 C420 C421 C422 -177.3(7)
C402 C403 C422 C421 3.0(12)
C402 C403 C422 C423 -179.2(8)
C420 C421 C422 C403 -5.0(12)
C438 C421 C422 C403 175.7(7)
C420 C421 C422 C423 177.2(7)
C438 C421 C422 C423 -2.2(12)
C405 C404 C423 C424 3.5(16)
C405 C404 C423 C422 -178.3(9)
C403 C422 C423 C404 9.4(13)
C421 C422 C423 C404 -172.8(8)
C403 C422 C423 C424 -172.4(8)
C421 C422 C423 C424 5.5(13)
C404 C423 C424 C425 -4.8(15)
C422 C423 C424 C425 177.0(9)
C404 C423 C424 C439 174.1(9)
C422 C423 C424 C439 -4.1(14)
C405 C406 C425 C424 1.0(19)
C405 C406 C425 C426 -179.9(11)
C423 C424 C425 C406 2.6(16)
C439 C424 C425 C406 -176.3(10)
C423 C424 C425 C426 -176.6(10)
C439 C424 C425 C426 4.6(16)
C408 C407 C426 C427 -3(2)
C408 C407 C426 C425 174.0(15)
C406 C425 C426 C407 -5(2)
C424 C425 C426 C407 173.7(12)
C406 C425 C426 C427 171.0(12)
C424 C425 C426 C427 -9.8(17)
C407 C426 C427 C428 5(2)
C425 C426 C427 C428 -171.8(12)
C407 C426 C427 C440 -175.5(11)
C425 C426 C427 C440 7.9(18)
C426 C427 C428 C409 -5(2)
C440 C427 C428 C409 174.9(12)
C426 C427 C428 C429 178.1(12)
C440 C427 C428 C429 -2(2)
C408 C409 C428 C427 4(2)
C408 C409 C428 C429 -179.7(15)
C411 C410 C429 C430 6(2)
C411 C410 C429 C428 179.6(14)
C427 C428 C429 C410 -171.1(13)
C409 C428 C429 C410 12(2)
C427 C428 C429 C430 3(2)
C409 C428 C429 C430 -173.5(13)
C410 C429 C430 C431 -6(2)
C428 C429 C430 C431 179.9(11)
C410 C429 C430 C441 173.8(12)
C428 C429 C430 C441 -0.3(19)
C411 C412 C431 C430 -1(2)
C411 C412 C431 C432 -177.9(13)
C429 C430 C431 C412 3.5(18)
C441 C430 C431 C412 -176.3(11)
C429 C430 C431 C432 -179.2(11)
C441 C430 C431 C432 1.1(17)
C414 C413 C432 C433 2.9(17)
C414 C413 C432 C431 177.3(11)
C412 C431 C432 C433 175.7(11)
C430 C431 C432 C433 -1.5(16)
C412 C431 C432 C413 1.4(18)
C430 C431 C432 C413 -175.8(11)
C413 C432 C433 C434 -4.1(15)
C431 C432 C433 C434 -178.5(9)
C413 C432 C433 C442 174.1(9)
C431 C432 C433 C442 -0.3(15)
C414 C415 C434 C433 -0.5(14)
C414 C415 C434 C435 -175.8(9)
C432 C433 C434 C415 2.9(13)
C442 C433 C434 C415 -175.2(8)
C432 C433 C434 C435 178.3(8)
C442 C433 C434 C435 0.2(12)
C417 C416 C435 C436 -1.1(12)
C417 C416 C435 C434 176.0(7)
C415 C434 C435 C416 -3.3(13)
C433 C434 C435 C416 -178.6(8)
C415 C434 C435 C436 173.7(8)
C433 C434 C435 C436 -1.5(12)
C416 C435 C436 C419 -1.4(11)
C434 C435 C436 C419 -178.6(7)
C416 C435 C436 C437 178.1(7)
C434 C435 C436 C437 0.9(11)
C418 C419 C436 C435 2.6(10)
C420 C419 C436 C435 -179.8(7)
C418 C419 C436 C437 -176.8(7)
C420 C419 C436 C437 0.8(10)
C435 C436 C437 C442 1.1(12)
C419 C436 C437 C442 -179.4(7)
C435 C436 C437 C438 179.9(7)
C419 C436 C437 C438 -0.6(11)
C442 C437 C438 C439 -0.2(13)
C436 C437 C438 C439 -179.0(7)
C442 C437 C438 C421 -180.0(8)
C436 C437 C438 C421 1.2(12)
C420 C421 C438 C437 -2.0(12)
C422 C421 C438 C437 177.4(7)
C420 C421 C438 C439 178.2(8)
C422 C421 C438 C439 -2.5(12)
C437 C438 C439 C440 -0.4(13)
C421 C438 C439 C440 179.4(8)
C437 C438 C439 C424 -175.9(8)
C421 C438 C439 C424 3.9(13)
C423 C424 C439 C438 -0.5(14)
C425 C424 C439 C438 178.3(9)
C423 C424 C439 C440 -176.1(9)
C425 C424 C439 C440 2.8(15)
C438 C439 C440 C441 1.3(14)
C424 C439 C440 C441 176.8(9)
C438 C439 C440 C427 179.7(9)
C424 C439 C440 C427 -4.8(14)
C428 C427 C440 C441 -2.5(18)
C426 C427 C440 C441 177.8(11)
C428 C427 C440 C439 179.2(11)
C426 C427 C440 C439 -0.5(17)
C439 C440 C441 C442 -1.6(14)
C427 C440 C441 C442 -180.0(9)
C439 C440 C441 C430 -176.6(9)
C427 C440 C441 C430 5.1(15)
C429 C430 C441 C440 -3.7(16)
C431 C430 C441 C440 176.1(10)
C429 C430 C441 C442 -178.6(11)
C431 C430 C441 C442 1.2(16)
C438 C437 C442 C441 -0.1(13)
C436 C437 C442 C441 178.7(8)
C438 C437 C442 C433 178.7(8)
C436 C437 C442 C433 -2.4(13)
C440 C441 C442 C437 1.0(14)
C430 C441 C442 C437 175.9(9)
C440 C441 C442 C433 -177.9(9)
C430 C441 C442 C433 -3.0(14)
C432 C433 C442 C437 -176.3(9)
C434 C433 C442 C437 1.8(13)
C432 C433 C442 C441 2.6(14)
C434 C433 C442 C441 -179.3(8)
C406 C405 C443 C444 130.0(11)
C404 C405 C443 C444 -53.3(14)
C406 C405 C443 C446 -108.2(12)
C404 C405 C443 C446 68.5(12)
C406 C405 C443 C445 14.0(17)
C404 C405 C443 C445 -169.3(10)
C409 C408 C447 C448 126.4(17)
C407 C408 C447 C448 -60(2)
C409 C408 C447 C449 -7(2)
C407 C408 C447 C449 166.7(14)
C409 C408 C447 C450 -123.5(17)
C407 C408 C447 C450 50.0(19)
C412 C411 C451 C452 -13(2)
C410 C411 C451 C452 158.9(14)
C412 C411 C451 C453 110.4(15)
C410 C411 C451 C453 -78.1(17)
C412 C411 C451 C454 -137.9(15)
C410 C411 C451 C454 33.6(18)
C415 C414 C455 C456 -81.3(14)
C413 C414 C455 C456 92.7(13)
C415 C414 C455 C457 143.7(12)
C413 C414 C455 C457 -42.3(17)
C415 C414 C455 C458 31.6(16)
C413 C414 C455 C458 -154.4(11)
C416 C417 C459 C462 90.5(9)
C418 C417 C459 C462 -82.5(8)
C416 C417 C459 C460 -29.3(10)
C418 C417 C459 C460 157.6(7)
C416 C417 C459 C461 -149.8(7)
C418 C417 C459 C461 37.2(10)
C520 C501 C502 C503 5.6(9)
C520 C501 C502 P2 -167.6(4)
C902 P2 C502 C501 -160.9(5)
C402 P2 C502 C501 97.0(5)
C602 P2 C502 C501 -155.5(5)
Pd1 P2 C502 C501 -13.7(5)
C902 P2 C502 C503 25.8(6)
C402 P2 C502 C503 -76.2(6)
C602 P2 C502 C503 31.2(6)
Pd1 P2 C502 C503 173.1(4)
C501 C502 C503 C522 -2.7(9)
P2 C502 C503 C522 170.5(5)
C523 C504 C505 C506 -1.2(16)
C523 C504 C505 C543 -178.8(10)
C504 C505 C506 C525 0.9(16)
C543 C505 C506 C525 178.4(10)
C526 C507 C508 C509 1.1(11)
C526 C507 C508 C547 -178.4(7)
C507 C508 C509 C528 -0.6(10)
C547 C508 C509 C528 178.9(6)
C529 C510 C511 C512 -0.1(8)
C529 C510 C511 C551 -176.6(5)
C510 C511 C512 C531 -1.5(8)
C551 C511 C512 C531 174.9(5)
C532 C513 C514 C515 2.7(10)
C532 C513 C514 C555 -171.4(6)
C513 C514 C515 C534 -3.5(10)
C555 C514 C515 C534 170.5(6)
C535 C516 C517 C518 3.1(8)
C535 C516 C517 C559 -172.9(5)
C516 C517 C518 C519 -2.3(8)
C559 C517 C518 C519 173.8(5)
C517 C518 C519 C536 -0.7(8)
C517 C518 C519 C520 -177.3(5)
C502 C501 C520 C521 -5.6(8)
C502 C501 C520 C519 172.9(5)
C518 C519 C520 C521 172.7(5)
C536 C519 C520 C521 -3.9(7)
C518 C519 C520 C501 -5.8(7)
C536 C519 C520 C501 177.6(4)
C501 C520 C521 C522 2.7(8)
C519 C520 C521 C522 -175.9(5)
C501 C520 C521 C538 -178.2(5)
C519 C520 C521 C538 3.3(7)
C502 C503 C522 C521 -0.2(9)
C502 C503 C522 C523 179.8(6)
C520 C521 C522 C503 0.1(8)
C538 C521 C522 C503 -179.0(5)
C520 C521 C522 C523 -179.8(5)
C538 C521 C522 C523 1.0(8)
C505 C504 C523 C522 -179.1(8)
C505 C504 C523 C524 0.3(13)
C503 C522 C523 C504 -1.0(11)
C521 C522 C523 C504 179.0(7)
C503 C522 C523 C524 179.6(6)
C521 C522 C523 C524 -0.5(9)
C504 C523 C524 C525 0.8(10)
C522 C523 C524 C525 -179.7(6)
C504 C523 C524 C539 -179.9(6)
C522 C523 C524 C539 -0.4(9)
C523 C524 C525 C506 -1.1(11)
C539 C524 C525 C506 179.6(7)
C523 C524 C525 C526 177.0(6)
C539 C524 C525 C526 -2.3(10)
C505 C506 C525 C524 0.2(13)
C505 C506 C525 C526 -177.8(8)
C508 C507 C526 C527 -0.3(10)
C508 C507 C526 C525 177.9(6)
C524 C525 C526 C507 -176.6(6)
C506 C525 C526 C507 1.5(11)
C524 C525 C526 C527 1.7(9)
C506 C525 C526 C527 179.7(7)
C507 C526 C527 C528 -0.9(8)
C525 C526 C527 C528 -179.2(5)
C507 C526 C527 C540 178.4(5)
C525 C526 C527 C540 0.1(8)
C508 C509 C528 C527 -0.6(9)
C508 C509 C528 C529 -179.6(6)
C526 C527 C528 C509 1.4(8)
C540 C527 C528 C509 -177.9(5)
C526 C527 C528 C529 -179.7(5)
C540 C527 C528 C529 1.0(7)
C511 C510 C529 C530 -0.3(8)
C511 C510 C529 C528 -179.2(5)
C509 C528 C529 C530 179.5(5)
C527 C528 C529 C530 0.6(7)
C509 C528 C529 C510 -1.5(8)
C527 C528 C529 C510 179.5(5)
C510 C529 C530 C531 2.4(7)
C528 C529 C530 C531 -178.7(4)
C510 C529 C530 C541 178.5(4)
C528 C529 C530 C541 -2.6(7)
C511 C512 C531 C530 3.6(8)
C511 C512 C531 C532 -175.6(5)
C529 C530 C531 C512 -3.9(7)
C541 C530 C531 C512 179.9(4)
C529 C530 C531 C532 175.2(5)
C541 C530 C531 C532 -0.9(7)
C512 C531 C532 C533 -178.7(5)
C530 C531 C532 C533 2.2(8)
C512 C531 C532 C513 6.0(8)
C530 C531 C532 C513 -173.1(5)
C514 C513 C532 C533 0.3(9)
C514 C513 C532 C531 175.7(6)
C531 C532 C533 C534 -178.2(5)
C513 C532 C533 C534 -2.8(8)
C531 C532 C533 C542 -1.5(7)
C513 C532 C533 C542 173.9(5)
C532 C533 C534 C515 2.1(8)
C542 C533 C534 C515 -174.5(5)
C532 C533 C534 C535 178.2(5)
C542 C533 C534 C535 1.6(7)
C514 C515 C534 C533 1.1(9)
C514 C515 C534 C535 -174.9(5)
C517 C516 C535 C536 -0.9(8)
C517 C516 C535 C534 175.5(5)
C533 C534 C535 C516 -176.6(5)
C515 C534 C535 C516 -0.6(8)
C533 C534 C535 C536 -0.2(7)
C515 C534 C535 C536 175.9(5)
C516 C535 C536 C519 -2.2(7)
C534 C535 C536 C519 -178.8(4)
C516 C535 C536 C537 175.4(5)
C534 C535 C536 C537 -1.1(7)
C518 C519 C536 C535 3.0(7)
C520 C519 C536 C535 179.6(4)
C518 C519 C536 C537 -174.7(4)
C520 C519 C536 C537 2.0(7)
C535 C536 C537 C538 -177.2(5)
C519 C536 C537 C538 0.4(7)
C535 C536 C537 C542 1.0(7)
C519 C536 C537 C542 178.6(4)
C542 C537 C538 C539 -0.3(7)
C536 C537 C538 C539 178.0(4)
C542 C537 C538 C521 -179.2(4)
C536 C537 C538 C521 -1.0(7)
C520 C521 C538 C537 -0.9(7)
C522 C521 C538 C537 178.3(5)
C520 C521 C538 C539 -179.8(5)
C522 C521 C538 C539 -0.7(7)
C537 C538 C539 C540 -0.2(7)
C521 C538 C539 C540 178.7(4)
C537 C538 C539 C524 -179.2(5)
C521 C538 C539 C524 -0.2(7)
C525 C524 C539 C538 -179.9(6)
C523 C524 C539 C538 0.8(8)
C525 C524 C539 C540 1.1(9)
C523 C524 C539 C540 -178.2(5)
C538 C539 C540 C541 0.4(7)
C524 C539 C540 C541 179.4(5)
C538 C539 C540 C527 -178.3(5)
C524 C539 C540 C527 0.6(7)
C528 C527 C540 C541 -0.7(7)
C526 C527 C540 C541 -180.0(5)
C528 C527 C540 C539 178.1(5)
C526 C527 C540 C539 -1.2(8)
C539 C540 C541 C542 -0.1(7)
C527 C540 C541 C542 178.6(4)
C539 C540 C541 C530 180.0(4)
C527 C540 C541 C530 -1.3(7)
C529 C530 C541 C540 2.9(7)
C531 C530 C541 C540 179.1(4)
C529 C530 C541 C542 -177.0(4)
C531 C530 C541 C542 -0.8(7)
C540 C541 C542 C537 -0.4(7)
C530 C541 C542 C537 179.5(4)
C540 C541 C542 C533 -178.5(4)
C530 C541 C542 C533 1.4(7)
C538 C537 C542 C541 0.6(7)
C536 C537 C542 C541 -177.7(4)
C538 C537 C542 C533 178.7(4)
C536 C537 C542 C533 0.4(7)
C532 C533 C542 C541 -0.3(7)
C534 C533 C542 C541 176.4(4)
C532 C533 C542 C537 -178.3(4)
C534 C533 C542 C537 -1.7(7)
C504 C505 C543 C546 -166.6(12)
C506 C505 C543 C546 15.8(18)
C504 C505 C543 C545 -34.6(17)
C506 C505 C543 C545 147.9(11)
C504 C505 C543 C544 78.5(13)
C506 C505 C543 C544 -99.1(13)
C507 C508 C547 C549 -82.8(10)
C509 C508 C547 C549 97.7(10)
C507 C508 C547 C550 154.0(7)
C509 C508 C547 C550 -25.4(11)
C507 C508 C547 C548 38.4(12)
C509 C508 C547 C548 -141.0(9)
C512 C511 C551 C554 -104.5(6)
C510 C511 C551 C554 71.9(7)
C512 C511 C551 C552 136.4(6)
C510 C511 C551 C552 -47.2(7)
C512 C511 C551 C553 15.5(7)
C510 C511 C551 C553 -168.1(5)
C513 C514 C555 C558 -159.8(8)
C515 C514 C555 C558 26.3(12)
C513 C514 C555 C556 -40.1(10)
C515 C514 C555 C556 146.0(7)
C513 C514 C555 C557 77.5(9)
C515 C514 C555 C557 -96.3(8)
C516 C517 C559 C560 -10.6(9)
C518 C517 C559 C560 173.5(6)
C516 C517 C559 C561 110.0(6)
C518 C517 C559 C561 -65.9(7)
C516 C517 C559 C562 -131.7(6)
C518 C517 C559 C562 52.5(7)
C620 C601 C602 C603 -6(2)
C620 C601 C602 P2 170.5(10)
C601 C602 C603 C622 3(2)
P2 C602 C603 C622 -174.1(12)
C623 C604 C605 C606 5(3)
C623 C604 C605 C643 -178.6(15)
C604 C605 C606 C625 -4(3)
C643 C605 C606 C625 179.2(17)
C626 C607 C608 C609 10(3)
C626 C607 C608 C647 179.3(17)
C607 C608 C609 C628 -6(3)
C647 C608 C609 C628 -174.7(19)
C629 C610 C611 C612 -8(4)
C629 C610 C611 C651 169(2)
C610 C611 C612 C631 9(4)
C651 C611 C612 C631 -167.5(19)
C632 C613 C614 C615 -7(3)
C632 C613 C614 C655 170.4(15)
C613 C614 C615 C634 5(3)
C655 C614 C615 C634 -172.1(13)
C635 C616 C617 C618 4(2)
C635 C616 C617 C659 -177.1(12)
C616 C617 C618 C619 -2(2)
C659 C617 C618 C619 179.6(11)
C617 C618 C619 C636 -5(2)
C617 C618 C619 C620 179.3(13)
C602 C601 C620 C621 2.6(19)
C602 C601 C620 C619 -174.4(12)
C618 C619 C620 C601 -14(2)
C636 C619 C620 C601 170.7(12)
C618 C619 C620 C621 169.3(13)
C636 C619 C620 C621 -6.2(19)
C601 C620 C621 C622 4(2)
C619 C620 C621 C622 -178.6(12)
C601 C620 C621 C638 -174.9(12)
C619 C620 C621 C638 2(2)
C602 C603 C622 C621 4(2)
C602 C603 C622 C623 -179.4(15)
C620 C621 C622 C603 -7(2)
C638 C621 C622 C603 171.9(13)
C620 C621 C622 C623 175.6(13)
C638 C621 C622 C623 -5(2)
C605 C604 C623 C624 -5(3)
C605 C604 C623 C622 178.3(17)
C603 C622 C623 C624 -174.3(15)
C621 C622 C623 C624 3(2)
C603 C622 C623 C604 3(2)
C621 C622 C623 C604 179.7(15)
C604 C623 C624 C625 4(2)
C622 C623 C624 C625 -179.2(14)
C604 C623 C624 C639 -175.7(15)
C622 C623 C624 C639 1(2)
C605 C606 C625 C624 4(3)
C605 C606 C625 C626 -179.6(18)
C623 C624 C625 C606 -3(2)
C639 C624 C625 C606 176.2(16)
C623 C624 C625 C626 180.0(15)
C639 C624 C625 C626 -1(2)
C608 C607 C626 C627 -1(3)
C608 C607 C626 C625 177.6(17)
C606 C625 C626 C607 11(3)
C624 C625 C626 C607 -172.6(17)
C606 C625 C626 C627 -170.3(18)
C624 C625 C626 C627 6(2)
C607 C626 C627 C640 173.0(18)
C625 C626 C627 C640 -6(3)
C607 C626 C627 C628 -12(3)
C625 C626 C627 C628 169.1(17)
C608 C609 C628 C627 -7(3)
C608 C609 C628 C629 -173(2)
C626 C627 C628 C609 16(3)
C640 C627 C628 C609 -169.2(19)
C626 C627 C628 C629 -177.8(19)
C640 C627 C628 C629 -3(3)
C611 C610 C629 C630 2(4)
C611 C610 C629 C628 -175(2)
C609 C628 C629 C630 164(2)
C627 C628 C629 C630 -1(3)
C609 C628 C629 C610 -19(4)
C627 C628 C629 C610 176(2)
C610 C629 C630 C631 2(3)
C628 C629 C630 C631 180(2)
C610 C629 C630 C641 -175(2)
C628 C629 C630 C641 3(3)
C611 C612 C631 C630 -5(4)
C611 C612 C631 C632 175(2)
C629 C630 C631 C612 -1(3)
C641 C630 C631 C612 176(2)
C629 C630 C631 C632 179(2)
C641 C630 C631 C632 -4(3)
C614 C613 C632 C633 5(3)
C614 C613 C632 C631 -176.4(18)
C612 C631 C632 C633 -178(2)
C630 C631 C632 C633 2(3)
C612 C631 C632 C613 3(3)
C630 C631 C632 C613 -176.7(18)
C613 C632 C633 C634 0(3)
C631 C632 C633 C634 -179.3(16)
C613 C632 C633 C642 178.8(16)
C631 C632 C633 C642 0(3)
C632 C633 C634 C615 -1(2)
C642 C633 C634 C615 179.4(14)
C632 C633 C634 C635 175.3(15)
C642 C633 C634 C635 -4(2)
C614 C615 C634 C633 -1(2)
C614 C615 C634 C635 -177.6(15)
C617 C616 C635 C636 0(2)
C617 C616 C635 C634 -177.5(13)
C633 C634 C635 C616 -172.2(14)
C615 C634 C635 C616 4(2)
C633 C634 C635 C636 10(2)
C615 C634 C635 C636 -173.4(13)
C618 C619 C636 C635 9.6(19)
C620 C619 C636 C635 -174.7(12)
C618 C619 C636 C637 -171.4(12)
C620 C619 C636 C637 4.3(19)
C616 C635 C636 C619 -7(2)
C634 C635 C636 C619 170.7(13)
C616 C635 C636 C637 173.7(12)
C634 C635 C636 C637 -8(2)
C619 C636 C637 C638 1.6(19)
C635 C636 C637 C638 -179.4(13)
C619 C636 C637 C642 -178.2(12)
C635 C636 C637 C642 1(2)
C642 C637 C638 C639 -5(2)
C636 C637 C638 C639 175.2(13)
C642 C637 C638 C621 174.2(12)
C636 C637 C638 C621 -5.6(19)
C620 C621 C638 C639 -177.1(13)
C622 C621 C638 C639 4(2)
C620 C621 C638 C637 3.7(19)
C622 C621 C638 C637 -175.5(12)
C637 C638 C639 C640 3(2)
C621 C638 C639 C640 -176.5(14)
C637 C638 C639 C624 179.5(13)
C621 C638 C639 C624 0(2)
C623 C624 C639 C638 -3(2)
C625 C624 C639 C638 177.7(14)
C623 C624 C639 C640 174.0(15)
C625 C624 C639 C640 -5(2)
C638 C639 C640 C641 2(3)
C624 C639 C640 C641 -174.9(16)
C638 C639 C640 C627 -177.3(15)
C624 C639 C640 C627 6(2)
C626 C627 C640 C641 -179.5(17)
C628 C627 C640 C641 5(3)
C626 C627 C640 C639 0(3)
C628 C627 C640 C639 -175.3(17)
C639 C640 C641 C642 -4(3)
C627 C640 C641 C642 174.9(17)
C639 C640 C641 C630 176.6(17)
C627 C640 C641 C630 -4(3)
C629 C630 C641 C642 -179.0(19)
C631 C630 C641 C642 4(3)
C629 C630 C641 C640 0(3)
C631 C630 C641 C640 -177.0(18)
C640 C641 C642 C637 2(3)
C630 C641 C642 C637 -179.0(16)
C640 C641 C642 C633 179.1(16)
C630 C641 C642 C633 -2(3)
C638 C637 C642 C641 3(2)
C636 C637 C642 C641 -177.6(14)
C638 C637 C642 C633 -174.5(13)
C636 C637 C642 C633 5(2)
C634 C633 C642 C641 179.2(16)
C632 C633 C642 C641 0(2)
C634 C633 C642 C637 -4(2)
C632 C633 C642 C637 177.1(15)
C606 C605 C643 C644 -115(2)
C604 C605 C643 C644 69(2)
C606 C605 C643 C645 120(2)
C604 C605 C643 C645 -56.5(18)
C606 C605 C643 C646 12(2)
C604 C605 C643 C646 -164.3(18)
C609 C608 C647 C648 -144(2)
C607 C608 C647 C648 48(2)
C609 C608 C647 C649 100(2)
C607 C608 C647 C649 -68.6(19)
C609 C608 C647 C650 -19(2)
C607 C608 C647 C650 172.8(18)
C612 C611 C651 C654 -176(2)
C610 C611 C651 C654 7(2)
C612 C611 C651 C652 64(2)
C610 C611 C651 C652 -113(2)
C612 C611 C651 C653 -57(2)
C610 C611 C651 C653 127(2)
C613 C614 C655 C657 157.2(16)
C615 C614 C655 C657 -25.6(18)
C613 C614 C655 C656 -84.6(17)
C615 C614 C655 C656 92.6(17)
C613 C614 C655 C658 35.9(17)
C615 C614 C655 C658 -146.8(17)
C618 C617 C659 C660 6.8(15)
C616 C617 C659 C660 -172.0(12)
C618 C617 C659 C662 -117.9(12)
C616 C617 C659 C662 63.3(14)
C618 C617 C659 C661 126.2(12)
C616 C617 C659 C661 -52.6(14)
C920 C901 C902 C903 2(2)
C920 C901 C902 P2 -171.8(10)
C402 P2 C902 C903 19.2(12)
C502 P2 C902 C903 -88.0(12)
Pd1 P2 C902 C903 125.2(10)
C402 P2 C902 C901 -167.7(11)
C502 P2 C902 C901 85.2(12)
Pd1 P2 C902 C901 -61.6(13)
C901 C902 C903 C922 -7.6(19)
P2 C902 C903 C922 165.7(10)
C923 C904 C905 C906 -2(3)
C923 C904 C905 C943 -178.1(15)
C904 C905 C906 C925 -9(3)
C943 C905 C906 C925 167.2(19)
C926 C907 C908 C909 -29(3)
C926 C907 C908 C947 142(3)
C907 C908 C909 C928 13(4)
C947 C908 C909 C928 -158(3)
C929 C910 C911 C912 8(5)
C929 C910 C911 C951 -164(3)
C910 C911 C912 C931 -6(4)
C951 C911 C912 C931 166(2)
C932 C913 C914 C915 -5(5)
C932 C913 C914 C955 177(2)
C913 C914 C915 C934 11(6)
C955 C914 C915 C934 -172(3)
C935 C916 C917 C918 -2(4)
C935 C916 C917 C959 173(2)
C916 C917 C918 C919 0(3)
C959 C917 C918 C919 -175.4(14)
C917 C918 C919 C936 2(3)
C917 C918 C919 C920 -179.1(15)
C902 C901 C920 C921 3.7(19)
C902 C901 C920 C919 -176.9(13)
C918 C919 C920 C901 7(2)
C936 C919 C920 C901 -173.6(13)
C918 C919 C920 C921 -173.1(14)
C936 C919 C920 C921 6(2)
C901 C920 C921 C922 -3.1(18)
C919 C920 C921 C922 177.5(12)
C901 C920 C921 C938 173.5(11)
C919 C920 C921 C938 -5.9(19)
C902 C903 C922 C921 8.2(18)
C902 C903 C922 C923 -175.8(13)
C920 C921 C922 C903 -2.7(17)
C938 C921 C922 C903 -179.4(11)
C920 C921 C922 C923 -178.6(12)
C938 C921 C922 C923 4.6(18)
C905 C904 C923 C924 5(3)
C905 C904 C923 C922 178.8(15)
C903 C922 C923 C924 179.5(13)
C921 C922 C923 C924 -4.6(19)
C903 C922 C923 C904 6(2)
C921 C922 C923 C904 -178.0(14)
C904 C923 C924 C925 2(2)
C922 C923 C924 C925 -171.5(16)
C904 C923 C924 C939 175.0(15)
C922 C923 C924 C939 1(2)
C905 C906 C925 C924 16(3)
C905 C906 C925 C926 -175(2)
C923 C924 C925 C906 -12(3)
C939 C924 C925 C906 174.8(18)
C923 C924 C925 C926 178.9(18)
C939 C924 C925 C926 6(3)
C908 C907 C926 C927 15(3)
C908 C907 C926 C925 -145(3)
C906 C925 C926 C907 -11(3)
C924 C925 C926 C907 157(2)
C906 C925 C926 C927 -171(2)
C924 C925 C926 C927 -3(3)
C907 C926 C927 C940 -160(2)
C925 C926 C927 C940 1(3)
C907 C926 C927 C928 15(3)
C925 C926 C927 C928 175(2)
C908 C909 C928 C927 15(4)
C908 C909 C928 C929 174(3)
C926 C927 C928 C909 -30(3)
C940 C927 C928 C909 145(3)
C926 C927 C928 C929 171(2)
C940 C927 C928 C929 -15(3)
C911 C910 C929 C930 -4(5)
C911 C910 C929 C928 -174(3)
C909 C928 C929 C930 -147(3)
C927 C928 C929 C930 10(3)
C909 C928 C929 C910 22(4)
C927 C928 C929 C910 179(3)
C910 C929 C930 C931 -1(4)
C928 C929 C930 C931 168(2)
C910 C929 C930 C941 -170(3)
C928 C929 C930 C941 -1(4)
C911 C912 C931 C930 1(4)
C911 C912 C931 C932 -180(3)
C929 C930 C931 C912 3(4)
C941 C930 C931 C912 172(2)
C929 C930 C931 C932 -177(3)
C941 C930 C931 C932 -8(4)
C914 C913 C932 C933 -3(5)
C914 C913 C932 C931 -175(3)
C912 C931 C932 C933 -176(3)
C930 C931 C932 C933 3(4)
C912 C931 C932 C913 -4(4)
C930 C931 C932 C913 176(3)
C913 C932 C933 C934 5(5)
C931 C932 C933 C934 178(3)
C913 C932 C933 C942 -174(3)
C931 C932 C933 C942 -2(4)
C932 C933 C934 C915 0(5)
C942 C933 C934 C915 180(3)
C932 C933 C934 C935 180(3)
C942 C933 C934 C935 -1(5)
C914 C915 C934 C933 -8(6)
C914 C915 C934 C935 172(3)
C917 C916 C935 C936 2(4)
C917 C916 C935 C934 -179(3)
C933 C934 C935 C916 -179(3)
C915 C934 C935 C916 1(5)
C933 C934 C935 C936 0(5)
C915 C934 C935 C936 179(3)
C918 C919 C936 C935 -2(3)
C920 C919 C936 C935 179.1(18)
C918 C919 C936 C937 176.5(15)
C920 C919 C936 C937 -3(2)
C916 C935 C936 C919 0(4)
C934 C935 C936 C919 -179(2)
C916 C935 C936 C937 -178(2)
C934 C935 C936 C937 3(4)
C919 C936 C937 C938 -1(2)
C935 C936 C937 C938 177.6(18)
C919 C936 C937 C942 177.2(16)
C935 C936 C937 C942 -4(3)
C942 C937 C938 C939 4(2)
C936 C937 C938 C939 -178.3(14)
C942 C937 C938 C921 -177.2(14)
C936 C937 C938 C921 1(2)
C920 C921 C938 C939 -178.3(12)
C922 C921 C938 C939 -1.6(18)
C920 C921 C938 C937 2.5(19)
C922 C921 C938 C937 179.2(12)
C937 C938 C939 C940 0(2)
C921 C938 C939 C940 -179.5(14)
C937 C938 C939 C924 177.7(13)
C921 C938 C939 C924 -1(2)
C923 C924 C939 C938 1(2)
C925 C924 C939 C938 174.3(16)
C923 C924 C939 C940 179.6(14)
C925 C924 C939 C940 -8(2)
C926 C927 C940 C941 -176(2)
C928 C927 C940 C941 9(3)
C926 C927 C940 C939 -2(3)
C928 C927 C940 C939 -176.9(18)
C938 C939 C940 C941 -3(2)
C924 C939 C940 C941 179.3(15)
C938 C939 C940 C927 -176.3(18)
C924 C939 C940 C927 6(3)
C927 C940 C941 C942 175.9(19)
C939 C940 C941 C942 2(3)
C927 C940 C941 C930 0(3)
C939 C940 C941 C930 -173.4(18)
C929 C930 C941 C942 180(2)
C931 C930 C941 C942 11(3)
C929 C930 C941 C940 -5(4)
C931 C930 C941 C940 -174(2)
C940 C941 C942 C937 1(3)
C930 C941 C942 C937 176.6(19)
C940 C941 C942 C933 176(2)
C930 C941 C942 C933 -9(3)
C938 C937 C942 C941 -4(3)
C936 C937 C942 C941 178.0(16)
C938 C937 C942 C933 -179(2)
C936 C937 C942 C933 3(3)
C934 C933 C942 C941 -175(3)
C932 C933 C942 C941 4(4)
C934 C933 C942 C937 -1(4)
C932 C933 C942 C937 179(2)
C906 C905 C943 C944 12(2)
C904 C905 C943 C944 -172.2(18)
C906 C905 C943 C945 -114.3(19)
C904 C905 C943 C945 61.3(19)
C906 C905 C943 C946 138.1(18)
C904 C905 C943 C946 -46.3(19)
C909 C908 C947 C948 -140(4)
C907 C908 C947 C948 49(3)
C909 C908 C947 C949 104(4)
C907 C908 C947 C949 -67(3)
C909 C908 C947 C950 -15(4)
C907 C908 C947 C950 174(3)
C912 C911 C951 C954 -153(2)
C910 C911 C951 C954 18(3)
C912 C911 C951 C952 -34(3)
C910 C911 C951 C952 138(3)
C912 C911 C951 C953 86(3)
C910 C911 C951 C953 -102(3)
C913 C914 C955 C957 5(3)
C915 C914 C955 C957 -172(3)
C913 C914 C955 C956 124(3)
C915 C914 C955 C956 -53(3)
C913 C914 C955 C958 -116(3)
C915 C914 C955 C958 67(3)
C918 C917 C959 C960 -48.1(19)
C916 C917 C959 C960 137(2)
C918 C917 C959 C962 75.6(18)
C916 C917 C959 C962 -100(2)
C918 C917 C959 C961 -168.6(17)
C916 C917 C959 C961 16(2)

loop_
_platon_squeeze_void_nr
_platon_squeeze_void_average_x
_platon_squeeze_void_average_y
_platon_squeeze_void_average_z
_platon_squeeze_void_volume
_platon_squeeze_void_count_electrons
_platon_squeeze_void_content
1 -0.002 0.000 0.005 7278 1511 '14 CHCl3, 14 C6H14'
